data_4003877
loop_
_publ_author_name
'Chica, Daniel G.'
'Spanopoulos, Ioannis'
'Hao, Shiqiang'
'Wolverton, Chris'
'Kanatzidis, Mercouri G.'

_publ_section_title
;
 Sn4&#x2212;\dB12Se12[Qx], Q = Se, Te, a B12 Cluster Tunnel Framework
 Hosting Neutral Chalcogen Chains
;
_journal_name_full 'Chemistry of Materials'
_journal_paper_doi 10.1021/acs.chemmater.0c04503
_journal_year 2021
_chemical_formula_moiety 'B12 Se12 Sn3.874, Te3.527'
_chemical_formula_sum 'B12 Se12 Sn3.88 Te3.53'
_chemical_formula_weight 1986.95
_space_group_crystal_system hexagonal
_space_group_IT_number 182
_space_group_name_Hall 'P 6c 2c'
_space_group_name_H-M_alt 'P 63 2 2'
_audit_creation_date 2021-01-25
_audit_creation_method
;
Olex2 1.3
(compiled 2020.11.12 svn.r5f609507 for OlexSys, GUI svn.r6226)
;
_cell_angle_alpha 90
_cell_angle_beta 90
_cell_angle_gamma 120
_cell_formula_units_Z 2
_cell_length_a 13.6603(6)
_cell_length_b 13.6603(6)
_cell_length_c 9.7630(5)
_cell_measurement_reflns_used 5565
_cell_measurement_temperature 300(2)
_cell_measurement_theta_max 67.48
_cell_measurement_theta_min 3.74
_cell_volume 1577.74(13)
_computing_molecular_graphics 'Olex2 1.3 (Dolomanov et al., 2009)'
_computing_publication_material 'Olex2 1.3 (Dolomanov et al., 2009)'
_computing_structure_refinement 'SHELXL 2018/3 (Sheldrick, 2015)'
_computing_structure_solution 'XT (Sheldrick, 2015)'
_diffrn_ambient_temperature 299.93
_diffrn_measured_fraction_theta_full 0.998
_diffrn_measured_fraction_theta_max 0.997
_diffrn_measurement_device_type 'Bruker APEX-II CCD'
_diffrn_measurement_method '\f and \w scans'
_diffrn_radiation_type CuK\a
_diffrn_radiation_wavelength 1.54178
_diffrn_reflns_av_R_equivalents 0.0355
_diffrn_reflns_av_unetI/netI 0.0272
_diffrn_reflns_Laue_measured_fraction_full 0.998
_diffrn_reflns_Laue_measured_fraction_max 0.997
_diffrn_reflns_limit_h_max 16
_diffrn_reflns_limit_h_min -14
_diffrn_reflns_limit_k_max 15
_diffrn_reflns_limit_k_min -12
_diffrn_reflns_limit_l_max 11
_diffrn_reflns_limit_l_min -10
_diffrn_reflns_number 8739
_diffrn_reflns_point_group_measured_fraction_full 0.988
_diffrn_reflns_point_group_measured_fraction_max 0.985
_diffrn_reflns_theta_full 67.679
_diffrn_reflns_theta_max 68.168
_diffrn_reflns_theta_min 3.736
_diffrn_standards_number 0
_exptl_absorpt_coefficient_mu 65.155
_exptl_absorpt_correction_T_max 0.7531
_exptl_absorpt_correction_T_min 0.3290
_exptl_absorpt_correction_type multi-scan
_exptl_crystal_colour black
_exptl_crystal_density_diffrn 4.182
_exptl_crystal_description rod
_exptl_crystal_F_000 1690
_exptl_crystal_size_max 0.099
_exptl_crystal_size_mid 0.019
_exptl_crystal_size_min 0.015
_refine_diff_density_max 0.506
_refine_diff_density_min -0.434
_refine_diff_density_rms 0.114
_refine_ls_abs_structure_details
;
 Refined as an inversion twin.
;
_refine_ls_abs_structure_Flack 0.948(15)
_refine_ls_extinction_method none
_refine_ls_goodness_of_fit_ref 1.153
_refine_ls_hydrogen_treatment undef
_refine_ls_matrix_type full
_refine_ls_number_parameters 95
_refine_ls_number_reflns 962
_refine_ls_number_restraints 0
_refine_ls_restrained_S_all 1.153
_refine_ls_R_factor_all 0.0230
_refine_ls_R_factor_gt 0.0215
_refine_ls_shift/su_max 0.000
_refine_ls_shift/su_mean 0.000
_refine_ls_structure_factor_coef Fsqd
_refine_ls_weighting_details 'w=1/[\s^2^(Fo^2^)+(0.0158P)^2^+4.5573P] where P=(Fo^2^+2Fc^2^)/3'
_refine_ls_weighting_scheme calc
_refine_ls_wR_factor_gt 0.0505
_refine_ls_wR_factor_ref 0.0508
_reflns_Friedel_coverage 0.554
_reflns_Friedel_fraction_full 0.969
_reflns_Friedel_fraction_max 0.963
_reflns_number_gt 921
_reflns_number_total 962
_reflns_threshold_expression 'I > 2\s(I)'
_cod_data_source_file cm0c04503_si_003.cif
_cod_data_source_block Sn3,9B12Se12(Te3,5)
_cod_original_cell_volume 1577.74(16)
_cod_database_code 4003877
_shelx_shelxl_version_number 2018/3
_shelx_space_group_comment
;
The symmetry employed for this shelxl refinement is uniquely defined
by the following loop, which should always be used as a source of
symmetry information in preference to the above space-group names.
They are only intended as comments.
;
_olex2_refinement_description
;
1. Twinned data refinement
 Scales: 0.052(15)
 0.948(15)
2. Uiso/Uaniso restraints and constraints
Uiso(Te1) = Uiso(Te2) = Uiso(Te3) = Uiso(Te4) = Uiso(Te5) = Uiso(Te6) =
Uiso(Te7) = Uiso(Te8) = Uiso(Te9) = Uiso(Te10) = Uiso(Te11) = Uiso(Te12) =
Uiso(Te13) = Uiso(Te14)
;
_olex2_submission_special_instructions 'No special instructions were received'

loop_
_space_group_symop_operation_xyz
'x, y, z'
'-y, x-y, z'
'-x+y, -x, z'
'-x, -y, z+1/2'
'y, -x+y, z+1/2'
'x-y, x, z+1/2'
'y, x, -z'
'x-y, -y, -z'
'-x, -x+y, -z'
'-y, -x, -z+1/2'
'-x+y, y, -z+1/2'
'x, x-y, -z+1/2'

loop_
_atom_site_label
_atom_site_type_symbol
_atom_site_fract_x
_atom_site_fract_y
_atom_site_fract_z
_atom_site_U_iso_or_equiv
_atom_site_adp_type
_atom_site_occupancy
_atom_site_site_symmetry_order
_atom_site_calc_flag
_atom_site_refinement_flags_posn
_atom_site_refinement_flags_adp
_atom_site_refinement_flags_occupancy
_atom_site_disorder_assembly
_atom_site_disorder_group
Sn1 Sn 0.52570(5) 0.000000 0.000000 0.0260(2) Uani 1 2 d S T P . .
Sn2 Sn 0.333333 0.666667 0.750000 0.0270(6) Uani 0.874(6) 6 d S T . . .
Se1 Se 0.49813(7) 0.16795(7) 0.04943(8) 0.0238(2) Uani 1 1 d . . . . .
Se2 Se 0.06815(7) 0.39801(7) 0.31104(9) 0.0267(2) Uani 1 1 d . . . . .
B1 B 0.2116(7) 0.5429(7) 0.2812(7) 0.0169(17) Uani 1 1 d . . . . .
B2 B 0.2576(7) 0.5918(7) 0.1110(8) 0.0157(16) Uani 1 1 d . . . . .
Te1 Te 0.0827(16) 0.1745(13) 0.063(2) 0.096(5) Uiso 0.093(2) 1 d . . . . .
Te2 Te 0.1889(15) 0.0828(17) 0.023(2) 0.096(2) Uiso 0.082(3) 1 d . . . . .
Te3 Te 0.873(3) 0.000000 0.000000 0.096(2) Uiso 0.057(5) 2 d S . . . .
Te4 Te 0.162(4) 0.000000 0.000000 0.096(2) Uiso 0.045(6) 2 d S . . . .
Te5 Te 0.072(3) 0.132(2) 0.151(3) 0.096(2) Uiso 0.054(3) 1 d . . . . .
Te6 Te 0.181(6) 0.056(5) 0.211(7) 0.096(2) Uiso 0.026(4) 1 d . . . . .
Te7 Te 0.107(4) 0.094(6) 0.193(6) 0.096(2) Uiso 0.031(3) 1 d . . . . .
Te8 Te 0.143(3) 0.127(3) 0.078(4) 0.096(2) Uiso 0.040(3) 1 d . . . . .
Te9 Te 0.1742(17) 0.0552(19) 0.126(2) 0.096(2) Uiso 0.097(4) 1 d . . . . .
Te10 Te 0.0648(17) 0.130(3) 0.250000 0.096(2) Uiso 0.053(4) 2 d S . . . .
Te11 Te 0.143(4) 0.002(6) 0.076(6) 0.096(2) Uiso 0.036(4) 1 d . . . . .
Te12 Te 0.095(15) 0.000000 0.000000 0.096(2) Uiso 0.011(4) 2 d S . . . .
Te13 Te 0.095(6) 0.044(7) 0.110(9) 0.096(2) Uiso 0.020(3) 1 d . . . . .
Te14 Te 0.114(6) 0.038(6) 0.198(7) 0.096(2) Uiso 0.026(5) 1 d . . . . .

loop_
_atom_site_aniso_label
_atom_site_aniso_U_11
_atom_site_aniso_U_22
_atom_site_aniso_U_33
_atom_site_aniso_U_23
_atom_site_aniso_U_13
_atom_site_aniso_U_12
Sn1 0.0317(3) 0.0194(4) 0.0229(4) 0.0053(4) 0.00266(18) 0.00971(19)
Sn2 0.0303(7) 0.0303(7) 0.0203(8) 0.000 0.000 0.0152(3)
Se1 0.0271(5) 0.0228(5) 0.0185(3) 0.0035(3) 0.0063(4) 0.0104(4)
Se2 0.0230(5) 0.0226(5) 0.0254(4) -0.0019(4) 0.0047(4) 0.0044(3)
B1 0.023(5) 0.016(5) 0.012(3) 0.000(3) 0.001(3) 0.009(3)
B2 0.016(4) 0.020(5) 0.011(3) -0.005(3) -0.006(3) 0.009(3)

loop_
_atom_type_symbol
_atom_type_description
_atom_type_scat_dispersion_real
_atom_type_scat_dispersion_imag
_atom_type_scat_source
B B 0.0090 0.0039 'International Tables Vol C Tables 4.2.6.8 and 6.1.1.4'
Se Se -0.7943 1.1372 'International Tables Vol C Tables 4.2.6.8 and 6.1.1.4'
Sn Sn 0.0259 5.4591 'International Tables Vol C Tables 4.2.6.8 and 6.1.1.4'
Te Te -0.1759 6.3531 'International Tables Vol C Tables 4.2.6.8 and 6.1.1.4'

loop_
_geom_angle_atom_site_label_1
_geom_angle_atom_site_label_2
_geom_angle_atom_site_label_3
_geom_angle
_geom_angle_site_symmetry_1
_geom_angle_site_symmetry_3
_geom_angle_publ_flag
Se1 Sn1 Se1 106.61(5) . 8 ?
Se2 Sn1 Se1 104.31(2) 10_655 8 ?
Se2 Sn1 Se1 117.98(3) 10_655 . ?
Se2 Sn1 Se1 104.31(2) 6_654 . ?
Se2 Sn1 Se1 117.98(3) 6_654 8 ?
Se2 Sn1 Se2 106.35(5) 10_655 6_654 ?
Se1 Sn2 Se1 96.91(4) 7_556 6 ?
Se1 Sn2 Se1 82.16(2) 5_565 6 ?
Se1 Sn2 Se1 178.58(4) 5_565 9_666 ?
Se1 Sn2 Se1 98.80(3) 5_565 7_556 ?
Se1 Sn2 Se1 178.58(4) 4_665 7_556 ?
Se1 Sn2 Se1 82.16(2) 7_556 9_666 ?
Se1 Sn2 Se1 96.91(4) 4_665 9_666 ?
Se1 Sn2 Se1 96.91(4) 8_566 5_565 ?
Se1 Sn2 Se1 178.58(4) 8_566 6 ?
Se1 Sn2 Se1 98.80(3) 8_566 4_665 ?
Se1 Sn2 Se1 82.16(2) 4_665 6 ?
Se1 Sn2 Se1 82.16(2) 5_565 4_665 ?
Se1 Sn2 Se1 98.80(3) 9_666 6 ?
Se1 Sn2 Se1 82.16(2) 8_566 7_556 ?
Se1 Sn2 Se1 82.16(2) 8_566 9_666 ?
Sn1 Se1 Sn2 113.41(4) . 4_664 ?
B2 Se1 Sn1 93.7(3) 7 . ?
B2 Se1 Sn2 92.0(2) 7 4_664 ?
B1 Se2 Sn1 94.6(2) . 5_565 ?
B1 B1 Se2 120.5(3) 11 . ?
B1 B1 Se2 121.5(3) 12_565 . ?
B1 B1 B1 108.9(5) 11 12_565 ?
B1 B1 B2 60.4(5) 11 11 ?
B1 B1 B2 108.2(5) 11 12_565 ?
B1 B1 B2 61.3(5) 11 . ?
B2 B1 Se2 119.7(5) . . ?
B2 B1 Se2 123.4(5) 12_565 . ?
B2 B1 Se2 123.7(5) 11 . ?
B2 B1 B1 58.9(5) 12_565 12_565 ?
B2 B1 B1 106.5(5) 11 12_565 ?
B2 B1 B1 60.1(5) . 12_565 ?
B2 B1 B2 108.5(6) . 11 ?
B2 B1 B2 59.2(5) 11 12_565 ?
B2 B1 B2 107.5(5) . 12_565 ?
B1 B2 Se1 120.0(5) . 7 ?
B1 B2 Se1 119.7(5) 11 7 ?
B1 B2 Se1 123.2(5) 12_565 7 ?
B1 B2 B1 58.3(6) . 11 ?
B1 B2 B1 107.3(6) 11 12_565 ?
B1 B2 B1 61.0(6) . 12_565 ?
B2 B2 Se1 121.7(4) 2_665 7 ?
B2 B2 Se1 123.8(4) 3_565 7 ?
B2 B2 B1 60.6(6) 2_665 11 ?
B2 B2 B1 60.2(6) 3_565 12_565 ?
B2 B2 B1 109.0(4) 3_565 . ?
B2 B2 B1 108.0(5) 2_665 12_565 ?
B2 B2 B1 107.6(4) 2_665 . ?
B2 B2 B1 108.3(5) 3_565 11 ?
B2 B2 B2 60.000(1) 2_665 3_565 ?
Te2 Te1 Te3 72.3(19) 7 3_665 ?
Te2 Te1 Te4 55.9(19) 7 2 ?
Te2 Te1 Te5 162(3) 7 . ?
Te2 Te1 Te7 147(3) 7 . ?
Te2 Te1 Te8 108(3) 7 . ?
Te2 Te1 Te8 45(2) 7 7 ?
Te2 Te1 Te9 109(3) 7 2 ?
Te2 Te1 Te11 96(4) 7 2 ?
Te2 Te1 Te11 36(3) 7 7 ?
Te2 Te1 Te12 68(4) 7 2 ?
Te2 Te1 Te13 111(4) 7 2 ?
Te3 Te1 Te7 75(2) 3_665 . ?
Te3 Te1 Te8 27.7(15) 3_665 7 ?
Te3 Te1 Te8 36.3(19) 3_665 . ?
Te3 Te1 Te9 130(2) 3_665 2 ?
Te3 Te1 Te11 84(2) 3_665 7 ?
Te3 Te1 Te12 77(7) 3_665 2 ?
Te3 Te1 Te13 98(3) 3_665 2 ?
Te4 Te1 Te3 110(2) 2 3_665 ?
Te4 Te1 Te7 135(3) 2 . ?
Te4 Te1 Te8 89(2) 2 7 ?
Te4 Te1 Te8 140(3) 2 . ?
Te4 Te1 Te9 52.8(11) 2 2 ?
Te4 Te1 Te11 27(2) 2 7 ?
Te4 Te1 Te12 43(8) 2 2 ?
Te4 Te1 Te13 67(3) 2 2 ?
Te5 Te1 Te3 96(2) . 3_665 ?
Te5 Te1 Te4 119(3) . 2 ?
Te5 Te1 Te7 22(3) . . ?
Te5 Te1 Te8 64(3) . . ?
Te5 Te1 Te8 122(3) . 7 ?
Te5 Te1 Te9 68(2) . 2 ?
Te5 Te1 Te11 131(4) . 7 ?
Te5 Te1 Te11 79(4) . 2 ?
Te5 Te1 Te12 96(6) . 2 ?
Te5 Te1 Te13 56(3) . 2 ?
Te8 Te1 Te7 103(3) 7 . ?
Te8 Te1 Te7 42(3) . . ?
Te8 Te1 Te8 63(3) . 7 ?
Te8 Te1 Te9 124(2) . 2 ?
Te8 Te1 Te9 129.4(19) 7 2 ?
Te8 Te1 Te11 62(3) 7 7 ?
Te8 Te1 Te11 118(3) . 7 ?
Te8 Te1 Te13 106(3) 7 2 ?
Te8 Te1 Te13 93(3) . 2 ?
Te9 Te1 Te7 89(2) 2 . ?
Te9 Te1 Te13 34(2) 2 2 ?
Te11 Te1 Te3 125(3) 2 3_665 ?
Te11 Te1 Te4 41(3) 2 2 ?
Te11 Te1 Te7 98(4) 2 . ?
Te11 Te1 Te7 135(3) 7 . ?
Te11 Te1 Te8 128(3) 2 . ?
Te11 Te1 Te8 118(4) 2 7 ?
Te11 Te1 Te9 13(3) 2 2 ?
Te11 Te1 Te9 75(3) 7 2 ?
Te11 Te1 Te11 62(6) 2 7 ?
Te11 Te1 Te12 49(5) 2 2 ?
Te11 Te1 Te13 35(3) 2 2 ?
Te11 Te1 Te13 76(4) 7 2 ?
Te12 Te1 Te7 100(7) 2 . ?
Te12 Te1 Te8 70(4) 2 7 ?
Te12 Te1 Te8 98(9) 2 . ?
Te12 Te1 Te9 59(4) 2 2 ?
Te12 Te1 Te11 36(6) 2 7 ?
Te12 Te1 Te13 44(3) 2 2 ?
Te13 Te1 Te7 68(3) 2 . ?
Te1 Te2 Te3 68.1(19) 7 3_665 ?
Te1 Te2 Te4 80(2) 7 . ?
Te1 Te2 Te5 9.9(16) 7 7 ?
Te1 Te2 Te6 165(3) 7 . ?
Te1 Te2 Te8 105(3) 7 . ?
Te1 Te2 Te8 45(2) 7 7 ?
Te1 Te2 Te9 157(3) 7 . ?
Te1 Te2 Te11 117(4) 7 . ?
Te1 Te2 Te11 47(3) 7 8 ?
Te1 Te2 Te12 72(2) 7 . ?
Te1 Te2 Te13 115(4) 7 . ?
Te3 Te2 Te5 62.0(14) 3_665 7 ?
Te3 Te2 Te6 106(2) 3_665 . ?
Te3 Te2 Te8 24.6(13) 3_665 7 ?
Te3 Te2 Te11 97(2) 3_665 8 ?
Te3 Te2 Te13 66(4) 3_665 . ?
Te4 Te2 Te3 122(4) . 3_665 ?
Te4 Te2 Te5 79(2) . 7 ?
Te4 Te2 Te6 93(2) . . ?
Te4 Te2 Te8 114(3) . 7 ?
Te4 Te2 Te8 132(4) . . ?
Te4 Te2 Te9 85(2) . . ?
Te4 Te2 Te11 34(2) . 8 ?
Te4 Te2 Te11 44(4) . . ?
Te4 Te2 Te12 47(7) . . ?
Te4 Te2 Te13 88(4) . . ?
Te5 Te2 Te6 156(3) 7 . ?
Te8 Te2 Te3 37(2) . 3_665 ?
Te8 Te2 Te5 40.2(16) 7 7 ?
Te8 Te2 Te5 99(3) . 7 ?
Te8 Te2 Te6 70(3) . . ?
Te8 Te2 Te6 131(3) 7 . ?
Te8 Te2 Te8 61(3) . 7 ?
Te8 Te2 Te11 125(3) . 8 ?
Te8 Te2 Te12 89(8) . . ?
Te8 Te2 Te13 46(3) . . ?
Te9 Te2 Te3 106.5(19) . 3_665 ?
Te9 Te2 Te5 148(2) . 7 ?
Te9 Te2 Te6 9(3) . . ?
Te9 Te2 Te8 72(3) . . ?
Te9 Te2 Te8 131(2) . 7 ?
Te9 Te2 Te11 43(3) . . ?
Te9 Te2 Te11 116(3) . 8 ?
Te9 Te2 Te12 85.4(19) . . ?
Te9 Te2 Te13 47(4) . . ?
Te11 Te2 Te3 112(3) . 3_665 ?
Te11 Te2 Te5 111(4) . 7 ?
Te11 Te2 Te5 45(2) 8 7 ?
Te11 Te2 Te6 52(5) . . ?
Te11 Te2 Te6 124(3) 8 . ?
Te11 Te2 Te8 125(3) . 7 ?
Te11 Te2 Te8 82(3) 8 7 ?
Te11 Te2 Te8 96(4) . . ?
Te11 Te2 Te11 72(5) . 8 ?
Te11 Te2 Te12 49(4) . . ?
Te11 Te2 Te13 51(4) . . ?
Te11 Te2 Te13 98(4) 8 . ?
Te12 Te2 Te3 77(8) . 3_665 ?
Te12 Te2 Te5 63.7(18) . 7 ?
Te12 Te2 Te6 94(2) . . ?
Te12 Te2 Te8 79(6) . 7 ?
Te12 Te2 Te11 43(5) . 8 ?
Te12 Te2 Te13 55(5) . . ?
Te13 Te2 Te5 105(4) . 7 ?
Te13 Te2 Te6 52(4) . . ?
Te13 Te2 Te8 87(4) . 7 ?
Te1 Te3 Te1 178(4) 9_655 2_655 ?
Te1 Te3 Te2 39.6(9) 9_655 2_655 ?
Te1 Te3 Te2 140.1(11) 9_655 9_655 ?
Te1 Te3 Te2 39.6(9) 2_655 9_655 ?
Te1 Te3 Te2 140.1(11) 2_655 2_655 ?
Te1 Te3 Te5 143.8(15) 2_655 9_655 ?
Te1 Te3 Te5 143.8(15) 9_655 2_655 ?
Te1 Te3 Te5 36.7(13) 9_655 9_655 ?
Te1 Te3 Te5 36.7(13) 2_655 2_655 ?
Te1 Te3 Te12 52(6) 2_655 3_655 ?
Te1 Te3 Te12 130(6) 2_655 2_655 ?
Te1 Te3 Te12 130(6) 9_655 3_655 ?
Te1 Te3 Te12 52(6) 9_655 2_655 ?
Te1 Te3 Te13 91(3) 2_655 9_655 ?
Te1 Te3 Te13 90(3) 2_655 2_655 ?
Te1 Te3 Te13 90(3) 9_655 9_655 ?
Te1 Te3 Te13 91(3) 9_655 2_655 ?
Te2 Te3 Te2 170(4) 9_655 2_655 ?
Te2 Te3 Te5 75.7(15) 9_655 2_655 ?
Te2 Te3 Te5 106.5(15) 2_655 2_655 ?
Te2 Te3 Te5 75.7(15) 2_655 9_655 ?
Te2 Te3 Te5 106.5(15) 9_655 9_655 ?
Te2 Te3 Te12 140(7) 9_655 2_655 ?
Te2 Te3 Te12 140(7) 2_655 3_655 ?
Te2 Te3 Te12 50(7) 9_655 3_655 ?
Te2 Te3 Te12 50(7) 2_655 2_655 ?
Te2 Te3 Te13 61(3) 2_655 2_655 ?
Te2 Te3 Te13 61(3) 9_655 9_655 ?
Te2 Te3 Te13 125(3) 9_655 2_655 ?
Te2 Te3 Te13 125(3) 2_655 9_655 ?
Te5 Te3 Te5 156(3) 2_655 9_655 ?
Te8 Te3 Te1 105(3) 9_655 2_655 ?
Te8 Te3 Te1 105(3) 2_655 9_655 ?
Te8 Te3 Te1 75(3) 9_655 9_655 ?
Te8 Te3 Te1 75(3) 2_655 2_655 ?
Te8 Te3 Te2 66(3) 9_655 9_655 ?
Te8 Te3 Te2 66(3) 2_655 2_655 ?
Te8 Te3 Te2 113(3) 9_655 2_655 ?
Te8 Te3 Te2 113(3) 2_655 9_655 ?
Te8 Te3 Te5 44(3) 9_655 9_655 ?
Te8 Te3 Te5 140(3) 9_655 2_655 ?
Te8 Te3 Te5 140(3) 2_655 9_655 ?
Te8 Te3 Te5 44(3) 2_655 2_655 ?
Te8 Te3 Te8 166(9) 9_655 2_655 ?
Te8 Te3 Te12 85(4) 9_655 3_655 ?
Te8 Te3 Te12 105(4) 2_655 3_655 ?
Te8 Te3 Te12 105(4) 9_655 2_655 ?
Te8 Te3 Te12 85(4) 2_655 2_655 ?
Te8 Te3 Te13 42(4) 9_655 9_655 ?
Te8 Te3 Te13 151(6) 9_655 2_655 ?
Te8 Te3 Te13 42(4) 2_655 2_655 ?
Te8 Te3 Te13 151(6) 2_655 9_655 ?
Te12 Te3 Te5 100(4) 2_655 2_655 ?
Te12 Te3 Te5 100(4) 3_655 9_655 ?
Te12 Te3 Te5 63.2(18) 2_655 9_655 ?
Te12 Te3 Te5 63.2(18) 3_655 2_655 ?
Te12 Te3 Te12 92(10) 2_655 3_655 ?
Te13 Te3 Te5 54(3) 2_655 2_655 ?
Te13 Te3 Te5 111(4) 2_655 9_655 ?
Te13 Te3 Te5 111(4) 9_655 2_655 ?
Te13 Te3 Te5 54(3) 9_655 9_655 ?
Te13 Te3 Te12 85(6) 2_655 3_655 ?
Te13 Te3 Te12 85(6) 9_655 2_655 ?
Te13 Te3 Te12 48(3) 2_655 2_655 ?
Te13 Te3 Te12 48(3) 9_655 3_655 ?
Te13 Te3 Te13 115(7) 2_655 9_655 ?
Te1 Te4 Te1 142(5) 3 7 ?
Te1 Te4 Te5 126(3) 3 7 ?
Te1 Te4 Te5 27.2(13) 7 7 ?
Te1 Te4 Te9 83.5(16) 7 8 ?
Te1 Te4 Te9 90.8(16) 7 . ?
Te1 Te4 Te9 90.8(16) 3 8 ?
Te1 Te4 Te9 83.5(16) 3 . ?
Te1 Te4 Te13 80(4) 3 8 ?
Te1 Te4 Te13 80(4) 7 . ?
Te1 Te4 Te13 72(3) 7 8 ?
Te1 Te4 Te13 72(3) 3 . ?
Te2 Te4 Te1 126(3) . 3 ?
Te2 Te4 Te1 43.8(13) . 7 ?
Te2 Te4 Te1 43.8(13) 8 3 ?
Te2 Te4 Te1 126(3) 8 7 ?
Te2 Te4 Te2 157(6) 8 . ?
Te2 Te4 Te5 69.8(19) . 7 ?
Te2 Te4 Te5 99(2) 8 7 ?
Te2 Te4 Te9 48.3(13) 8 8 ?
Te2 Te4 Te9 127(2) . 8 ?
Te2 Te4 Te9 127(2) 8 . ?
Te2 Te4 Te9 48.3(13) . . ?
Te2 Te4 Te13 55(3) . . ?
Te2 Te4 Te13 107(4) 8 . ?
Te2 Te4 Te13 55(3) 8 8 ?
Te2 Te4 Te13 107(4) . 8 ?
Te9 Te4 Te5 113(2) . 7 ?
Te9 Te4 Te5 57.6(15) 8 7 ?
Te9 Te4 Te9 162(4) 8 . ?
Te9 Te4 Te13 125(5) 8 . ?
Te9 Te4 Te13 37(3) . . ?
Te9 Te4 Te13 125(5) . 8 ?
Te9 Te4 Te13 37(3) 8 8 ?
Te11 Te4 Te1 109(5) . 7 ?
Te11 Te4 Te1 109(5) 8 3 ?
Te11 Te4 Te1 56(5) . 3 ?
Te11 Te4 Te1 56(5) 8 7 ?
Te11 Te4 Te2 100(6) . 8 ?
Te11 Te4 Te2 72(5) 8 8 ?
Te11 Te4 Te2 72(5) . . ?
Te11 Te4 Te2 100(6) 8 . ?
Te11 Te4 Te5 122(5) . 7 ?
Te11 Te4 Te5 30(6) 8 7 ?
Te11 Te4 Te9 141(7) 8 . ?
Te11 Te4 Te9 141(7) . 8 ?
Te11 Te4 Te9 28(5) . . ?
Te11 Te4 Te9 28(5) 8 8 ?
Te11 Te4 Te11 138(10) 8 . ?
Te11 Te4 Te12 69(5) 8 . ?
Te11 Te4 Te12 69(5) . . ?
Te11 Te4 Te13 110(7) . 8 ?
Te11 Te4 Te13 110(7) 8 . ?
Te11 Te4 Te13 32(5) 8 8 ?
Te11 Te4 Te13 32(5) . . ?
Te12 Te4 Te1 71(2) . 7 ?
Te12 Te4 Te1 71(2) . 3 ?
Te12 Te4 Te2 79(3) . . ?
Te12 Te4 Te2 79(3) . 8 ?
Te12 Te4 Te5 62.2(16) . 7 ?
Te12 Te4 Te9 81(2) . . ?
Te12 Te4 Te9 81(2) . 8 ?
Te12 Te4 Te13 44(3) . 8 ?
Te12 Te4 Te13 44(3) . . ?
Te13 Te4 Te5 91(4) . 7 ?
Te13 Te4 Te5 47(3) 8 7 ?
Te13 Te4 Te13 89(6) 8 . ?
Te1 Te5 Te3 47.6(16) . 3_665 ?
Te1 Te5 Te8 69(3) . . ?
Te1 Te5 Te9 78(2) . 2 ?
Te1 Te5 Te11 51(4) . 2 ?
Te1 Te5 Te12 48(5) . 2 ?
Te1 Te5 Te13 90(4) . 2 ?
Te1 Te5 Te13 102(4) . . ?
Te1 Te5 Te14 130(3) . . ?
Te1 Te5 Te14 114(4) . 2 ?
Te3 Te5 Te12 55(2) 3_665 2 ?
Te3 Te5 Te14 83(2) 3_665 . ?
Te7 Te5 Te1 134(5) . . ?
Te7 Te5 Te3 89(4) . 3_665 ?
Te7 Te5 Te8 66(4) . . ?
Te7 Te5 Te9 141(4) . 2 ?
Te7 Te5 Te10 68(4) . . ?
Te7 Te5 Te11 155(5) . 2 ?
Te7 Te5 Te12 125(8) . 2 ?
Te7 Te5 Te13 44(5) . . ?
Te7 Te5 Te13 110(5) . 2 ?
Te7 Te5 Te14 14(4) . . ?
Te7 Te5 Te14 105(4) . 2 ?
Te8 Te5 Te3 26(2) . 3_665 ?
Te8 Te5 Te9 135(3) . 2 ?
Te8 Te5 Te11 110(4) . 2 ?
Te8 Te5 Te12 80(4) . 2 ?
Te8 Te5 Te13 112(4) . 2 ?
Te8 Te5 Te13 44(3) . . ?
Te8 Te5 Te14 62(3) . . ?
Te8 Te5 Te14 146(4) . 2 ?
Te9 Te5 Te3 109(2) 2 3_665 ?
Te9 Te5 Te12 55(4) 2 2 ?
Te9 Te5 Te14 133(3) 2 . ?
Te10 Te5 Te1 150(5) . . ?
Te10 Te5 Te3 156(3) . 3_665 ?
Te10 Te5 Te8 130(4) . . ?
Te10 Te5 Te9 94(3) . 2 ?
Te10 Te5 Te11 120(5) . 2 ?
Te10 Te5 Te12 145(3) . 2 ?
Te10 Te5 Te13 107(5) . . ?
Te10 Te5 Te13 101(4) . 2 ?
Te10 Te5 Te14 66(3) . 2 ?
Te10 Te5 Te14 77(4) . . ?
Te11 Te5 Te3 84(4) 2 3_665 ?
Te11 Te5 Te9 27(3) 2 2 ?
Te11 Te5 Te12 35(6) 2 2 ?
Te11 Te5 Te13 47(4) 2 2 ?
Te11 Te5 Te13 115(4) 2 . ?
Te11 Te5 Te14 141(3) 2 . ?
Te11 Te5 Te14 64(5) 2 2 ?
Te12 Te5 Te14 111(7) 2 . ?
Te13 Te5 Te3 94(4) 2 3_665 ?
Te13 Te5 Te3 55(4) . 3_665 ?
Te13 Te5 Te9 121(4) . 2 ?
Te13 Te5 Te9 38(3) 2 2 ?
Te13 Te5 Te12 45(4) 2 2 ?
Te13 Te5 Te12 81(7) . 2 ?
Te13 Te5 Te13 84(6) . 2 ?
Te13 Te5 Te14 32(3) . . ?
Te13 Te5 Te14 98(4) 2 . ?
Te14 Te5 Te3 131(4) 2 3_665 ?
Te14 Te5 Te9 37(3) 2 2 ?
Te14 Te5 Te12 79(3) 2 2 ?
Te14 Te5 Te13 37(4) 2 2 ?
Te14 Te5 Te13 105(5) 2 . ?
Te14 Te5 Te14 100(5) 2 . ?
Te5 Te6 Te8 85(3) 3 . ?
Te5 Te6 Te9 120(4) 3 12 ?
Te6 Te6 Te5 127(2) 12 3 ?
Te6 Te6 Te7 66(6) 12 12 ?
Te6 Te6 Te7 60(4) 12 . ?
Te6 Te6 Te8 86(6) 12 . ?
Te6 Te6 Te9 21(5) 12 12 ?
Te6 Te6 Te10 105(4) 12 3 ?
Te6 Te6 Te11 145(8) 12 . ?
Te6 Te6 Te13 102(6) 12 . ?
Te6 Te6 Te14 36(3) 12 12 ?
Te7 Te6 Te5 81(4) . 3 ?
Te7 Te6 Te5 70(4) 12 3 ?
Te7 Te6 Te7 73(6) 12 . ?
Te7 Te6 Te8 41(3) . . ?
Te7 Te6 Te8 113(5) 12 . ?
Te7 Te6 Te9 51(4) 12 12 ?
Te7 Te6 Te9 74(3) . 12 ?
Te7 Te6 Te10 40(4) 12 3 ?
Te7 Te6 Te10 84(4) . 3 ?
Te7 Te6 Te11 86(5) . . ?
Te7 Te6 Te11 115(6) 12 . ?
Te7 Te6 Te13 42(4) . . ?
Te7 Te6 Te13 92(6) 12 . ?
Te7 Te6 Te14 35(3) 12 12 ?
Te7 Te6 Te14 48(4) . 12 ?
Te9 Te6 Te5 68(5) . 3 ?
Te9 Te6 Te6 127(10) . 12 ?
Te9 Te6 Te7 132(8) . 12 ?
Te9 Te6 Te7 78(6) . . ?
Te9 Te6 Te8 106(3) 12 . ?
Te9 Te6 Te8 42(4) . . ?
Te9 Te6 Te9 148(6) . 12 ?
Te9 Te6 Te10 100(6) . 3 ?
Te9 Te6 Te11 25(3) . . ?
Te9 Te6 Te13 43(5) . . ?
Te9 Te6 Te14 124(7) . 12 ?
Te10 Te6 Te5 32.2(16) 3 3 ?
Te10 Te6 Te8 108(4) 3 . ?
Te10 Te6 Te9 91(3) 3 12 ?
Te11 Te6 Te5 45(3) . 3 ?
Te11 Te6 Te8 61(4) . . ?
Te11 Te6 Te9 158(5) . 12 ?
Te11 Te6 Te10 77(4) . 3 ?
Te11 Te6 Te13 44(4) . . ?
Te13 Te6 Te5 52(4) . 3 ?
Te13 Te6 Te8 34(3) . . ?
Te13 Te6 Te9 114(5) . 12 ?
Te13 Te6 Te10 75(5) . 3 ?
Te14 Te6 Te5 92(4) 12 3 ?
Te14 Te6 Te5 47(6) . 3 ?
Te14 Te6 Te6 85(6) . 12 ?
Te14 Te6 Te7 35(5) . . ?
Te14 Te6 Te7 59(7) . 12 ?
Te14 Te6 Te8 88(4) 12 . ?
Te14 Te6 Te8 59(7) . . ?
Te14 Te6 Te9 33(3) 12 12 ?
Te14 Te6 Te9 75(8) . . ?
Te14 Te6 Te9 89(7) . 12 ?
Te14 Te6 Te10 51(7) . 3 ?
Te14 Te6 Te10 70(4) 12 3 ?
Te14 Te6 Te11 125(5) 12 . ?
Te14 Te6 Te11 69(7) . . ?
Te14 Te6 Te13 84(5) 12 . ?
Te14 Te6 Te13 34(6) . . ?
Te14 Te6 Te14 55(8) . 12 ?
Te1 Te7 Te5 102(4) . 11 ?
Te5 Te7 Te1 23(3) . . ?
Te5 Te7 Te5 82(5) . 11 ?
Te5 Te7 Te6 131(7) . 12 ?
Te5 Te7 Te6 159(7) . . ?
Te5 Te7 Te7 149(6) . 12 ?
Te5 Te7 Te8 68(5) . . ?
Te5 Te7 Te9 127(6) . . ?
Te5 Te7 Te10 56(5) . . ?
Te5 Te7 Te13 94(8) . . ?
Te5 Te7 Te14 130(9) . 12 ?
Te6 Te7 Te1 136(5) . . ?
Te6 Te7 Te1 132(5) 12 . ?
Te6 Te7 Te5 68(4) 12 11 ?
Te6 Te7 Te5 116(5) . 11 ?
Te6 Te7 Te6 54(5) 12 . ?
Te6 Te7 Te7 52(4) . 12 ?
Te6 Te7 Te7 55(4) 12 12 ?
Te6 Te7 Te9 85(5) 12 . ?
Te6 Te7 Te9 35(3) . . ?
Te7 Te7 Te1 170.9(17) 12 . ?
Te7 Te7 Te5 75(4) 12 11 ?
Te8 Te7 Te1 45(3) . . ?
Te8 Te7 Te5 143(6) . 11 ?
Te8 Te7 Te6 117(6) . 12 ?
Te8 Te7 Te6 91(5) . . ?
Te8 Te7 Te7 141(8) . 12 ?
Te8 Te7 Te9 60(3) . . ?
Te9 Te7 Te1 104(3) . . ?
Te9 Te7 Te5 151(5) . 11 ?
Te9 Te7 Te7 81(6) . 12 ?
Te10 Te7 Te1 78(5) . . ?
Te10 Te7 Te5 25.5(19) . 11 ?
Te10 Te7 Te6 141(6) . . ?
Te10 Te7 Te6 89(4) . 12 ?
Te10 Te7 Te7 98(5) . 12 ?
Te10 Te7 Te8 121(8) . . ?
Te10 Te7 Te9 174(5) . . ?
Te10 Te7 Te14 74(5) . 12 ?
Te13 Te7 Te1 80(6) . . ?
Te13 Te7 Te5 153(6) . 11 ?
Te13 Te7 Te6 130(9) . 12 ?
Te13 Te7 Te6 76(7) . . ?
Te13 Te7 Te7 99(9) . 12 ?
Te13 Te7 Te8 54(5) . . ?
Te13 Te7 Te9 46(5) . . ?
Te13 Te7 Te10 140(8) . . ?
Te13 Te7 Te14 129(10) . 12 ?
Te14 Te7 Te1 150(9) 12 . ?
Te14 Te7 Te1 138(9) . . ?
Te14 Te7 Te5 49(5) 12 11 ?
Te14 Te7 Te5 116(9) . 11 ?
Te14 Te7 Te5 149(10) . . ?
Te14 Te7 Te6 39(4) 12 12 ?
Te14 Te7 Te6 80(8) . 12 ?
Te14 Te7 Te6 68(7) 12 . ?
Te14 Te7 Te6 35(6) . . ?
Te14 Te7 Te7 30(5) 12 12 ?
Te14 Te7 Te7 42(7) . 12 ?
Te14 Te7 Te8 101(9) . . ?
Te14 Te7 Te8 155(8) 12 . ?
Te14 Te7 Te9 103(9) 12 . ?
Te14 Te7 Te9 44(6) . . ?
Te14 Te7 Te10 137(10) . . ?
Te14 Te7 Te13 59(7) . . ?
Te14 Te7 Te14 71(10) . 12 ?
Te1 Te8 Te1 116(3) . 7 ?
Te1 Te8 Te8 69(3) . 7 ?
Te1 Te8 Te9 159(4) . . ?
Te1 Te8 Te11 146(3) . . ?
Te1 Te8 Te11 60(2) 7 . ?
Te1 Te8 Te12 117(7) . . ?
Te1 Te8 Te12 44(4) 7 . ?
Te1 Te8 Te14 120(4) . . ?
Te2 Te8 Te1 30.3(14) . 7 ?
Te2 Te8 Te1 146(4) . . ?
Te2 Te8 Te5 157(4) . . ?
Te2 Te8 Te7 116(5) . . ?
Te2 Te8 Te8 77(3) . 7 ?
Te2 Te8 Te9 49(2) . . ?
Te2 Te8 Te11 40(2) . . ?
Te2 Te8 Te12 47(7) . . ?
Te2 Te8 Te14 86(4) . . ?
Te3 Te8 Te1 47(2) 3_665 7 ?
Te3 Te8 Te1 69(3) 3_665 . ?
Te3 Te8 Te2 77(3) 3_665 . ?
Te3 Te8 Te5 110(4) 3_665 . ?
Te3 Te8 Te7 147(6) 3_665 . ?
Te3 Te8 Te8 7(5) 3_665 7 ?
Te3 Te8 Te9 122(4) 3_665 . ?
Te3 Te8 Te11 98(4) 3_665 . ?
Te3 Te8 Te12 67(4) 3_665 . ?
Te3 Te8 Te13 106(7) 3_665 . ?
Te3 Te8 Te14 139(6) 3_665 . ?
Te5 Te8 Te1 150(3) . 7 ?
Te5 Te8 Te1 47(2) . . ?
Te5 Te8 Te8 113(4) . 7 ?
Te5 Te8 Te9 113(4) . . ?
Te5 Te8 Te11 117(4) . . ?
Te5 Te8 Te12 115(6) . . ?
Te5 Te8 Te14 74(4) . . ?
Te7 Te8 Te1 93(5) . . ?
Te7 Te8 Te1 140(5) . 7 ?
Te7 Te8 Te5 46(4) . . ?
Te7 Te8 Te8 153(4) . 7 ?
Te7 Te8 Te9 68(5) . . ?
Te7 Te8 Te11 81(5) . . ?
Te7 Te8 Te12 99(4) . . ?
Te7 Te8 Te14 31(4) . . ?
Te8 Te8 Te1 47(2) 7 7 ?
Te8 Te8 Te11 101(4) 7 . ?
Te8 Te8 Te12 72(3) 7 . ?
Te8 Te8 Te14 145(3) 7 . ?
Te9 Te8 Te1 77(2) . 7 ?
Te9 Te8 Te8 124(4) . 7 ?
Te9 Te8 Te11 27(2) . . ?
Te9 Te8 Te12 60(5) . . ?
Te9 Te8 Te14 39(3) . . ?
Te12 Te8 Te11 33(5) . . ?
Te13 Te8 Te1 90(6) . 7 ?
Te13 Te8 Te1 112(6) . . ?
Te13 Te8 Te2 78(5) . . ?
Te13 Te8 Te5 79(5) . . ?
Te13 Te8 Te7 53(6) . . ?
Te13 Te8 Te8 113(6) . 7 ?
Te13 Te8 Te9 50(5) . . ?
Te13 Te8 Te11 39(5) . . ?
Te13 Te8 Te12 46(5) . . ?
Te13 Te8 Te14 33(5) . . ?
Te14 Te8 Te1 110(4) . 7 ?
Te14 Te8 Te11 51(3) . . ?
Te14 Te8 Te12 74(3) . . ?
Te1 Te9 Te6 134(3) 3 12 ?
Te2 Te9 Te1 87(2) . 3 ?
Te2 Te9 Te4 46.6(14) . . ?
Te2 Te9 Te5 115(2) . 3 ?
Te2 Te9 Te6 134(2) . 12 ?
Te2 Te9 Te7 110(3) . . ?
Te2 Te9 Te8 59(2) . . ?
Te2 Te9 Te12 52(3) . . ?
Te4 Te9 Te1 43.8(13) . 3 ?
Te4 Te9 Te5 77(2) . 3 ?
Te4 Te9 Te6 177(3) . 12 ?
Te4 Te9 Te7 133(4) . . ?
Te4 Te9 Te12 36(6) . . ?
Te5 Te9 Te1 34.2(11) 3 3 ?
Te5 Te9 Te6 101(3) 3 12 ?
Te6 Te9 Te1 112(5) . 3 ?
Te6 Te9 Te2 160(6) . . ?
Te6 Te9 Te4 149(5) . . ?
Te6 Te9 Te5 85(5) . 3 ?
Te6 Te9 Te6 31(6) . 12 ?
Te6 Te9 Te7 67(5) . . ?
Te6 Te9 Te8 114(5) . . ?
Te6 Te9 Te12 147(7) . . ?
Te6 Te9 Te13 104(7) . . ?
Te6 Te9 Te14 52(5) . . ?
Te7 Te9 Te1 112(2) . 3 ?
Te7 Te9 Te5 83(3) . 3 ?
Te7 Te9 Te6 44(3) . 12 ?
Te7 Te9 Te12 97(7) . . ?
Te8 Te9 Te1 113(2) . 3 ?
Te8 Te9 Te4 96(3) . . ?
Te8 Te9 Te5 110(2) . 3 ?
Te8 Te9 Te6 83(3) . 12 ?
Te8 Te9 Te7 52(3) . . ?
Te8 Te9 Te12 71(5) . . ?
Te11 Te9 Te1 17(4) . 3 ?
Te11 Te9 Te2 71(4) . . ?
Te11 Te9 Te4 28(4) . . ?
Te11 Te9 Te5 49(4) . 3 ?
Te11 Te9 Te6 129(7) . . ?
Te11 Te9 Te6 150(5) . 12 ?
Te11 Te9 Te7 117(4) . . ?
Te11 Te9 Te8 103(4) . . ?
Te11 Te9 Te12 32(5) . . ?
Te11 Te9 Te13 74(5) . . ?
Te11 Te9 Te14 102(6) . . ?
Te12 Te9 Te1 44(3) . 3 ?
Te12 Te9 Te5 64(2) . 3 ?
Te12 Te9 Te6 141(7) . 12 ?
Te13 Te9 Te1 74(5) . 3 ?
Te13 Te9 Te2 85(5) . . ?
Te13 Te9 Te4 88(5) . . ?
Te13 Te9 Te5 61(5) . 3 ?
Te13 Te9 Te6 89(5) . 12 ?
Te13 Te9 Te7 45(5) . . ?
Te13 Te9 Te8 49(5) . . ?
Te13 Te9 Te12 53(7) . . ?
Te14 Te9 Te1 89(4) . 3 ?
Te14 Te9 Te2 137(5) . . ?
Te14 Te9 Te4 128(5) . . ?
Te14 Te9 Te5 55(4) . 3 ?
Te14 Te9 Te6 49(4) . 12 ?
Te14 Te9 Te7 34(4) . . ?
Te14 Te9 Te8 84(5) . . ?
Te14 Te9 Te12 99(7) . . ?
Te14 Te9 Te13 53(6) . . ?
Te1 Te10 Te1 148(2) . 11 ?
Te5 Te10 Te1 161(4) 11 . ?
Te5 Te10 Te1 161(4) . 11 ?
Te5 Te10 Te1 15(2) 11 11 ?
Te5 Te10 Te1 15(2) . . ?
Te5 Te10 Te5 176(6) 11 . ?
Te5 Te10 Te6 99(3) 11 2 ?
Te5 Te10 Te6 99(3) . 12 ?
Te5 Te10 Te6 81(3) 11 12 ?
Te5 Te10 Te6 81(3) . 2 ?
Te5 Te10 Te7 56(3) . . ?
Te5 Te10 Te7 56(3) 11 11 ?
Te5 Te10 Te7 126(4) . 11 ?
Te5 Te10 Te7 126(4) 11 . ?
Te5 Te10 Te14 110(4) . 12 ?
Te5 Te10 Te14 72(3) 11 12 ?
Te5 Te10 Te14 72(3) . 2 ?
Te5 Te10 Te14 111(4) 11 . ?
Te5 Te10 Te14 110(4) 11 2 ?
Te5 Te10 Te14 71(3) . . ?
Te5 Te10 Te14 71(3) 11 11 ?
Te5 Te10 Te14 111(4) . 11 ?
Te6 Te10 Te1 76(2) 12 11 ?
Te6 Te10 Te1 105(2) 12 . ?
Te6 Te10 Te1 105(2) 2 11 ?
Te6 Te10 Te1 76(2) 2 . ?
Te6 Te10 Te6 176(5) 2 12 ?
Te6 Te10 Te14 48(3) 12 . ?
Te6 Te10 Te14 129(4) 2 . ?
Te6 Te10 Te14 48(3) 2 11 ?
Te6 Te10 Te14 129(4) 12 11 ?
Te7 Te10 Te1 125(3) 11 . ?
Te7 Te10 Te1 125(3) . 11 ?
Te7 Te10 Te1 69(4) 11 11 ?
Te7 Te10 Te1 69(4) . . ?
Te7 Te10 Te6 128(4) . 2 ?
Te7 Te10 Te6 50(4) 11 2 ?
Te7 Te10 Te6 128(4) 11 12 ?
Te7 Te10 Te6 50(4) . 12 ?
Te7 Te10 Te7 134(7) 11 . ?
Te7 Te10 Te14 18(4) 11 11 ?
Te7 Te10 Te14 103(4) 11 12 ?
Te7 Te10 Te14 118(5) . 11 ?
Te7 Te10 Te14 18(4) . . ?
Te7 Te10 Te14 103(4) . 2 ?
Te7 Te10 Te14 54(4) . 12 ?
Te7 Te10 Te14 54(4) 11 2 ?
Te7 Te10 Te14 118(5) 11 . ?
Te14 Te10 Te1 122(3) 12 . ?
Te14 Te10 Te1 85(2) . . ?
Te14 Te10 Te1 85(2) 11 11 ?
Te14 Te10 Te1 75(3) 2 . ?
Te14 Te10 Te1 115(3) . 11 ?
Te14 Te10 Te1 75(3) 12 11 ?
Te14 Te10 Te1 115(3) 11 . ?
Te14 Te10 Te1 122(3) 2 11 ?
Te14 Te10 Te6 29(3) 2 2 ?
Te14 Te10 Te6 147(5) 12 2 ?
Te14 Te10 Te6 147(5) 2 12 ?
Te14 Te10 Te6 29(3) 12 12 ?
Te14 Te10 Te14 100(6) 12 11 ?
Te14 Te10 Te14 123(7) 12 2 ?
Te14 Te10 Te14 105(5) . 11 ?
Te14 Te10 Te14 40(5) 2 11 ?
Te14 Te10 Te14 40(5) 12 . ?
Te14 Te10 Te14 100(6) 2 . ?
Te1 Te11 Te1 117(6) 3 7 ?
Te1 Te11 Te2 37(3) 3 8 ?
Te1 Te11 Te2 144(7) 3 . ?
Te1 Te11 Te5 50(3) 3 3 ?
Te1 Te11 Te6 124(5) 3 . ?
Te1 Te11 Te11 80(7) 3 8 ?
Te1 Te11 Te13 113(6) 3 . ?
Te1 Te11 Te14 111(5) 3 . ?
Te2 Te11 Te1 27.5(18) . 7 ?
Te2 Te11 Te1 81(3) 8 7 ?
Te2 Te11 Te2 107(5) . 8 ?
Te2 Te11 Te5 154(5) . 3 ?
Te2 Te11 Te6 92(6) . . ?
Te2 Te11 Te6 158(5) 8 . ?
Te2 Te11 Te11 44(4) 8 8 ?
Te2 Te11 Te11 64(4) . 8 ?
Te2 Te11 Te13 79(6) . . ?
Te2 Te11 Te14 100(6) . . ?
Te2 Te11 Te14 146(5) 8 . ?
Te4 Te11 Te1 83(7) . 3 ?
Te4 Te11 Te1 44(3) . 7 ?
Te4 Te11 Te2 46(4) . 8 ?
Te4 Te11 Te2 64(4) . . ?
Te4 Te11 Te5 132(9) . 3 ?
Te4 Te11 Te6 144(8) . . ?
Te4 Te11 Te11 21(5) . 8 ?
Te4 Te11 Te12 61(10) . . ?
Te4 Te11 Te13 126(8) . . ?
Te4 Te11 Te14 163(7) . . ?
Te5 Te11 Te1 145(4) 3 7 ?
Te5 Te11 Te2 86(5) 3 8 ?
Te5 Te11 Te6 81(4) 3 . ?
Te5 Te11 Te11 123(7) 3 8 ?
Te5 Te11 Te14 61(4) 3 . ?
Te6 Te11 Te1 119(6) . 7 ?
Te6 Te11 Te11 156(8) . 8 ?
Te9 Te11 Te1 93(6) . 7 ?
Te9 Te11 Te1 150(7) . 3 ?
Te9 Te11 Te2 66(5) . . ?
Te9 Te11 Te2 170(6) . 8 ?
Te9 Te11 Te4 124(8) . . ?
Te9 Te11 Te5 103(6) . 3 ?
Te9 Te11 Te6 26(4) . . ?
Te9 Te11 Te11 130(9) . 8 ?
Te9 Te11 Te12 123(7) . . ?
Te9 Te11 Te13 63(6) . . ?
Te9 Te11 Te14 45(4) . . ?
Te11 Te11 Te1 37(3) 8 7 ?
Te12 Te11 Te1 49(6) . 7 ?
Te12 Te11 Te1 78(5) . 3 ?
Te12 Te11 Te2 59(7) . 8 ?
Te12 Te11 Te2 73(5) . . ?
Te12 Te11 Te5 96(7) . 3 ?
Te12 Te11 Te6 140(9) . . ?
Te12 Te11 Te11 40(10) . 8 ?
Te12 Te11 Te13 72(8) . . ?
Te12 Te11 Te14 111(9) . . ?
Te13 Te11 Te1 86(6) . 7 ?
Te13 Te11 Te2 125(6) . 8 ?
Te13 Te11 Te5 75(5) . 3 ?
Te13 Te11 Te6 68(6) . . ?
Te13 Te11 Te11 108(6) . 8 ?
Te13 Te11 Te14 41(5) . . ?
Te14 Te11 Te1 119(5) . 7 ?
Te14 Te11 Te6 33(3) . . ?
Te14 Te11 Te11 149(5) . 8 ?
Te1 Te12 Te1 132(10) 7 3 ?
Te1 Te12 Te3 149(4) 7 2_545 ?
Te1 Te12 Te3 50.8(13) 3 2_545 ?
Te1 Te12 Te9 76(6) 3 . ?
Te1 Te12 Te9 83(7) 3 8 ?
Te1 Te12 Te9 83(7) 7 . ?
Te1 Te12 Te9 76(6) 7 8 ?
Te2 Te12 Te1 107(10) 8 7 ?
Te2 Te12 Te1 40(4) . 7 ?
Te2 Te12 Te1 107(10) . 3 ?
Te2 Te12 Te1 40(4) 8 3 ?
Te2 Te12 Te2 109(10) 8 . ?
Te2 Te12 Te3 158(10) . 2_545 ?
Te2 Te12 Te3 52.8(13) 8 2_545 ?
Te2 Te12 Te9 42(3) . . ?
Te2 Te12 Te9 42(3) 8 8 ?
Te2 Te12 Te9 103(10) . 8 ?
Te2 Te12 Te9 103(10) 8 . ?
Te2 Te12 Te13 130(8) . 8 ?
Te2 Te12 Te13 69(4) 8 8 ?
Te2 Te12 Te13 130(8) 8 . ?
Te2 Te12 Te13 69(4) . . ?
Te4 Te12 Te1 66(9) . 7 ?
Te4 Te12 Te1 66(9) . 3 ?
Te4 Te12 Te2 55(8) . 8 ?
Te4 Te12 Te2 55(8) . . ?
Te4 Te12 Te3 106(7) . 2_545 ?
Te4 Te12 Te9 63(7) . . ?
Te4 Te12 Te9 63(7) . 8 ?
Te4 Te12 Te11 50(10) . . ?
Te4 Te12 Te11 50(10) . 8 ?
Te4 Te12 Te13 105(10) . . ?
Te4 Te12 Te13 105(10) . 8 ?
Te9 Te12 Te3 122(3) . 2_545 ?
Te9 Te12 Te3 73.8(13) 8 2_545 ?
Te9 Te12 Te9 126(10) 8 . ?
Te11 Te12 Te1 95(10) 8 3 ?
Te11 Te12 Te1 95(10) . 7 ?
Te11 Te12 Te1 52(6) . 3 ?
Te11 Te12 Te1 52(6) 8 7 ?
Te11 Te12 Te2 58(8) 8 8 ?
Te11 Te12 Te2 58(8) . . ?
Te11 Te12 Te2 78(10) . 8 ?
Te11 Te12 Te2 78(10) 8 . ?
Te11 Te12 Te3 102(5) . 2_545 ?
Te11 Te12 Te3 99(5) 8 2_545 ?
Te11 Te12 Te9 25(4) . . ?
Te11 Te12 Te9 109(10) 8 . ?
Te11 Te12 Te9 109(10) . 8 ?
Te11 Te12 Te9 25(4) 8 8 ?
Te11 Te12 Te11 100(10) 8 . ?
Te11 Te12 Te13 147(10) . 8 ?
Te11 Te12 Te13 59(5) 8 8 ?
Te11 Te12 Te13 59(5) . . ?
Te11 Te12 Te13 147(10) 8 . ?
Te13 Te12 Te1 91(5) . 3 ?
Te13 Te12 Te1 91(5) 8 7 ?
Te13 Te12 Te1 101(4) . 7 ?
Te13 Te12 Te1 101(4) 8 3 ?
Te13 Te12 Te3 110(8) . 2_545 ?
Te13 Te12 Te3 61(5) 8 2_545 ?
Te13 Te12 Te9 41(5) . . ?
Te13 Te12 Te9 41(5) 8 8 ?
Te13 Te12 Te9 168(10) 8 . ?
Te13 Te12 Te9 168(10) . 8 ?
Te13 Te12 Te13 151(10) . 8 ?
Te2 Te13 Te3 53(3) . 3_665 ?
Te2 Te13 Te4 37(2) . . ?
Te2 Te13 Te5 113(6) . . ?
Te2 Te13 Te5 108(5) . 3 ?
Te2 Te13 Te6 80(5) . . ?
Te3 Te13 Te4 79(4) 3_665 . ?
Te3 Te13 Te5 148(6) 3_665 3 ?
Te3 Te13 Te6 119(6) 3_665 . ?
Te5 Te13 Te3 71(4) . 3_665 ?
Te5 Te13 Te4 74(4) 3 . ?
Te5 Te13 Te4 148(6) . . ?
Te5 Te13 Te5 138(6) . 3 ?
Te5 Te13 Te6 102(5) . . ?
Te5 Te13 Te6 75(5) 3 . ?
Te6 Te13 Te4 85(5) . . ?
Te7 Te13 Te2 115(7) . . ?
Te7 Te13 Te3 101(7) . 3_665 ?
Te7 Te13 Te4 143(8) . . ?
Te7 Te13 Te5 42(5) . . ?
Te7 Te13 Te5 111(8) . 3 ?
Te7 Te13 Te6 62(7) . . ?
Te7 Te13 Te8 73(7) . . ?
Te7 Te13 Te9 89(8) . . ?
Te7 Te13 Te11 129(10) . . ?
Te7 Te13 Te12 169(10) . . ?
Te8 Te13 Te2 56(5) . . ?
Te8 Te13 Te3 31(4) . 3_665 ?
Te8 Te13 Te4 92(6) . . ?
Te8 Te13 Te5 162(8) . 3 ?
Te8 Te13 Te5 57(5) . . ?
Te8 Te13 Te6 93(6) . . ?
Te8 Te13 Te9 81(6) . . ?
Te8 Te13 Te11 105(8) . . ?
Te8 Te13 Te12 97(7) . . ?
Te9 Te13 Te2 48(3) . . ?
Te9 Te13 Te3 96(6) . 3_665 ?
Te9 Te13 Te4 55(4) . . ?
Te9 Te13 Te5 120(7) . . ?
Te9 Te13 Te5 82(6) . 3 ?
Te9 Te13 Te6 33(4) . . ?
Te9 Te13 Te11 43(4) . . ?
Te9 Te13 Te12 86(10) . . ?
Te11 Te13 Te2 49(4) . . ?
Te11 Te13 Te3 99(6) . 3_665 ?
Te11 Te13 Te4 22(4) . . ?
Te11 Te13 Te5 58(5) . 3 ?
Te11 Te13 Te5 160(8) . . ?
Te11 Te13 Te6 67(6) . . ?
Te11 Te13 Te12 49(9) . . ?
Te12 Te13 Te2 55(7) . . ?
Te12 Te13 Te3 71(5) . 3_665 ?
Te12 Te13 Te4 31(9) . . ?
Te12 Te13 Te5 135(10) . . ?
Te12 Te13 Te5 77(5) . 3 ?
Te12 Te13 Te6 116(10) . . ?
Te14 Te13 Te2 110(8) . . ?
Te14 Te13 Te3 141(9) . 3_665 ?
Te14 Te13 Te4 108(8) . . ?
Te14 Te13 Te5 66(7) . 3 ?
Te14 Te13 Te5 91(7) . . ?
Te14 Te13 Te6 30(6) . . ?
Te14 Te13 Te7 50(6) . . ?
Te14 Te13 Te8 110(9) . . ?
Te14 Te13 Te9 62(7) . . ?
Te14 Te13 Te11 87(9) . . ?
Te14 Te13 Te12 134(10) . . ?
Te5 Te14 Te5 122(5) 3 . ?
Te5 Te14 Te6 154(7) 3 12 ?
Te5 Te14 Te8 112(5) 3 . ?
Te5 Te14 Te11 56(4) 3 . ?
Te6 Te14 Te5 82(4) 12 . ?
Te6 Te14 Te5 123(8) . . ?
Te6 Te14 Te5 107(9) . 3 ?
Te6 Te14 Te6 59(7) . 12 ?
Te6 Te14 Te7 82(9) . 12 ?
Te6 Te14 Te7 111(10) . . ?
Te6 Te14 Te8 91(4) 12 . ?
Te6 Te14 Te8 94(8) . . ?
Te6 Te14 Te9 53(6) . . ?
Te6 Te14 Te10 100(9) . 3 ?
Te6 Te14 Te11 131(5) 12 . ?
Te6 Te14 Te11 78(7) . . ?
Te6 Te14 Te13 117(10) . . ?
Te6 Te14 Te14 89(7) . 12 ?
Te7 Te14 Te5 118(8) 12 . ?
Te7 Te14 Te5 94(8) 12 3 ?
Te7 Te14 Te5 17(6) . . ?
Te7 Te14 Te5 138(9) . 3 ?
Te7 Te14 Te6 65(7) . 12 ?
Te7 Te14 Te6 64(7) 12 12 ?
Te7 Te14 Te7 108(10) . 12 ?
Te7 Te14 Te8 49(7) . . ?
Te7 Te14 Te8 153(9) 12 . ?
Te7 Te14 Te9 102(9) . . ?
Te7 Te14 Te10 141(10) . 3 ?
Te7 Te14 Te10 52(6) 12 3 ?
Te7 Te14 Te11 117(9) . . ?
Te7 Te14 Te11 135(10) 12 . ?
Te7 Te14 Te13 71(9) . . ?
Te7 Te14 Te14 43(5) 12 12 ?
Te7 Te14 Te14 66(8) . 12 ?
Te8 Te14 Te5 44(3) . . ?
Te9 Te14 Te5 87(5) . 3 ?
Te9 Te14 Te5 100(5) . . ?
Te9 Te14 Te6 98(5) . 12 ?
Te9 Te14 Te7 133(9) . 12 ?
Te9 Te14 Te8 57(4) . . ?
Te9 Te14 Te10 116(7) . 3 ?
Te9 Te14 Te11 33(3) . . ?
Te9 Te14 Te14 134(4) . 12 ?
Te10 Te14 Te5 42(2) 3 3 ?
Te10 Te14 Te5 135(5) 3 . ?
Te10 Te14 Te6 115(6) 3 12 ?
Te10 Te14 Te8 154(5) 3 . ?
Te10 Te14 Te11 92(5) 3 . ?
Te11 Te14 Te5 107(5) . . ?
Te11 Te14 Te8 69(4) . . ?
Te13 Te14 Te5 77(7) . 3 ?
Te13 Te14 Te5 57(6) . . ?
Te13 Te14 Te6 128(8) . 12 ?
Te13 Te14 Te7 161(10) . 12 ?
Te13 Te14 Te8 37(6) . . ?
Te13 Te14 Te9 64(7) . . ?
Te13 Te14 Te10 116(8) . 3 ?
Te13 Te14 Te11 52(6) . . ?
Te13 Te14 Te14 136(10) . 12 ?
Te14 Te14 Te5 79(7) 12 . ?
Te14 Te14 Te5 132(8) 12 3 ?
Te14 Te14 Te6 36(3) 12 12 ?
Te14 Te14 Te8 111(9) 12 . ?
Te14 Te14 Te10 92(8) 12 3 ?
Te14 Te14 Te11 166(4) 12 . ?

loop_
_geom_bond_atom_site_label_1
_geom_bond_atom_site_label_2
_geom_bond_distance
_geom_bond_site_symmetry_2
_geom_bond_publ_flag
Sn1 Se1 2.5500(11) . ?
Sn1 Se1 2.5501(11) 8 ?
Sn1 Se2 2.5152(10) 10_655 ?
Sn1 Se2 2.5152(10) 6_654 ?
Sn2 Se1 3.0062(8) 5_565 ?
Sn2 Se1 3.0062(8) 7_556 ?
Sn2 Se1 3.0062(8) 9_666 ?
Sn2 Se1 3.0062(8) 6 ?
Sn2 Se1 3.0062(8) 8_566 ?
Sn2 Se1 3.0062(8) 4_665 ?
Se1 B2 2.006(8) 7 ?
Se2 B1 1.991(8) . ?
B1 B1 1.823(18) 12_565 ?
B1 B1 1.745(18) 11 ?
B1 B2 1.800(12) 11 ?
B1 B2 1.785(11) . ?
B1 B2 1.806(12) 12_565 ?
B2 B2 1.781(13) 3_565 ?
B2 B2 1.781(13) 2_665 ?
Te1 Te2 0.86(2) 7 ?
Te1 Te3 1.246(18) 3_665 ?
Te1 Te4 1.22(3) 2 ?
Te1 Te5 1.01(3) . ?
Te1 Te7 1.82(8) . ?
Te1 Te8 1.64(4) 7 ?
Te1 Te8 1.29(4) . ?
Te1 Te9 1.75(3) 2 ?
Te1 Te11 1.66(6) 7 ?
Te1 Te11 1.02(7) 2 ?
Te1 Te12 1.26(9) 2 ?
Te1 Te13 1.78(8) 2 ?
Te2 Te3 1.280(19) 3_665 ?
Te2 Te4 1.03(2) . ?
Te2 Te5 1.84(4) 7 ?
Te2 Te6 1.86(7) . ?
Te2 Te8 1.75(5) 7 ?
Te2 Te8 1.20(4) . ?
Te2 Te9 1.05(3) . ?
Te2 Te11 1.40(8) 8 ?
Te2 Te11 1.09(6) . ?
Te2 Te12 1.23(12) . ?
Te2 Te13 1.41(8) . ?
Te3 Te5 1.68(3) 9_655 ?
Te3 Te5 1.68(3) 2_655 ?
Te3 Te8 0.79(4) 9_655 ?
Te3 Te8 0.79(4) 2_655 ?
Te3 Te12 1.57(6) 3_655 ?
Te3 Te12 1.57(6) 2_655 ?
Te3 Te13 1.46(9) 9_655 ?
Te3 Te13 1.46(9) 2_655 ?
Te4 Te5 1.93(4) 7 ?
Te4 Te9 1.41(3) . ?
Te4 Te9 1.41(3) 8 ?
Te4 Te11 0.80(6) 8 ?
Te4 Te11 0.80(6) . ?
Te4 Te12 0.92(19) . ?
Te4 Te13 1.71(9) 8 ?
Te4 Te13 1.71(9) . ?
Te5 Te7 0.97(7) . ?
Te5 Te8 1.24(5) . ?
Te5 Te9 1.67(4) 2 ?
Te5 Te10 0.97(3) . ?
Te5 Te11 1.30(6) 2 ?
Te5 Te12 1.70(3) 2 ?
Te5 Te13 1.47(9) 2 ?
Te5 Te13 1.44(9) . ?
Te5 Te14 1.37(7) 2 ?
Te5 Te14 1.72(8) . ?
Te6 Te6 1.20(11) 12 ?
Te6 Te7 1.28(9) 12 ?
Te6 Te7 1.35(11) . ?
Te6 Te8 1.84(8) . ?
Te6 Te9 0.84(6) . ?
Te6 Te9 1.83(7) 12 ?
Te6 Te10 1.67(6) 3 ?
Te6 Te11 1.47(9) . ?
Te6 Te13 1.48(12) . ?
Te6 Te14 1.39(8) 12 ?
Te6 Te14 0.82(7) . ?
Te7 Te7 1.57(15) 12 ?
Te7 Te8 1.22(7) . ?
Te7 Te9 1.43(8) . ?
Te7 Te10 1.08(7) . ?
Te7 Te13 1.01(9) . ?
Te7 Te14 0.82(7) . ?
Te7 Te14 1.11(8) 12 ?
Te8 Te8 1.57(9) 7 ?
Te8 Te9 1.33(5) . ?
Te8 Te11 1.70(8) . ?
Te8 Te12 1.70(5) . ?
Te8 Te13 1.03(8) . ?
Te8 Te14 1.59(9) . ?
Te9 Te11 0.79(6) . ?
Te9 Te12 1.56(10) . ?
Te9 Te13 1.03(8) . ?
Te9 Te14 1.01(7) . ?
Te10 Te14 1.77(8) 11 ?
Te10 Te14 1.32(7) 12 ?
Te10 Te14 1.32(7) 2 ?
Te10 Te14 1.77(8) . ?
Te11 Te11 1.49(12) 8 ?
Te11 Te12 0.98(13) . ?
Te11 Te13 1.12(8) . ?
Te11 Te14 1.41(9) . ?
Te12 Te13 1.24(9) 8 ?
Te12 Te13 1.24(9) . ?
Te13 Te14 0.92(9) . ?
Te14 Te14 1.15(13) 12 ?

loop_
_geom_torsion_atom_site_label_1
_geom_torsion_atom_site_label_2
_geom_torsion_atom_site_label_3
_geom_torsion_atom_site_label_4
_geom_torsion
_geom_torsion_site_symmetry_1
_geom_torsion_site_symmetry_2
_geom_torsion_site_symmetry_3
_geom_torsion_site_symmetry_4
_geom_torsion_publ_flag
Se2 B1 B2 Se1 -2.3(10) . . . 7 ?
Se2 B1 B2 B1 111.4(4) . . . 12_565 ?
Se2 B1 B2 B1 -110.7(4) . . . 11 ?
Se2 B1 B2 B2 -147.4(6) . . . 2_665 ?
Se2 B1 B2 B2 149.1(6) . . . 3_565 ?
B1 B1 B2 Se1 -113.7(7) 12_565 . . 7 ?
B1 B1 B2 Se1 108.4(7) 11 . . 7 ?
B1 B1 B2 B1 137.9(4) 12_565 . . 11 ?
B1 B1 B2 B1 -137.9(4) 11 . . 12_565 ?
B1 B1 B2 B2 101.2(6) 12_565 . . 2_665 ?
B1 B1 B2 B2 37.7(6) 12_565 . . 3_565 ?
B1 B1 B2 B2 -36.6(6) 11 . . 2_665 ?
B1 B1 B2 B2 -100.2(6) 11 . . 3_565 ?
B2 B1 B2 Se1 147.5(6) 11 . . 7 ?
B2 B1 B2 Se1 -150.0(6) 12_565 . . 7 ?
B2 B1 B2 B1 -98.8(6) 11 . . 12_565 ?
B2 B1 B2 B1 39.0(7) 11 . . 11 ?
B2 B1 B2 B1 -36.2(7) 12_565 . . 12_565 ?
B2 B1 B2 B1 101.6(6) 12_565 . . 11 ?
B2 B1 B2 B2 2.4(9) 11 . . 2_665 ?
B2 B1 B2 B2 1.4(10) 12_565 . . 3_565 ?
B2 B1 B2 B2 65.0(9) 12_565 . . 2_665 ?
B2 B1 B2 B2 -61.1(9) 11 . . 3_565 ?
Te1 Te2 Te4 Te1 -130(5) 7 . . 3 ?
Te1 Te2 Te4 Te2 -74.3(16) 7 . . 8 ?
Te1 Te2 Te4 Te5 -9.9(16) 7 . . 7 ?
Te1 Te2 Te4 Te9 -163(3) 7 . . . ?
Te1 Te2 Te4 Te9 -5(5) 7 . . 8 ?
Te1 Te2 Te4 Te11 -146(5) 7 . . . ?
Te1 Te2 Te4 Te11 -8(5) 7 . . 8 ?
Te1 Te2 Te4 Te12 -74.3(16) 7 . . . ?
Te1 Te2 Te4 Te13 -40(4) 7 . . 8 ?
Te1 Te2 Te4 Te13 -116(4) 7 . . . ?
Te1 Te2 Te8 Te1 -2(7) 7 . . . ?
Te1 Te2 Te8 Te3 0(5) 7 . . 3_665 ?
Te1 Te2 Te8 Te5 111(10) 7 . . . ?
Te1 Te2 Te8 Te7 148(4) 7 . . . ?
Te1 Te2 Te8 Te8 -7(2) 7 . . 7 ?
Te1 Te2 Te8 Te9 157(3) 7 . . . ?
Te1 Te2 Te8 Te11 120(4) 7 . . . ?
Te1 Te2 Te8 Te12 71(3) 7 . . . ?
Te1 Te2 Te8 Te13 110(6) 7 . . . ?
Te1 Te2 Te8 Te14 143(4) 7 . . . ?
Te1 Te2 Te9 Te1 32(7) 7 . . 3 ?
Te1 Te2 Te9 Te4 50(8) 7 . . . ?
Te1 Te2 Te9 Te5 12(8) 7 . . 3 ?
Te1 Te2 Te9 Te6 -126(8) 7 . . 12 ?
Te1 Te2 Te9 Te6 -160(15) 7 . . . ?
Te1 Te2 Te9 Te7 -80(8) 7 . . . ?
Te1 Te2 Te9 Te8 -87(8) 7 . . . ?
Te1 Te2 Te9 Te11 33(9) 7 . . . ?
Te1 Te2 Te9 Te12 3(11) 7 . . . ?
Te1 Te2 Te9 Te13 -42(9) 7 . . . ?
Te1 Te2 Te9 Te14 -54(11) 7 . . . ?
Te1 Te2 Te11 Te1 12(9) 7 . . 3 ?
Te1 Te2 Te11 Te2 22(5) 7 . . 8 ?
Te1 Te2 Te11 Te4 38(6) 7 . . . ?
Te1 Te2 Te11 Te5 -96(16) 7 . . 3 ?
Te1 Te2 Te11 Te6 -169(4) 7 . . . ?
Te1 Te2 Te11 Te9 -167(4) 7 . . . ?
Te1 Te2 Te11 Te11 15(2) 7 . . 8 ?
Te1 Te2 Te11 Te12 -27(10) 7 . . . ?
Te1 Te2 Te11 Te13 -102(6) 7 . . . ?
Te1 Te2 Te11 Te14 -137(5) 7 . . . ?
Te1 Te2 Te12 Te1 136(10) 7 . . 3 ?
Te1 Te2 Te12 Te2 94(3) 7 . . 8 ?
Te1 Te2 Te12 Te3 128(23) 7 . . 2_545 ?
Te1 Te2 Te12 Te4 94(3) 7 . . . ?
Te1 Te2 Te12 Te9 -179(4) 7 . . . ?
Te1 Te2 Te12 Te9 50(4) 7 . . 8 ?
Te1 Te2 Te12 Te11 154(9) 7 . . . ?
Te1 Te2 Te12 Te11 45(5) 7 . . 8 ?
Te1 Te2 Te12 Te13 -140(8) 7 . . . ?
Te1 Te2 Te12 Te13 15(15) 7 . . 8 ?
Te1 Te2 Te13 Te3 -48(4) 7 . . 3_665 ?
Te1 Te2 Te13 Te4 78(4) 7 . . . ?
Te1 Te2 Te13 Te5 103(5) 7 . . 3 ?
Te1 Te2 Te13 Te5 -87(6) 7 . . . ?
Te1 Te2 Te13 Te6 173(4) 7 . . . ?
Te1 Te2 Te13 Te7 -133(8) 7 . . . ?
Te1 Te2 Te13 Te8 -87(5) 7 . . . ?
Te1 Te2 Te13 Te9 163(4) 7 . . . ?
Te1 Te2 Te13 Te11 105(6) 7 . . . ?
Te1 Te2 Te13 Te12 43(9) 7 . . . ?
Te1 Te2 Te13 Te14 172(7) 7 . . . ?
Te1 Te4 Te9 Te1 142(5) 7 . . 3 ?
Te1 Te4 Te9 Te2 -11.9(18) 7 . . . ?
Te1 Te4 Te9 Te2 -154(4) 3 . . . ?
Te1 Te4 Te9 Te5 -9(2) 3 . . 3 ?
Te1 Te4 Te9 Te5 133(3) 7 . . 3 ?
Te1 Te4 Te9 Te6 46(12) 3 . . . ?
Te1 Te4 Te9 Te6 -172(11) 7 . . . ?
Te1 Te4 Te9 Te7 -77(4) 3 . . . ?
Te1 Te4 Te9 Te7 65(5) 7 . . . ?
Te1 Te4 Te9 Te8 24(3) 7 . . . ?
Te1 Te4 Te9 Te8 -118(3) 3 . . . ?
Te1 Te4 Te9 Te11 -10(8) 3 . . . ?
Te1 Te4 Te9 Te11 132(10) 7 . . . ?
Te1 Te4 Te9 Te12 -72(2) 3 . . . ?
Te1 Te4 Te9 Te12 71(2) 7 . . . ?
Te1 Te4 Te9 Te13 73(5) 7 . . . ?
Te1 Te4 Te9 Te13 -69(5) 3 . . . ?
Te1 Te4 Te9 Te14 111(6) 7 . . . ?
Te1 Te4 Te9 Te14 -32(7) 3 . . . ?
Te1 Te4 Te11 Te1 141(4) 7 . . 3 ?
Te1 Te4 Te11 Te1 -141(4) 3 . . 7 ?
Te1 Te4 Te11 Te2 -7(4) 3 . . 8 ?
Te1 Te4 Te11 Te2 -165(4) 3 . . . ?
Te1 Te4 Te11 Te2 -24(3) 7 . . . ?
Te1 Te4 Te11 Te2 134(7) 7 . . 8 ?
Te1 Te4 Te11 Te5 130(6) 7 . . 3 ?
Te1 Te4 Te11 Te5 -10(5) 3 . . 3 ?
Te1 Te4 Te11 Te6 -76(12) 7 . . . ?
Te1 Te4 Te11 Te6 143(12) 3 . . . ?
Te1 Te4 Te11 Te9 -52(9) 7 . . . ?
Te1 Te4 Te11 Te9 168(9) 3 . . . ?
Te1 Te4 Te11 Te11 -80(3) 3 . . 8 ?
Te1 Te4 Te11 Te11 60(5) 7 . . 8 ?
Te1 Te4 Te11 Te12 60(5) 7 . . . ?
Te1 Te4 Te11 Te12 -80(3) 3 . . . ?
Te1 Te4 Te11 Te13 27(12) 7 . . . ?
Te1 Te4 Te11 Te13 -113(11) 3 . . . ?
Te1 Te4 Te11 Te14 -148(28) 3 . . . ?
Te1 Te4 Te11 Te14 -7(30) 7 . . . ?
Te1 Te4 Te12 Te1 180.000(0) 3 . . 7 ?
Te1 Te4 Te12 Te1 180.000(0) 7 . . 3 ?
Te1 Te4 Te12 Te2 135.2(11) 3 . . . ?
Te1 Te4 Te12 Te2 135.2(11) 7 . . 8 ?
Te1 Te4 Te12 Te2 -44.8(11) 7 . . . ?
Te1 Te4 Te12 Te2 -44.8(11) 3 . . 8 ?
Te1 Te4 Te12 Te3 148.0(10) 7 . . 2_545 ?
Te1 Te4 Te12 Te3 -32.0(10) 3 . . 2_545 ?
Te1 Te4 Te12 Te9 -93.9(13) 3 . . 8 ?
Te1 Te4 Te12 Te9 86.1(13) 3 . . . ?
Te1 Te4 Te12 Te9 -93.9(13) 7 . . . ?
Te1 Te4 Te12 Te9 86.1(13) 7 . . 8 ?
Te1 Te4 Te12 Te11 60(5) 7 . . 8 ?
Te1 Te4 Te12 Te11 -120(5) 3 . . 8 ?
Te1 Te4 Te12 Te11 60(5) 3 . . . ?
Te1 Te4 Te12 Te11 -120(5) 7 . . . ?
Te1 Te4 Te12 Te13 84(4) 3 . . . ?
Te1 Te4 Te12 Te13 84(4) 7 . . 8 ?
Te1 Te4 Te12 Te13 -96(4) 3 . . 8 ?
Te1 Te4 Te12 Te13 -96(4) 7 . . . ?
Te1 Te4 Te13 Te2 -39(2) 7 . . . ?
Te1 Te4 Te13 Te2 168(4) 3 . . . ?
Te1 Te4 Te13 Te3 1(3) 7 . . 3_665 ?
Te1 Te4 Te13 Te3 -151(4) 3 . . 3_665 ?
Te1 Te4 Te13 Te5 -14(11) 7 . . . ?
Te1 Te4 Te13 Te5 -166(12) 3 . . . ?
Te1 Te4 Te13 Te5 165(4) 7 . . 3 ?
Te1 Te4 Te13 Te5 12(3) 3 . . 3 ?
Te1 Te4 Te13 Te6 -120(4) 7 . . . ?
Te1 Te4 Te13 Te6 88(4) 3 . . . ?
Te1 Te4 Te13 Te7 -91(14) 7 . . . ?
Te1 Te4 Te13 Te7 116(14) 3 . . . ?
Te1 Te4 Te13 Te8 -180(6) 3 . . . ?
Te1 Te4 Te13 Te8 -27(5) 7 . . . ?
Te1 Te4 Te13 Te9 103(5) 3 . . . ?
Te1 Te4 Te13 Te9 -104(4) 7 . . . ?
Te1 Te4 Te13 Te11 -154(12) 7 . . . ?
Te1 Te4 Te13 Te11 53(11) 3 . . . ?
Te1 Te4 Te13 Te12 72(3) 7 . . . ?
Te1 Te4 Te13 Te12 -80(3) 3 . . . ?
Te1 Te4 Te13 Te14 -138(8) 7 . . . ?
Te1 Te4 Te13 Te14 69(8) 3 . . . ?
Te1 Te5 Te7 Te5 153(5) . . . 11 ?
Te1 Te5 Te7 Te6 102(9) . . . 12 ?
Te1 Te5 Te7 Te6 6(22) . . . . ?
Te1 Te5 Te7 Te7 -168(11) . . . 12 ?
Te1 Te5 Te7 Te8 -5(6) . . . . ?
Te1 Te5 Te7 Te9 -18(10) . . . . ?
Te1 Te5 Te7 Te10 155(6) . . . . ?
Te1 Te5 Te7 Te13 -54(8) . . . . ?
Te1 Te5 Te7 Te14 155(8) . . . 12 ?
Te1 Te5 Te7 Te14 -78(21) . . . . ?
Te1 Te5 Te8 Te1 -66(7) . . . 7 ?
Te1 Te5 Te8 Te2 -136(10) . . . . ?
Te1 Te5 Te8 Te3 -32(5) . . . 3_665 ?
Te1 Te5 Te8 Te7 176(5) . . . . ?
Te1 Te5 Te8 Te8 -25(2) . . . 7 ?
Te1 Te5 Te8 Te9 -172(4) . . . . ?
Te1 Te5 Te8 Te11 -142(4) . . . . ?
Te1 Te5 Te8 Te12 -105(5) . . . . ?
Te1 Te5 Te8 Te13 -135(6) . . . . ?
Te1 Te5 Te8 Te14 -169(3) . . . . ?
Te1 Te5 Te10 Te1 -42(14) . . . 11 ?
Te1 Te5 Te10 Te6 69(8) . . . 2 ?
Te1 Te5 Te10 Te6 -115(8) . . . 12 ?
Te1 Te5 Te10 Te7 -143(10) . . . . ?
Te1 Te5 Te10 Te7 94(10) . . . 11 ?
Te1 Te5 Te10 Te14 -143(8) . . . 12 ?
Te1 Te5 Te10 Te14 97(9) . . . 2 ?
Te1 Te5 Te10 Te14 -155(9) . . . . ?
Te1 Te5 Te10 Te14 107(8) . . . 11 ?
Te1 Te5 Te13 Te2 43(6) . . . . ?
Te1 Te5 Te13 Te3 11(4) . . . 3_665 ?
Te1 Te5 Te13 Te4 26(12) . . . . ?
Te1 Te5 Te13 Te5 -151(8) . . . 3 ?
Te1 Te5 Te13 Te6 127(5) . . . . ?
Te1 Te5 Te13 Te7 144(6) . . . . ?
Te1 Te5 Te13 Te8 42(5) . . . . ?
Te1 Te5 Te13 Te9 97(8) . . . . ?
Te1 Te5 Te13 Te11 71(25) . . . . ?
Te1 Te5 Te13 Te12 -21(14) . . . . ?
Te1 Te5 Te13 Te14 155(7) . . . . ?
Te1 Te5 Te14 Te5 -76(6) . . . 3 ?
Te1 Te5 Te14 Te6 114(5) . . . 12 ?
Te1 Te5 Te14 Te6 70(10) . . . . ?
Te1 Te5 Te14 Te7 169(7) . . . 12 ?
Te1 Te5 Te14 Te7 114(20) . . . . ?
Te1 Te5 Te14 Te8 14(4) . . . . ?
Te1 Te5 Te14 Te9 17(7) . . . . ?
Te1 Te5 Te14 Te10 -128(6) . . . 3 ?
Te1 Te5 Te14 Te11 -16(7) . . . . ?
Te1 Te5 Te14 Te13 -33(9) . . . . ?
Te1 Te5 Te14 Te14 151(5) . . . 12 ?
Te1 Te7 Te8 Te1 -139(7) . . . 7 ?
Te1 Te7 Te8 Te2 -164(5) . . . . ?
Te1 Te7 Te8 Te3 -56(10) . . . 3_665 ?
Te1 Te7 Te8 Te5 -3(3) . . . . ?
Te1 Te7 Te8 Te8 -49(11) . . . 7 ?
Te1 Te7 Te8 Te9 -171(3) . . . . ?
Te1 Te7 Te8 Te11 -146(3) . . . . ?
Te1 Te7 Te8 Te12 -118(7) . . . . ?
Te1 Te7 Te8 Te13 -115(7) . . . . ?
Te1 Te7 Te8 Te14 -153(8) . . . . ?
Te1 Te7 Te9 Te1 -96(3) . . . 3 ?
Te1 Te7 Te9 Te2 -1(4) . . . . ?
Te1 Te7 Te9 Te4 -50(4) . . . . ?
Te1 Te7 Te9 Te5 -115(3) . . . 3 ?
Te1 Te7 Te9 Te6 158(6) . . . . ?
Te1 Te7 Te9 Te6 132(5) . . . 12 ?
Te1 Te7 Te9 Te8 7(2) . . . . ?
Te1 Te7 Te9 Te11 -79(6) . . . . ?
Te1 Te7 Te9 Te12 -53(3) . . . . ?
Te1 Te7 Te9 Te13 -60(7) . . . . ?
Te1 Te7 Te9 Te14 -148(10) . . . . ?
Te1 Te7 Te10 Te1 -147(4) . . . 11 ?
Te1 Te7 Te10 Te5 10(3) . . . . ?
Te1 Te7 Te10 Te5 -166(6) . . . 11 ?
Te1 Te7 Te10 Te6 -133(5) . . . 12 ?
Te1 Te7 Te10 Te6 51(5) . . . 2 ?
Te1 Te7 Te10 Te7 119(2) . . . 11 ?
Te1 Te7 Te10 Te14 68(3) . . . 2 ?
Te1 Te7 Te10 Te14 -170(6) . . . 12 ?
Te1 Te7 Te10 Te14 153(13) . . . . ?
Te1 Te7 Te10 Te14 108(4) . . . 11 ?
Te1 Te7 Te13 Te2 79(7) . . . . ?
Te1 Te7 Te13 Te3 25(4) . . . 3_665 ?
Te1 Te7 Te13 Te4 111(13) . . . . ?
Te1 Te7 Te13 Te5 -158(6) . . . 3 ?
Te1 Te7 Te13 Te5 -19(3) . . . . ?
Te1 Te7 Te13 Te6 143(4) . . . . ?
Te1 Te7 Te13 Te8 40(4) . . . . ?
Te1 Te7 Te13 Te9 121(5) . . . . ?
Te1 Te7 Te13 Te11 136(11) . . . . ?
Te1 Te7 Te13 Te12 61(70) . . . . ?
Te1 Te7 Te13 Te14 176(9) . . . . ?
Te1 Te7 Te14 Te5 -36(13) . . . . ?
Te1 Te7 Te14 Te5 -48(20) . . . 3 ?
Te1 Te7 Te14 Te6 144(12) . . . 12 ?
Te1 Te7 Te14 Te6 106(12) . . . . ?
Te1 Te7 Te14 Te7 -166(3) . . . 12 ?
Te1 Te7 Te14 Te8 29(7) . . . . ?
Te1 Te7 Te14 Te9 51(13) . . . . ?
Te1 Te7 Te14 Te10 -116(13) . . . 3 ?
Te1 Te7 Te14 Te11 19(16) . . . . ?
Te1 Te7 Te14 Te13 -7(13) . . . . ?
Te1 Te7 Te14 Te14 -176(13) . . . 12 ?
Te1 Te8 Te9 Te1 -60(2) 7 . . 3 ?
Te1 Te8 Te9 Te1 73(10) . . . 3 ?
Te1 Te8 Te9 Te2 11.9(16) 7 . . . ?
Te1 Te8 Te9 Te2 145(10) . . . . ?
Te1 Te8 Te9 Te4 115(10) . . . . ?
Te1 Te8 Te9 Te4 -18(2) 7 . . . ?
Te1 Te8 Te9 Te5 -96(2) 7 . . 3 ?
Te1 Te8 Te9 Te5 37(11) . . . 3 ?
Te1 Te8 Te9 Te6 -62(10) . . . 12 ?
Te1 Te8 Te9 Te6 171(6) 7 . . . ?
Te1 Te8 Te9 Te6 165(3) 7 . . 12 ?
Te1 Te8 Te9 Te6 -56(12) . . . . ?
Te1 Te8 Te9 Te7 -160(3) 7 . . . ?
Te1 Te8 Te9 Te7 -27(9) . . . . ?
Te1 Te8 Te9 Te11 -45(4) 7 . . . ?
Te1 Te8 Te9 Te11 88(11) . . . . ?
Te1 Te8 Te9 Te12 -45(6) 7 . . . ?
Te1 Te8 Te9 Te12 88(11) . . . . ?
Te1 Te8 Te9 Te13 32(10) . . . . ?
Te1 Te8 Te9 Te13 -101(7) 7 . . . ?
Te1 Te8 Te9 Te14 -13(11) . . . . ?
Te1 Te8 Te9 Te14 -146(4) 7 . . . ?
Te1 Te8 Te13 Te2 146(5) . . . . ?
Te1 Te8 Te13 Te2 28.2(15) 7 . . . ?
Te1 Te8 Te13 Te3 74(5) . . . 3_665 ?
Te1 Te8 Te13 Te3 -45(3) 7 . . 3_665 ?
Te1 Te8 Te13 Te4 19(4) 7 . . . ?
Te1 Te8 Te13 Te4 138(4) . . . . ?
Te1 Te8 Te13 Te5 58(27) 7 . . 3 ?
Te1 Te8 Te13 Te5 -152(3) 7 . . . ?
Te1 Te8 Te13 Te5 -34(4) . . . . ?
Te1 Te8 Te13 Te5 176(24) . . . 3 ?
Te1 Te8 Te13 Te6 -137(4) . . . . ?
Te1 Te8 Te13 Te6 105(4) 7 . . . ?
Te1 Te8 Te13 Te7 -77(7) . . . . ?
Te1 Te8 Te13 Te7 165(6) 7 . . . ?
Te1 Te8 Te13 Te9 -168(4) . . . . ?
Te1 Te8 Te13 Te9 73(4) 7 . . . ?
Te1 Te8 Te13 Te11 38(7) 7 . . . ?
Te1 Te8 Te13 Te11 156(6) . . . . ?
Te1 Te8 Te13 Te12 107(10) . . . . ?
Te1 Te8 Te13 Te12 -11(11) 7 . . . ?
Te1 Te8 Te13 Te14 -112(9) . . . . ?
Te1 Te8 Te13 Te14 130(9) 7 . . . ?
Te1 Te8 Te14 Te5 -10(3) . . . . ?
Te1 Te8 Te14 Te5 -35(6) 7 . . 3 ?
Te1 Te8 Te14 Te5 104(6) . . . 3 ?
Te1 Te8 Te14 Te5 -149(4) 7 . . . ?
Te1 Te8 Te14 Te6 -86(5) . . . 12 ?
Te1 Te8 Te14 Te6 -146(6) . . . . ?
Te1 Te8 Te14 Te6 135(3) 7 . . 12 ?
Te1 Te8 Te14 Te6 75(7) 7 . . . ?
Te1 Te8 Te14 Te7 156(16) 7 . . 12 ?
Te1 Te8 Te14 Te7 -65(18) . . . 12 ?
Te1 Te8 Te14 Te7 -32(9) . . . . ?
Te1 Te8 Te14 Te7 -171(7) 7 . . . ?
Te1 Te8 Te14 Te9 35(4) 7 . . . ?
Te1 Te8 Te14 Te9 175(4) . . . . ?
Te1 Te8 Te14 Te10 -47(15) 7 . . 3 ?
Te1 Te8 Te14 Te10 92(14) . . . 3 ?
Te1 Te8 Te14 Te11 139(4) . . . . ?
Te1 Te8 Te14 Te11 0(4) 7 . . . ?
Te1 Te8 Te14 Te13 84(10) . . . . ?
Te1 Te8 Te14 Te13 -55(10) 7 . . . ?
Te1 Te8 Te14 Te14 165(3) 7 . . 12 ?
Te1 Te8 Te14 Te14 -56(5) . . . 12 ?
Te1 Te9 Te11 Te1 172(13) 3 . . 7 ?
Te1 Te9 Te11 Te2 -131(41) 3 . . 8 ?
Te1 Te9 Te11 Te2 178(12) 3 . . . ?
Te1 Te9 Te11 Te4 -154(17) 3 . . . ?
Te1 Te9 Te11 Te5 24(9) 3 . . 3 ?
Te1 Te9 Te11 Te6 -7(16) 3 . . . ?
Te1 Te9 Te11 Te11 -180(100) 3 . . 8 ?
Te1 Te9 Te11 Te12 130(16) 3 . . . ?
Te1 Te9 Te11 Te13 88(12) 3 . . . ?
Te1 Te9 Te11 Te14 42(13) 3 . . . ?
Te1 Te9 Te12 Te1 -136(13) 3 . . 7 ?
Te1 Te9 Te12 Te2 -30.5(12) 3 . . 8 ?
Te1 Te9 Te12 Te2 -136(11) 3 . . . ?
Te1 Te9 Te12 Te3 23(6) 3 . . 2_545 ?
Te1 Te9 Te12 Te4 -70(7) 3 . . . ?
Te1 Te9 Te12 Te9 -70(7) 3 . . 8 ?
Te1 Te9 Te12 Te11 -90(12) 3 . . 8 ?
Te1 Te9 Te12 Te11 -18(7) 3 . . . ?
Te1 Te9 Te12 Te13 -79(27) 3 . . 8 ?
Te1 Te9 Te12 Te13 107(9) 3 . . . ?
Te1 Te9 Te13 Te2 -89(2) 3 . . . ?
Te1 Te9 Te13 Te3 -114(5) 3 . . 3_665 ?
Te1 Te9 Te13 Te4 -42.2(16) 3 . . . ?
Te1 Te9 Te13 Te5 34(2) 3 . . 3 ?
Te1 Te9 Te13 Te5 175(8) 3 . . . ?
Te1 Te9 Te13 Te6 109(5) 3 . . . ?
Te1 Te9 Te13 Te7 146(7) 3 . . . ?
Te1 Te9 Te13 Te8 -141(6) 3 . . . ?
Te1 Te9 Te13 Te11 -18(4) 3 . . . ?
Te1 Te9 Te13 Te12 -44(3) 3 . . . ?
Te1 Te9 Te13 Te14 101(6) 3 . . . ?
Te1 Te9 Te14 Te5 6(3) 3 . . 3 ?
Te1 Te9 Te14 Te5 -116(3) 3 . . . ?
Te1 Te9 Te14 Te6 161(5) 3 . . 12 ?
Te1 Te9 Te14 Te6 120(7) 3 . . . ?
Te1 Te9 Te14 Te7 99(13) 3 . . 12 ?
Te1 Te9 Te14 Te7 -133(8) 3 . . . ?
Te1 Te9 Te14 Te8 -114(2) 3 . . . ?
Te1 Te9 Te14 Te10 37(6) 3 . . 3 ?
Te1 Te9 Te14 Te11 -11(4) 3 . . . ?
Te1 Te9 Te14 Te13 -71(6) 3 . . . ?
Te1 Te9 Te14 Te14 159(15) 3 . . 12 ?
Te1 Te11 Te12 Te1 -141(9) 3 . . 7 ?
Te1 Te11 Te12 Te1 141(9) 7 . . 3 ?
Te1 Te11 Te12 Te2 106(11) 7 . . 8 ?
Te1 Te11 Te12 Te2 -35(3) 3 . . 8 ?
Te1 Te11 Te12 Te2 -157(7) 3 . . . ?
Te1 Te11 Te12 Te2 -16(4) 7 . . . ?
Te1 Te11 Te12 Te3 12(7) 3 . . 2_545 ?
Te1 Te11 Te12 Te3 154(14) 7 . . 2_545 ?
Te1 Te11 Te12 Te4 -89(5) 3 . . . ?
Te1 Te11 Te12 Te4 53(7) 7 . . . ?
Te1 Te11 Te12 Te9 -62(13) 7 . . . ?
Te1 Te11 Te12 Te9 77(10) 7 . . 8 ?
Te1 Te11 Te12 Te9 157(9) 3 . . . ?
Te1 Te11 Te12 Te9 -64(4) 3 . . 8 ?
Te1 Te11 Te12 Te11 -89(5) 3 . . 8 ?
Te1 Te11 Te12 Te11 53(7) 7 . . 8 ?
Te1 Te11 Te12 Te13 119(7) 3 . . . ?
Te1 Te11 Te12 Te13 -43(21) 3 . . 8 ?
Te1 Te11 Te12 Te13 99(28) 7 . . 8 ?
Te1 Te11 Te12 Te13 -100(7) 7 . . . ?
Te1 Te11 Te13 Te2 -144(7) 3 . . . ?
Te1 Te11 Te13 Te2 -26.9(17) 7 . . . ?
Te1 Te11 Te13 Te3 -123(6) 3 . . 3_665 ?
Te1 Te11 Te13 Te3 -6(5) 7 . . 3_665 ?
Te1 Te11 Te13 Te4 -98(13) 3 . . . ?
Te1 Te11 Te13 Te4 19(8) 7 . . . ?
Te1 Te11 Te13 Te5 -62(24) 7 . . . ?
Te1 Te11 Te13 Te5 -179(21) 3 . . . ?
Te1 Te11 Te13 Te5 33(5) 3 . . 3 ?
Te1 Te11 Te13 Te5 150(5) 7 . . 3 ?
Te1 Te11 Te13 Te6 -124(5) 7 . . . ?
Te1 Te11 Te13 Te6 119(6) 3 . . . ?
Te1 Te11 Te13 Te7 125(11) 3 . . . ?
Te1 Te11 Te13 Te7 -118(11) 7 . . . ?
Te1 Te11 Te13 Te8 -154(7) 3 . . . ?
Te1 Te11 Te13 Te8 -37(7) 7 . . . ?
Te1 Te11 Te13 Te9 -95(5) 7 . . . ?
Te1 Te11 Te13 Te9 147(8) 3 . . . ?
Te1 Te11 Te13 Te12 49(5) 7 . . . ?
Te1 Te11 Te13 Te12 -69(7) 3 . . . ?
Te1 Te11 Te13 Te14 96(8) 3 . . . ?
Te1 Te11 Te13 Te14 -147(7) 7 . . . ?
Te1 Te11 Te14 Te5 22(6) 7 . . . ?
Te1 Te11 Te14 Te5 139(5) 7 . . 3 ?
Te1 Te11 Te14 Te5 -118(4) 3 . . . ?
Te1 Te11 Te14 Te5 0(4) 3 . . 3 ?
Te1 Te11 Te14 Te6 121(8) 3 . . . ?
Te1 Te11 Te14 Te6 -72(9) 7 . . 12 ?
Te1 Te11 Te14 Te6 -100(9) 7 . . . ?
Te1 Te11 Te14 Te6 148(7) 3 . . 12 ?
Te1 Te11 Te14 Te7 -165(9) 7 . . 12 ?
Te1 Te11 Te14 Te7 -132(9) 3 . . . ?
Te1 Te11 Te14 Te7 55(12) 3 . . 12 ?
Te1 Te11 Te14 Te7 7(11) 7 . . . ?
Te1 Te11 Te14 Te8 0(4) 7 . . . ?
Te1 Te11 Te14 Te8 -140(5) 3 . . . ?
Te1 Te11 Te14 Te9 -61(7) 7 . . . ?
Te1 Te11 Te14 Te9 159(7) 3 . . . ?
Te1 Te11 Te14 Te10 161(4) 7 . . 3 ?
Te1 Te11 Te14 Te10 21(6) 3 . . 3 ?
Te1 Te11 Te14 Te13 -101(9) 3 . . . ?
Te1 Te11 Te14 Te13 39(8) 7 . . . ?
Te1 Te11 Te14 Te14 -92(45) 7 . . 12 ?
Te1 Te11 Te14 Te14 128(44) 3 . . 12 ?
Te1 Te12 Te13 Te2 108(13) 3 . . . ?
Te1 Te12 Te13 Te2 -25(7) 7 . . . ?
Te1 Te12 Te13 Te3 166(12) 3 . . 3_665 ?
Te1 Te12 Te13 Te3 33(8) 7 . . 3_665 ?
Te1 Te12 Te13 Te4 65(8) 3 . . . ?
Te1 Te12 Te13 Te4 -68(10) 7 . . . ?
Te1 Te12 Te13 Te5 64(20) 7 . . . ?
Te1 Te12 Te13 Te5 -147(12) 7 . . 3 ?
Te1 Te12 Te13 Te5 -14(7) 3 . . 3 ?
Te1 Te12 Te13 Te5 -163(8) 3 . . . ?
Te1 Te12 Te13 Te6 -81(11) 7 . . . ?
Te1 Te12 Te13 Te6 52(11) 3 . . . ?
Te1 Te12 Te13 Te7 -4(78) 7 . . . ?
Te1 Te12 Te13 Te7 129(64) 3 . . . ?
Te1 Te12 Te13 Te8 15(13) 7 . . . ?
Te1 Te12 Te13 Te8 148(9) 3 . . . ?
Te1 Te12 Te13 Te9 68(10) 3 . . . ?
Te1 Te12 Te13 Te9 -65(11) 7 . . . ?
Te1 Te12 Te13 Te11 -89(14) 7 . . . ?
Te1 Te12 Te13 Te11 44(7) 3 . . . ?
Te1 Te12 Te13 Te14 -110(13) 7 . . . ?
Te1 Te12 Te13 Te14 23(20) 3 . . . ?
Te2 Te1 Te5 Te3 48(11) 7 . . 3_665 ?
Te2 Te1 Te5 Te7 71(14) 7 . . . ?
Te2 Te1 Te5 Te8 66(12) 7 . . . ?
Te2 Te1 Te5 Te9 -84(12) 7 . . 2 ?
Te2 Te1 Te5 Te10 -160(9) 7 . . . ?
Te2 Te1 Te5 Te11 -76(12) 7 . . 2 ?
Te2 Te1 Te5 Te12 -30(13) 7 . . 2 ?
Te2 Te1 Te5 Te13 -48(12) 7 . . 2 ?
Te2 Te1 Te5 Te13 36(13) 7 . . . ?
Te2 Te1 Te5 Te14 -77(13) 7 . . 2 ?
Te2 Te1 Te5 Te14 53(14) 7 . . . ?
Te2 Te1 Te7 Te5 -174(5) 7 . . 11 ?
Te2 Te1 Te7 Te5 -147(8) 7 . . . ?
Te2 Te1 Te7 Te6 114(8) 7 . . 12 ?
Te2 Te1 Te7 Te6 36(9) 7 . . . ?
Te2 Te1 Te7 Te8 27(6) 7 . . . ?
Te2 Te1 Te7 Te9 18(7) 7 . . . ?
Te2 Te1 Te7 Te10 -168(5) 7 . . . ?
Te2 Te1 Te7 Te13 -21(8) 7 . . . ?
Te2 Te1 Te7 Te14 -16(15) 7 . . . ?
Te2 Te1 Te7 Te14 172(11) 7 . . 12 ?
Te2 Te1 Te8 Te1 -13(4) 7 . . 7 ?
Te2 Te1 Te8 Te2 -12(7) 7 . . . ?
Te2 Te1 Te8 Te3 -14(5) 7 . . 3_665 ?
Te2 Te1 Te8 Te5 -162(3) 7 . . . ?
Te2 Te1 Te8 Te7 -165(3) 7 . . . ?
Te2 Te1 Te8 Te8 -7(2) 7 . . 7 ?
Te2 Te1 Te8 Te9 -140(10) 7 . . . ?
Te2 Te1 Te8 Te11 -87(7) 7 . . . ?
Te2 Te1 Te8 Te12 -63(5) 7 . . . ?
Te2 Te1 Te8 Te13 -114(7) 7 . . . ?
Te2 Te1 Te8 Te14 -150(4) 7 . . . ?
Te2 Te4 Te9 Te1 154(4) . . . 3 ?
Te2 Te4 Te9 Te1 3(3) 8 . . 3 ?
Te2 Te4 Te9 Te2 -151(7) 8 . . . ?
Te2 Te4 Te9 Te5 145(3) . . . 3 ?
Te2 Te4 Te9 Te5 -6(5) 8 . . 3 ?
Te2 Te4 Te9 Te6 -160(11) . . . . ?
Te2 Te4 Te9 Te6 49(14) 8 . . . ?
Te2 Te4 Te9 Te7 -73(6) 8 . . . ?
Te2 Te4 Te9 Te7 77(5) . . . . ?
Te2 Te4 Te9 Te8 36(3) . . . . ?
Te2 Te4 Te9 Te8 -115(5) 8 . . . ?
Te2 Te4 Te9 Te11 -7(8) 8 . . . ?
Te2 Te4 Te9 Te11 144(10) . . . . ?
Te2 Te4 Te9 Te12 82(3) . . . . ?
Te2 Te4 Te9 Te12 -68(5) 8 . . . ?
Te2 Te4 Te9 Te13 85(5) . . . . ?
Te2 Te4 Te9 Te13 -66(7) 8 . . . ?
Te2 Te4 Te9 Te14 -28(9) 8 . . . ?
Te2 Te4 Te9 Te14 123(6) . . . . ?
Te2 Te4 Te11 Te1 7(4) 8 . . 3 ?
Te2 Te4 Te11 Te1 24(3) . . . 7 ?
Te2 Te4 Te11 Te1 165(4) . . . 3 ?
Te2 Te4 Te11 Te1 -134(7) 8 . . 7 ?
Te2 Te4 Te11 Te2 -158(5) 8 . . . ?
Te2 Te4 Te11 Te2 158(5) . . . 8 ?
Te2 Te4 Te11 Te5 -3(9) 8 . . 3 ?
Te2 Te4 Te11 Te5 155(7) . . . 3 ?
Te2 Te4 Te11 Te6 -52(11) . . . . ?
Te2 Te4 Te11 Te6 150(10) 8 . . . ?
Te2 Te4 Te11 Te9 -28(7) . . . . ?
Te2 Te4 Te11 Te9 174(6) 8 . . . ?
Te2 Te4 Te11 Te11 84(3) . . . 8 ?
Te2 Te4 Te11 Te11 -74(4) 8 . . 8 ?
Te2 Te4 Te11 Te12 -74(4) 8 . . . ?
Te2 Te4 Te11 Te12 84(3) . . . . ?
Te2 Te4 Te11 Te13 -106(10) 8 . . . ?
Te2 Te4 Te11 Te13 52(10) . . . . ?
Te2 Te4 Te11 Te14 -141(25) 8 . . . ?
Te2 Te4 Te11 Te14 17(27) . . . . ?
Te2 Te4 Te12 Te1 44.8(11) . . . 7 ?
Te2 Te4 Te12 Te1 -135.2(11) 8 . . 7 ?
Te2 Te4 Te12 Te1 -135.2(11) . . . 3 ?
Te2 Te4 Te12 Te1 44.8(11) 8 . . 3 ?
Te2 Te4 Te12 Te2 180.001(1) 8 . . . ?
Te2 Te4 Te12 Te2 179.999(0) . . . 8 ?
Te2 Te4 Te12 Te3 12.9(12) 8 . . 2_545 ?
Te2 Te4 Te12 Te3 -167.1(12) . . . 2_545 ?
Te2 Te4 Te12 Te9 -49.1(13) 8 . . 8 ?
Te2 Te4 Te12 Te9 130.9(13) 8 . . . ?
Te2 Te4 Te12 Te9 -49.1(13) . . . . ?
Te2 Te4 Te12 Te9 130.9(13) . . . 8 ?
Te2 Te4 Te12 Te11 -75(5) . . . . ?
Te2 Te4 Te12 Te11 -75(5) 8 . . 8 ?
Te2 Te4 Te12 Te11 105(5) . . . 8 ?
Te2 Te4 Te12 Te11 105(5) 8 . . . ?
Te2 Te4 Te12 Te13 129(4) 8 . . . ?
Te2 Te4 Te12 Te13 129(4) . . . 8 ?
Te2 Te4 Te12 Te13 -51(4) . . . . ?
Te2 Te4 Te12 Te13 -51(4) 8 . . 8 ?
Te2 Te4 Te13 Te2 -164(4) 8 . . . ?
Te2 Te4 Te13 Te3 41(3) . . . 3_665 ?
Te2 Te4 Te13 Te3 -124(3) 8 . . 3_665 ?
Te2 Te4 Te13 Te5 40(4) 8 . . 3 ?
Te2 Te4 Te13 Te5 -156(5) . . . 3 ?
Te2 Te4 Te13 Te5 26(10) . . . . ?
Te2 Te4 Te13 Te5 -139(10) 8 . . . ?
Te2 Te4 Te13 Te6 -80(4) . . . . ?
Te2 Te4 Te13 Te6 115(4) 8 . . . ?
Te2 Te4 Te13 Te7 -52(13) . . . . ?
Te2 Te4 Te13 Te7 143(13) 8 . . . ?
Te2 Te4 Te13 Te8 -152(5) 8 . . . ?
Te2 Te4 Te13 Te8 12(4) . . . . ?
Te2 Te4 Te13 Te9 131(4) 8 . . . ?
Te2 Te4 Te13 Te9 -65(4) . . . . ?
Te2 Te4 Te13 Te11 -115(12) . . . . ?
Te2 Te4 Te13 Te11 81(11) 8 . . . ?
Te2 Te4 Te13 Te12 -53(4) 8 . . . ?
Te2 Te4 Te13 Te12 112(5) . . . . ?
Te2 Te4 Te13 Te14 96(8) 8 . . . ?
Te2 Te4 Te13 Te14 -99(8) . . . . ?
Te2 Te8 Te9 Te1 -71(2) . . . 3 ?
Te2 Te8 Te9 Te4 -30(2) . . . . ?
Te2 Te8 Te9 Te5 -108(3) . . . 3 ?
Te2 Te8 Te9 Te6 159(7) . . . . ?
Te2 Te8 Te9 Te6 153(3) . . . 12 ?
Te2 Te8 Te9 Te7 -172(4) . . . . ?
Te2 Te8 Te9 Te11 -57(4) . . . . ?
Te2 Te8 Te9 Te12 -56(6) . . . . ?
Te2 Te8 Te9 Te13 -113(7) . . . . ?
Te2 Te8 Te9 Te14 -158(5) . . . . ?
Te2 Te8 Te13 Te3 -73(4) . . . 3_665 ?
Te2 Te8 Te13 Te4 -9(3) . . . . ?
Te2 Te8 Te13 Te5 180(4) . . . . ?
Te2 Te8 Te13 Te5 30(26) . . . 3 ?
Te2 Te8 Te13 Te6 77(4) . . . . ?
Te2 Te8 Te13 Te7 137(6) . . . . ?
Te2 Te8 Te13 Te9 45(4) . . . . ?
Te2 Te8 Te13 Te11 9(6) . . . . ?
Te2 Te8 Te13 Te12 -40(10) . . . . ?
Te2 Te8 Te13 Te14 102(9) . . . . ?
Te2 Te8 Te14 Te5 -54(5) . . . 3 ?
Te2 Te8 Te14 Te5 -168(4) . . . . ?
Te2 Te8 Te14 Te6 116(4) . . . 12 ?
Te2 Te8 Te14 Te6 56(7) . . . . ?
Te2 Te8 Te14 Te7 137(17) . . . 12 ?
Te2 Te8 Te14 Te7 170(8) . . . . ?
Te2 Te8 Te14 Te9 16(3) . . . . ?
Te2 Te8 Te14 Te10 -66(14) . . . 3 ?
Te2 Te8 Te14 Te11 -19(3) . . . . ?
Te2 Te8 Te14 Te13 -74(9) . . . . ?
Te2 Te8 Te14 Te14 146(3) . . . 12 ?
Te2 Te9 Te11 Te1 -6.2(16) . . . 7 ?
Te2 Te9 Te11 Te1 -178(12) . . . 3 ?
Te2 Te9 Te11 Te2 50(33) . . . 8 ?
Te2 Te9 Te11 Te4 27(7) . . . . ?
Te2 Te9 Te11 Te5 -155(4) . . . 3 ?
Te2 Te9 Te11 Te6 174(8) . . . . ?
Te2 Te9 Te11 Te11 2(3) . . . 8 ?
Te2 Te9 Te11 Te12 -48(11) . . . . ?
Te2 Te9 Te11 Te13 -90(5) . . . . ?
Te2 Te9 Te11 Te14 -136(5) . . . . ?
Te2 Te9 Te12 Te1 136(11) . . . 3 ?
Te2 Te9 Te12 Te1 -1(3) . . . 7 ?
Te2 Te9 Te12 Te2 105(11) . . . 8 ?
Te2 Te9 Te12 Te3 159(17) . . . 2_545 ?
Te2 Te9 Te12 Te4 66(5) . . . . ?
Te2 Te9 Te12 Te9 66(5) . . . 8 ?
Te2 Te9 Te12 Te11 45(4) . . . 8 ?
Te2 Te9 Te12 Te11 117(15) . . . . ?
Te2 Te9 Te12 Te13 -117(8) . . . . ?
Te2 Te9 Te12 Te13 57(20) . . . 8 ?
Te2 Te9 Te13 Te3 -25(4) . . . 3_665 ?
Te2 Te9 Te13 Te4 46.6(14) . . . . ?
Te2 Te9 Te13 Te5 -96(7) . . . . ?
Te2 Te9 Te13 Te5 123(4) . . . 3 ?
Te2 Te9 Te13 Te6 -162(6) . . . . ?
Te2 Te9 Te13 Te7 -126(6) . . . . ?
Te2 Te9 Te13 Te8 -52(5) . . . . ?
Te2 Te9 Te13 Te11 71(5) . . . . ?
Te2 Te9 Te13 Te12 45(4) . . . . ?
Te2 Te9 Te13 Te14 -170(6) . . . . ?
Te2 Te9 Te14 Te5 -31(8) . . . . ?
Te2 Te9 Te14 Te5 91(7) . . . 3 ?
Te2 Te9 Te14 Te6 -114(6) . . . 12 ?
Te2 Te9 Te14 Te6 -155(8) . . . . ?
Te2 Te9 Te14 Te7 -176(10) . . . 12 ?
Te2 Te9 Te14 Te7 -48(11) . . . . ?
Te2 Te9 Te14 Te8 -28(5) . . . . ?
Te2 Te9 Te14 Te10 123(6) . . . 3 ?
Te2 Te9 Te14 Te11 74(6) . . . . ?
Te2 Te9 Te14 Te13 14(9) . . . . ?
Te2 Te9 Te14 Te14 -116(14) . . . 12 ?
Te2 Te11 Te12 Te1 35(3) 8 . . 3 ?
Te2 Te11 Te12 Te1 16(4) . . . 7 ?
Te2 Te11 Te12 Te1 -106(11) 8 . . 7 ?
Te2 Te11 Te12 Te1 157(7) . . . 3 ?
Te2 Te11 Te12 Te2 123(8) . . . 8 ?
Te2 Te11 Te12 Te2 -123(8) 8 . . . ?
Te2 Te11 Te12 Te3 170(11) . . . 2_545 ?
Te2 Te11 Te12 Te3 47(4) 8 . . 2_545 ?
Te2 Te11 Te12 Te4 69(4) . . . . ?
Te2 Te11 Te12 Te4 -54(5) 8 . . . ?
Te2 Te11 Te12 Te9 -29(2) 8 . . 8 ?
Te2 Te11 Te12 Te9 -45(10) . . . . ?
Te2 Te11 Te12 Te9 -168(7) 8 . . . ?
Te2 Te11 Te12 Te9 93(7) . . . 8 ?
Te2 Te11 Te12 Te11 -54(5) 8 . . 8 ?
Te2 Te11 Te12 Te11 69(4) . . . 8 ?
Te2 Te11 Te12 Te13 115(25) . . . 8 ?
Te2 Te11 Te12 Te13 -8(19) 8 . . 8 ?
Te2 Te11 Te12 Te13 -84(6) . . . . ?
Te2 Te11 Te12 Te13 153(8) 8 . . . ?
Te2 Te11 Te13 Te2 -103(7) 8 . . . ?
Te2 Te11 Te13 Te3 21(5) . . . 3_665 ?
Te2 Te11 Te13 Te3 -82(8) 8 . . 3_665 ?
Te2 Te11 Te13 Te4 46(8) . . . . ?
Te2 Te11 Te13 Te4 -58(9) 8 . . . ?
Te2 Te11 Te13 Te5 74(7) 8 . . 3 ?
Te2 Te11 Te13 Te5 -35(24) . . . . ?
Te2 Te11 Te13 Te5 177(6) . . . 3 ?
Te2 Te11 Te13 Te5 -138(21) 8 . . . ?
Te2 Te11 Te13 Te6 160(7) 8 . . . ?
Te2 Te11 Te13 Te6 -97(5) . . . . ?
Te2 Te11 Te13 Te7 -91(11) . . . . ?
Te2 Te11 Te13 Te7 166(8) 8 . . . ?
Te2 Te11 Te13 Te8 -10(7) . . . . ?
Te2 Te11 Te13 Te8 -114(8) 8 . . . ?
Te2 Te11 Te13 Te9 -68(5) . . . . ?
Te2 Te11 Te13 Te9 -172(8) 8 . . . ?
Te2 Te11 Te13 Te12 75(6) . . . . ?
Te2 Te11 Te13 Te12 -28(7) 8 . . . ?
Te2 Te11 Te13 Te14 137(7) 8 . . . ?
Te2 Te11 Te13 Te14 -120(7) . . . . ?
Te2 Te11 Te14 Te5 43(5) . . . . ?
Te2 Te11 Te14 Te5 19(8) 8 . . 3 ?
Te2 Te11 Te14 Te5 -99(8) 8 . . . ?
Te2 Te11 Te14 Te5 161(5) . . . 3 ?
Te2 Te11 Te14 Te6 -51(9) . . . 12 ?
Te2 Te11 Te14 Te6 -78(8) . . . . ?
Te2 Te11 Te14 Te6 167(6) 8 . . 12 ?
Te2 Te11 Te14 Te6 140(9) 8 . . . ?
Te2 Te11 Te14 Te7 29(10) . . . . ?
Te2 Te11 Te14 Te7 -113(10) 8 . . . ?
Te2 Te11 Te14 Te7 74(14) 8 . . 12 ?
Te2 Te11 Te14 Te7 -144(10) . . . 12 ?
Te2 Te11 Te14 Te8 21(3) . . . . ?
Te2 Te11 Te14 Te8 -121(8) 8 . . . ?
Te2 Te11 Te14 Te9 178(10) 8 . . . ?
Te2 Te11 Te14 Te9 -40(5) . . . . ?
Te2 Te11 Te14 Te10 -178(5) . . . 3 ?
Te2 Te11 Te14 Te10 40(10) 8 . . 3 ?
Te2 Te11 Te14 Te13 -82(11) 8 . . . ?
Te2 Te11 Te14 Te13 60(8) . . . . ?
Te2 Te11 Te14 Te14 147(40) 8 . . 12 ?
Te2 Te11 Te14 Te14 -71(45) . . . 12 ?
Te2 Te12 Te13 Te2 98(21) 8 . . . ?
Te2 Te12 Te13 Te3 156(20) 8 . . 3_665 ?
Te2 Te12 Te13 Te3 58(3) . . . 3_665 ?
Te2 Te12 Te13 Te4 56(17) 8 . . . ?
Te2 Te12 Te13 Te4 -43(5) . . . . ?
Te2 Te12 Te13 Te5 -24(16) 8 . . 3 ?
Te2 Te12 Te13 Te5 89(15) . . . . ?
Te2 Te12 Te13 Te5 -122(7) . . . 3 ?
Te2 Te12 Te13 Te5 -172(11) 8 . . . ?
Te2 Te12 Te13 Te6 43(20) 8 . . . ?
Te2 Te12 Te13 Te6 -56(6) . . . . ?
Te2 Te12 Te13 Te7 119(59) 8 . . . ?
Te2 Te12 Te13 Te7 21(72) . . . . ?
Te2 Te12 Te13 Te8 40(7) . . . . ?
Te2 Te12 Te13 Te8 139(16) 8 . . . ?
Te2 Te12 Te13 Te9 -40(6) . . . . ?
Te2 Te12 Te13 Te9 59(18) 8 . . . ?
Te2 Te12 Te13 Te11 -64(8) . . . . ?
Te2 Te12 Te13 Te11 35(16) 8 . . . ?
Te2 Te12 Te13 Te14 14(28) 8 . . . ?
Te2 Te12 Te13 Te14 -85(13) . . . . ?
Te2 Te13 Te14 Te5 -101(6) . . . 3 ?
Te2 Te13 Te14 Te5 115(8) . . . . ?
Te2 Te13 Te14 Te6 72(11) . . . 12 ?
Te2 Te13 Te14 Te6 2(13) . . . . ?
Te2 Te13 Te14 Te7 -164(33) . . . 12 ?
Te2 Te13 Te14 Te7 106(9) . . . . ?
Te2 Te13 Te14 Te8 60(7) . . . . ?
Te2 Te13 Te14 Te9 -8(5) . . . . ?
Te2 Te13 Te14 Te10 -116(8) . . . 3 ?
Te2 Te13 Te14 Te11 -45(5) . . . . ?
Te2 Te13 Te14 Te14 120(8) . . . 12 ?
Te3 Te1 Te5 Te7 23(7) 3_665 . . . ?
Te3 Te1 Te5 Te8 18(3) 3_665 . . . ?
Te3 Te1 Te5 Te9 -131(2) 3_665 . . 2 ?
Te3 Te1 Te5 Te10 152(8) 3_665 . . . ?
Te3 Te1 Te5 Te11 -124(3) 3_665 . . 2 ?
Te3 Te1 Te5 Te12 -78(7) 3_665 . . 2 ?
Te3 Te1 Te5 Te13 -12(4) 3_665 . . . ?
Te3 Te1 Te5 Te13 -95(4) 3_665 . . 2 ?
Te3 Te1 Te5 Te14 -124(5) 3_665 . . 2 ?
Te3 Te1 Te5 Te14 5(5) 3_665 . . . ?
Te3 Te1 Te7 Te5 177(3) 3_665 . . 11 ?
Te3 Te1 Te7 Te5 -156(7) 3_665 . . . ?
Te3 Te1 Te7 Te6 105(7) 3_665 . . 12 ?
Te3 Te1 Te7 Te6 27(7) 3_665 . . . ?
Te3 Te1 Te7 Te8 17(4) 3_665 . . . ?
Te3 Te1 Te7 Te9 9(3) 3_665 . . . ?
Te3 Te1 Te7 Te10 -177(4) 3_665 . . . ?
Te3 Te1 Te7 Te13 -31(5) 3_665 . . . ?
Te3 Te1 Te7 Te14 163(13) 3_665 . . 12 ?
Te3 Te1 Te7 Te14 -25(12) 3_665 . . . ?
Te3 Te1 Te8 Te1 1(3) 3_665 . . 7 ?
Te3 Te1 Te8 Te2 2(4) 3_665 . . . ?
Te3 Te1 Te8 Te5 -148(5) 3_665 . . . ?
Te3 Te1 Te8 Te7 -151(6) 3_665 . . . ?
Te3 Te1 Te8 Te8 8(5) 3_665 . . 7 ?
Te3 Te1 Te8 Te9 -126(12) 3_665 . . . ?
Te3 Te1 Te8 Te11 -72(7) 3_665 . . . ?
Te3 Te1 Te8 Te12 -49(4) 3_665 . . . ?
Te3 Te1 Te8 Te13 -100(7) 3_665 . . . ?
Te3 Te1 Te8 Te14 -135(7) 3_665 . . . ?
Te3 Te2 Te4 Te1 56(2) 3_665 . . 7 ?
Te3 Te2 Te4 Te1 -74(4) 3_665 . . 3 ?
Te3 Te2 Te4 Te2 -18.1(19) 3_665 . . 8 ?
Te3 Te2 Te4 Te5 46(2) 3_665 . . 7 ?
Te3 Te2 Te4 Te9 -106(3) 3_665 . . . ?
Te3 Te2 Te4 Te9 51(6) 3_665 . . 8 ?
Te3 Te2 Te4 Te11 -90(5) 3_665 . . . ?
Te3 Te2 Te4 Te11 48(6) 3_665 . . 8 ?
Te3 Te2 Te4 Te12 -18.1(19) 3_665 . . . ?
Te3 Te2 Te4 Te13 16(4) 3_665 . . 8 ?
Te3 Te2 Te4 Te13 -60(4) 3_665 . . . ?
Te3 Te2 Te8 Te1 0(5) 3_665 . . 7 ?
Te3 Te2 Te8 Te1 -2(4) 3_665 . . . ?
Te3 Te2 Te8 Te5 111(12) 3_665 . . . ?
Te3 Te2 Te8 Te7 148(7) 3_665 . . . ?
Te3 Te2 Te8 Te8 -7(5) 3_665 . . 7 ?
Te3 Te2 Te8 Te9 156(5) 3_665 . . . ?
Te3 Te2 Te8 Te11 119(5) 3_665 . . . ?
Te3 Te2 Te8 Te12 70(5) 3_665 . . . ?
Te3 Te2 Te8 Te13 110(7) 3_665 . . . ?
Te3 Te2 Te8 Te14 142(6) 3_665 . . . ?
Te3 Te2 Te9 Te1 105(2) 3_665 . . 3 ?
Te3 Te2 Te9 Te4 122(4) 3_665 . . . ?
Te3 Te2 Te9 Te5 84(3) 3_665 . . 3 ?
Te3 Te2 Te9 Te6 -53(5) 3_665 . . 12 ?
Te3 Te2 Te9 Te6 -88(15) 3_665 . . . ?
Te3 Te2 Te9 Te7 -8(4) 3_665 . . . ?
Te3 Te2 Te9 Te8 -15(3) 3_665 . . . ?
Te3 Te2 Te9 Te11 105(4) 3_665 . . . ?
Te3 Te2 Te9 Te12 75(8) 3_665 . . . ?
Te3 Te2 Te9 Te13 30(5) 3_665 . . . ?
Te3 Te2 Te9 Te14 19(7) 3_665 . . . ?
Te3 Te2 Te11 Te1 76(3) 3_665 . . 7 ?
Te3 Te2 Te11 Te1 88(8) 3_665 . . 3 ?
Te3 Te2 Te11 Te2 98(3) 3_665 . . 8 ?
Te3 Te2 Te11 Te4 114(5) 3_665 . . . ?
Te3 Te2 Te11 Te5 -20(17) 3_665 . . 3 ?
Te3 Te2 Te11 Te6 -93(4) 3_665 . . . ?
Te3 Te2 Te11 Te9 -91(4) 3_665 . . . ?
Te3 Te2 Te11 Te11 91(3) 3_665 . . 8 ?
Te3 Te2 Te11 Te12 48(10) 3_665 . . . ?
Te3 Te2 Te11 Te13 -26(6) 3_665 . . . ?
Te3 Te2 Te11 Te14 -61(5) 3_665 . . . ?
Te3 Te2 Te12 Te1 71(3) 3_665 . . 7 ?
Te3 Te2 Te12 Te1 -153(8) 3_665 . . 3 ?
Te3 Te2 Te12 Te2 164.4(15) 3_665 . . 8 ?
Te3 Te2 Te12 Te3 -162(20) 3_665 . . 2_545 ?
Te3 Te2 Te12 Te4 164.4(15) 3_665 . . . ?
Te3 Te2 Te12 Te9 121(5) 3_665 . . 8 ?
Te3 Te2 Te12 Te9 -108(2) 3_665 . . . ?
Te3 Te2 Te12 Te11 115(7) 3_665 . . 8 ?
Te3 Te2 Te12 Te11 -135(7) 3_665 . . . ?
Te3 Te2 Te12 Te13 -69(7) 3_665 . . . ?
Te3 Te2 Te12 Te13 85(17) 3_665 . . 8 ?
Te3 Te2 Te13 Te4 127(3) 3_665 . . . ?
Te3 Te2 Te13 Te5 -39(5) 3_665 . . . ?
Te3 Te2 Te13 Te5 151(6) 3_665 . . 3 ?
Te3 Te2 Te13 Te6 -138(5) 3_665 . . . ?
Te3 Te2 Te13 Te7 -85(9) 3_665 . . . ?
Te3 Te2 Te13 Te8 -38(4) 3_665 . . . ?
Te3 Te2 Te13 Te9 -148(5) 3_665 . . . ?
Te3 Te2 Te13 Te11 154(6) 3_665 . . . ?
Te3 Te2 Te13 Te12 91(9) 3_665 . . . ?
Te3 Te2 Te13 Te14 -139(9) 3_665 . . . ?
Te3 Te5 Te7 Te1 17(5) 3_665 . . . ?
Te3 Te5 Te7 Te5 170(2) 3_665 . . 11 ?
Te3 Te5 Te7 Te6 23(18) 3_665 . . . ?
Te3 Te5 Te7 Te6 119(8) 3_665 . . 12 ?
Te3 Te5 Te7 Te7 -151(14) 3_665 . . 12 ?
Te3 Te5 Te7 Te8 12(3) 3_665 . . . ?
Te3 Te5 Te7 Te9 -1(6) 3_665 . . . ?
Te3 Te5 Te7 Te10 172(4) 3_665 . . . ?
Te3 Te5 Te7 Te13 -37(6) 3_665 . . . ?
Te3 Te5 Te7 Te14 172(10) 3_665 . . 12 ?
Te3 Te5 Te7 Te14 -61(20) 3_665 . . . ?
Te3 Te5 Te8 Te1 -34(5) 3_665 . . 7 ?
Te3 Te5 Te8 Te1 32(5) 3_665 . . . ?
Te3 Te5 Te8 Te2 -104(12) 3_665 . . . ?
Te3 Te5 Te8 Te7 -152(7) 3_665 . . . ?
Te3 Te5 Te8 Te8 7(4) 3_665 . . 7 ?
Te3 Te5 Te8 Te9 -140(7) 3_665 . . . ?
Te3 Te5 Te8 Te11 -110(7) 3_665 . . . ?
Te3 Te5 Te8 Te12 -73(6) 3_665 . . . ?
Te3 Te5 Te8 Te13 -103(8) 3_665 . . . ?
Te3 Te5 Te8 Te14 -137(7) 3_665 . . . ?
Te3 Te5 Te10 Te1 123(14) 3_665 . . . ?
Te3 Te5 Te10 Te1 81(14) 3_665 . . 11 ?
Te3 Te5 Te10 Te6 8(11) 3_665 . . 12 ?
Te3 Te5 Te10 Te6 -168(9) 3_665 . . 2 ?
Te3 Te5 Te10 Te7 -143(7) 3_665 . . 11 ?
Te3 Te5 Te10 Te7 -20(9) 3_665 . . . ?
Te3 Te5 Te10 Te14 -130(8) 3_665 . . 11 ?
Te3 Te5 Te10 Te14 -140(9) 3_665 . . 2 ?
Te3 Te5 Te10 Te14 -20(12) 3_665 . . 12 ?
Te3 Te5 Te10 Te14 -32(10) 3_665 . . . ?
Te3 Te5 Te13 Te2 32(4) 3_665 . . . ?
Te3 Te5 Te13 Te4 16(9) 3_665 . . . ?
Te3 Te5 Te13 Te5 -162(11) 3_665 . . 3 ?
Te3 Te5 Te13 Te6 117(6) 3_665 . . . ?
Te3 Te5 Te13 Te7 134(7) 3_665 . . . ?
Te3 Te5 Te13 Te8 32(4) 3_665 . . . ?
Te3 Te5 Te13 Te9 86(8) 3_665 . . . ?
Te3 Te5 Te13 Te11 60(23) 3_665 . . . ?
Te3 Te5 Te13 Te12 -31(12) 3_665 . . . ?
Te3 Te5 Te13 Te14 144(9) 3_665 . . . ?
Te3 Te5 Te14 Te5 -72(5) 3_665 . . 3 ?
Te3 Te5 Te14 Te6 74(9) 3_665 . . . ?
Te3 Te5 Te14 Te6 118(4) 3_665 . . 12 ?
Te3 Te5 Te14 Te7 173(8) 3_665 . . 12 ?
Te3 Te5 Te14 Te7 118(20) 3_665 . . . ?
Te3 Te5 Te14 Te8 18(3) 3_665 . . . ?
Te3 Te5 Te14 Te9 21(4) 3_665 . . . ?
Te3 Te5 Te14 Te10 -124(6) 3_665 . . 3 ?
Te3 Te5 Te14 Te11 -12(4) 3_665 . . . ?
Te3 Te5 Te14 Te13 -29(7) 3_665 . . . ?
Te3 Te5 Te14 Te14 155(3) 3_665 . . 12 ?
Te3 Te8 Te9 Te1 -44(7) 3_665 . . 3 ?
Te3 Te8 Te9 Te2 28(6) 3_665 . . . ?
Te3 Te8 Te9 Te4 -2(6) 3_665 . . . ?
Te3 Te8 Te9 Te5 -80(6) 3_665 . . 3 ?
Te3 Te8 Te9 Te6 -173(8) 3_665 . . . ?
Te3 Te8 Te9 Te6 -179(7) 3_665 . . 12 ?
Te3 Te8 Te9 Te7 -144(7) 3_665 . . . ?
Te3 Te8 Te9 Te11 -29(7) 3_665 . . . ?
Te3 Te8 Te9 Te12 -29(8) 3_665 . . . ?
Te3 Te8 Te9 Te13 -85(8) 3_665 . . . ?
Te3 Te8 Te9 Te14 -130(7) 3_665 . . . ?
Te3 Te8 Te13 Te2 73(4) 3_665 . . . ?
Te3 Te8 Te13 Te4 64(5) 3_665 . . . ?
Te3 Te8 Te13 Te5 103(26) 3_665 . . 3 ?
Te3 Te8 Te13 Te5 -108(5) 3_665 . . . ?
Te3 Te8 Te13 Te6 149(5) 3_665 . . . ?
Te3 Te8 Te13 Te7 -151(7) 3_665 . . . ?
Te3 Te8 Te13 Te9 118(5) 3_665 . . . ?
Te3 Te8 Te13 Te11 82(8) 3_665 . . . ?
Te3 Te8 Te13 Te12 33(12) 3_665 . . . ?
Te3 Te8 Te13 Te14 174(8) 3_665 . . . ?
Te3 Te8 Te14 Te5 -102(8) 3_665 . . . ?
Te3 Te8 Te14 Te5 12(10) 3_665 . . 3 ?
Te3 Te8 Te14 Te6 122(9) 3_665 . . . ?
Te3 Te8 Te14 Te6 -179(7) 3_665 . . 12 ?
Te3 Te8 Te14 Te7 -124(10) 3_665 . . . ?
Te3 Te8 Te14 Te7 -157(15) 3_665 . . 12 ?
Te3 Te8 Te14 Te9 82(8) 3_665 . . . ?
Te3 Te8 Te14 Te10 0(19) 3_665 . . 3 ?
Te3 Te8 Te14 Te11 47(8) 3_665 . . . ?
Te3 Te8 Te14 Te13 -8(12) 3_665 . . . ?
Te3 Te8 Te14 Te14 -148(6) 3_665 . . 12 ?
Te3 Te12 Te13 Te2 156(15) 2_545 . . . ?
Te3 Te12 Te13 Te3 -146(14) 2_545 . . 3_665 ?
Te3 Te12 Te13 Te4 113(11) 2_545 . . . ?
Te3 Te12 Te13 Te5 -115(8) 2_545 . . . ?
Te3 Te12 Te13 Te5 34(9) 2_545 . . 3 ?
Te3 Te12 Te13 Te6 100(13) 2_545 . . . ?
Te3 Te12 Te13 Te7 177(62) 2_545 . . . ?
Te3 Te12 Te13 Te8 -164(10) 2_545 . . . ?
Te3 Te12 Te13 Te9 116(11) 2_545 . . . ?
Te3 Te12 Te13 Te11 92(9) 2_545 . . . ?
Te3 Te12 Te13 Te14 71(21) 2_545 . . . ?
Te3 Te13 Te14 Te5 -156(13) 3_665 . . 3 ?
Te3 Te13 Te14 Te5 60(11) 3_665 . . . ?
Te3 Te13 Te14 Te6 -54(18) 3_665 . . . ?
Te3 Te13 Te14 Te6 17(19) 3_665 . . 12 ?
Te3 Te13 Te14 Te7 50(15) 3_665 . . . ?
Te3 Te13 Te14 Te7 140(31) 3_665 . . 12 ?
Te3 Te13 Te14 Te8 5(6) 3_665 . . . ?
Te3 Te13 Te14 Te9 -63(12) 3_665 . . . ?
Te3 Te13 Te14 Te10 -171(9) 3_665 . . 3 ?
Te3 Te13 Te14 Te11 -100(14) 3_665 . . . ?
Te3 Te13 Te14 Te14 65(17) 3_665 . . 12 ?
Te4 Te1 Te5 Te3 117(3) 2 . . 3_665 ?
Te4 Te1 Te5 Te7 140(6) 2 . . . ?
Te4 Te1 Te5 Te8 135(4) 2 . . . ?
Te4 Te1 Te5 Te9 -14(3) 2 . . 2 ?
Te4 Te1 Te5 Te10 -91(8) 2 . . . ?
Te4 Te1 Te5 Te11 -7(4) 2 . . 2 ?
Te4 Te1 Te5 Te12 39(6) 2 . . 2 ?
Te4 Te1 Te5 Te13 105(4) 2 . . . ?
Te4 Te1 Te5 Te13 22(5) 2 . . 2 ?
Te4 Te1 Te5 Te14 -8(6) 2 . . 2 ?
Te4 Te1 Te5 Te14 122(5) 2 . . . ?
Te4 Te1 Te7 Te5 -52(8) 2 . . . ?
Te4 Te1 Te7 Te5 -80(4) 2 . . 11 ?
Te4 Te1 Te7 Te6 131(6) 2 . . . ?
Te4 Te1 Te7 Te6 -151(6) 2 . . 12 ?
Te4 Te1 Te7 Te8 121(4) 2 . . . ?
Te4 Te1 Te7 Te9 113(4) 2 . . . ?
Te4 Te1 Te7 Te10 -73(5) 2 . . . ?
Te4 Te1 Te7 Te13 73(6) 2 . . . ?
Te4 Te1 Te7 Te14 -93(13) 2 . . 12 ?
Te4 Te1 Te7 Te14 79(13) 2 . . . ?
Te4 Te1 Te8 Te1 44(6) 2 . . 7 ?
Te4 Te1 Te8 Te2 45(9) 2 . . . ?
Te4 Te1 Te8 Te3 43(7) 2 . . 3_665 ?
Te4 Te1 Te8 Te5 -105(4) 2 . . . ?
Te4 Te1 Te8 Te7 -108(4) 2 . . . ?
Te4 Te1 Te8 Te8 51(3) 2 . . 7 ?
Te4 Te1 Te8 Te9 -83(11) 2 . . . ?
Te4 Te1 Te8 Te11 -29(9) 2 . . . ?
Te4 Te1 Te8 Te12 -6(6) 2 . . . ?
Te4 Te1 Te8 Te13 -57(8) 2 . . . ?
Te4 Te1 Te8 Te14 -93(5) 2 . . . ?
Te4 Te2 Te8 Te1 -90(4) . . . 7 ?
Te4 Te2 Te8 Te1 -92(7) . . . . ?
Te4 Te2 Te8 Te3 -90(6) . . . 3_665 ?
Te4 Te2 Te8 Te5 21(13) . . . . ?
Te4 Te2 Te8 Te7 58(6) . . . . ?
Te4 Te2 Te8 Te8 -97(4) . . . 7 ?
Te4 Te2 Te8 Te9 66(4) . . . . ?
Te4 Te2 Te8 Te11 29(5) . . . . ?
Te4 Te2 Te8 Te12 -20(4) . . . . ?
Te4 Te2 Te8 Te13 20(7) . . . . ?
Te4 Te2 Te8 Te14 52(5) . . . . ?
Te4 Te2 Te9 Te1 -18(3) . . . 3 ?
Te4 Te2 Te9 Te5 -38(4) . . . 3 ?
Te4 Te2 Te9 Te6 -175(5) . . . 12 ?
Te4 Te2 Te9 Te6 150(15) . . . . ?
Te4 Te2 Te9 Te7 -130(4) . . . . ?
Te4 Te2 Te9 Te8 -137(4) . . . . ?
Te4 Te2 Te9 Te11 -17(5) . . . . ?
Te4 Te2 Te9 Te12 -47(7) . . . . ?
Te4 Te2 Te9 Te13 -92(6) . . . . ?
Te4 Te2 Te9 Te14 -104(7) . . . . ?
Te4 Te2 Te11 Te1 -38(6) . . . 7 ?
Te4 Te2 Te11 Te1 -26(7) . . . 3 ?
Te4 Te2 Te11 Te2 -16(5) . . . 8 ?
Te4 Te2 Te11 Te5 -134(19) . . . 3 ?
Te4 Te2 Te11 Te6 153(6) . . . . ?
Te4 Te2 Te11 Te9 155(7) . . . . ?
Te4 Te2 Te11 Te11 -23(6) . . . 8 ?
Te4 Te2 Te11 Te12 -66(10) . . . . ?
Te4 Te2 Te11 Te13 -140(8) . . . . ?
Te4 Te2 Te11 Te14 -175(8) . . . . ?
Te4 Te2 Te12 Te1 -94(3) . . . 7 ?
Te4 Te2 Te12 Te1 42(7) . . . 3 ?
Te4 Te2 Te12 Te2 0.0 . . . 8 ?
Te4 Te2 Te12 Te3 34(20) . . . 2_545 ?
Te4 Te2 Te12 Te9 -44(6) . . . 8 ?
Te4 Te2 Te12 Te9 87.5(17) . . . . ?
Te4 Te2 Te12 Te11 61(7) . . . . ?
Te4 Te2 Te12 Te11 -49(7) . . . 8 ?
Te4 Te2 Te12 Te13 127(6) . . . . ?
Te4 Te2 Te12 Te13 -79(18) . . . 8 ?
Te4 Te2 Te13 Te3 -127(3) . . . 3_665 ?
Te4 Te2 Te13 Te5 24(5) . . . 3 ?
Te4 Te2 Te13 Te5 -166(6) . . . . ?
Te4 Te2 Te13 Te6 95(4) . . . . ?
Te4 Te2 Te13 Te7 148(9) . . . . ?
Te4 Te2 Te13 Te8 -165(5) . . . . ?
Te4 Te2 Te13 Te9 85(4) . . . . ?
Te4 Te2 Te13 Te11 27(6) . . . . ?
Te4 Te2 Te13 Te12 -36(8) . . . . ?
Te4 Te2 Te13 Te14 94(8) . . . . ?
Te4 Te9 Te11 Te1 154(17) . . . 3 ?
Te4 Te9 Te11 Te1 -33(7) . . . 7 ?
Te4 Te9 Te11 Te2 -27(7) . . . . ?
Te4 Te9 Te11 Te2 23(28) . . . 8 ?
Te4 Te9 Te11 Te5 178(10) . . . 3 ?
Te4 Te9 Te11 Te6 147(9) . . . . ?
Te4 Te9 Te11 Te11 -25(6) . . . 8 ?
Te4 Te9 Te11 Te12 -75(14) . . . . ?
Te4 Te9 Te11 Te13 -117(10) . . . . ?
Te4 Te9 Te11 Te14 -163(8) . . . . ?
Te4 Te9 Te12 Te1 70(7) . . . 3 ?
Te4 Te9 Te12 Te1 -67(7) . . . 7 ?
Te4 Te9 Te12 Te2 -66(5) . . . . ?
Te4 Te9 Te12 Te2 39(7) . . . 8 ?
Te4 Te9 Te12 Te3 93(12) . . . 2_545 ?
Te4 Te9 Te12 Te9 0.000(8) . . . 8 ?
Te4 Te9 Te12 Te11 51(11) . . . . ?
Te4 Te9 Te12 Te11 -21(6) . . . 8 ?
Te4 Te9 Te12 Te13 177(6) . . . . ?
Te4 Te9 Te12 Te13 -9(22) . . . 8 ?
Te4 Te9 Te13 Te2 -46.6(14) . . . . ?
Te4 Te9 Te13 Te3 -72(4) . . . 3_665 ?
Te4 Te9 Te13 Te5 76(3) . . . 3 ?
Te4 Te9 Te13 Te5 -143(7) . . . . ?
Te4 Te9 Te13 Te6 152(5) . . . . ?
Te4 Te9 Te13 Te7 -172(6) . . . . ?
Te4 Te9 Te13 Te8 -99(5) . . . . ?
Te4 Te9 Te13 Te11 25(4) . . . . ?
Te4 Te9 Te13 Te12 -2(4) . . . . ?
Te4 Te9 Te13 Te14 143(6) . . . . ?
Te4 Te9 Te14 Te5 -95(5) . . . . ?
Te4 Te9 Te14 Te5 27(7) . . . 3 ?
Te4 Te9 Te14 Te6 -178(3) . . . 12 ?
Te4 Te9 Te14 Te6 141(6) . . . . ?
Te4 Te9 Te14 Te7 -112(8) . . . . ?
Te4 Te9 Te14 Te7 120(11) . . . 12 ?
Te4 Te9 Te14 Te8 -92(5) . . . . ?
Te4 Te9 Te14 Te10 58(9) . . . 3 ?
Te4 Te9 Te14 Te11 10(5) . . . . ?
Te4 Te9 Te14 Te13 -50(8) . . . . ?
Te4 Te9 Te14 Te14 -180(12) . . . 12 ?
Te4 Te11 Te12 Te1 -53(7) . . . 7 ?
Te4 Te11 Te12 Te1 89(5) . . . 3 ?
Te4 Te11 Te12 Te2 54(5) . . . 8 ?
Te4 Te11 Te12 Te2 -69(4) . . . . ?
Te4 Te11 Te12 Te3 101(8) . . . 2_545 ?
Te4 Te11 Te12 Te9 24(6) . . . 8 ?
Te4 Te11 Te12 Te9 -114(10) . . . . ?
Te4 Te11 Te12 Te11 -0.003(5) . . . 8 ?
Te4 Te11 Te12 Te13 46(23) . . . 8 ?
Te4 Te11 Te12 Te13 -153(8) . . . . ?
Te4 Te11 Te13 Te2 -46(8) . . . . ?
Te4 Te11 Te13 Te3 -25(12) . . . 3_665 ?
Te4 Te11 Te13 Te5 131(12) . . . 3 ?
Te4 Te11 Te13 Te5 -80(27) . . . . ?
Te4 Te11 Te13 Te6 -143(12) . . . . ?
Te4 Te11 Te13 Te7 -136(12) . . . . ?
Te4 Te11 Te13 Te8 -56(13) . . . . ?
Te4 Te11 Te13 Te9 -114(11) . . . . ?
Te4 Te11 Te13 Te12 30(10) . . . . ?
Te4 Te11 Te13 Te14 -165(10) . . . . ?
Te4 Te11 Te14 Te5 27(29) . . . . ?
Te4 Te11 Te14 Te5 145(28) . . . 3 ?
Te4 Te11 Te14 Te6 -66(30) . . . 12 ?
Te4 Te11 Te14 Te6 -94(30) . . . . ?
Te4 Te11 Te14 Te7 -159(25) . . . 12 ?
Te4 Te11 Te14 Te7 13(32) . . . . ?
Te4 Te11 Te14 Te8 5(27) . . . . ?
Te4 Te11 Te14 Te9 -56(28) . . . . ?
Te4 Te11 Te14 Te10 166(26) . . . 3 ?
Te4 Te11 Te14 Te13 44(28) . . . . ?
Te4 Te11 Te14 Te14 -87(55) . . . 12 ?
Te4 Te12 Te13 Te2 43(5) . . . . ?
Te4 Te12 Te13 Te3 101(4) . . . 3_665 ?
Te4 Te12 Te13 Te5 132(11) . . . . ?
Te4 Te12 Te13 Te5 -80(3) . . . 3 ?
Te4 Te12 Te13 Te6 -13(7) . . . . ?
Te4 Te12 Te13 Te7 63(70) . . . . ?
Te4 Te12 Te13 Te8 83(6) . . . . ?
Te4 Te12 Te13 Te9 3(6) . . . . ?
Te4 Te12 Te13 Te11 -21(6) . . . . ?
Te4 Te12 Te13 Te14 -42(15) . . . . ?
Te4 Te13 Te14 Te5 154(8) . . . . ?
Te4 Te13 Te14 Te5 -62(6) . . . 3 ?
Te4 Te13 Te14 Te6 41(12) . . . . ?
Te4 Te13 Te14 Te6 111(8) . . . 12 ?
Te4 Te13 Te14 Te7 -125(34) . . . 12 ?
Te4 Te13 Te14 Te7 145(8) . . . . ?
Te4 Te13 Te14 Te8 99(9) . . . . ?
Te4 Te13 Te14 Te9 31(5) . . . . ?
Te4 Te13 Te14 Te10 -77(9) . . . 3 ?
Te4 Te13 Te14 Te11 -6(4) . . . . ?
Te4 Te13 Te14 Te14 159(6) . . . 12 ?
Te5 Te1 Te7 Te5 -27(5) . . . 11 ?
Te5 Te1 Te7 Te6 -99(10) . . . 12 ?
Te5 Te1 Te7 Te6 -177(11) . . . . ?
Te5 Te1 Te7 Te8 173(8) . . . . ?
Te5 Te1 Te7 Te9 165(8) . . . . ?
Te5 Te1 Te7 Te10 -21(6) . . . . ?
Te5 Te1 Te7 Te13 125(9) . . . . ?
Te5 Te1 Te7 Te14 -41(11) . . . 12 ?
Te5 Te1 Te7 Te14 131(15) . . . . ?
Te5 Te1 Te8 Te1 149(4) . . . 7 ?
Te5 Te1 Te8 Te2 150(7) . . . . ?
Te5 Te1 Te8 Te3 148(5) . . . 3_665 ?
Te5 Te1 Te8 Te7 -3(3) . . . . ?
Te5 Te1 Te8 Te8 156(2) . . . 7 ?
Te5 Te1 Te8 Te9 22(9) . . . . ?
Te5 Te1 Te8 Te11 76(7) . . . . ?
Te5 Te1 Te8 Te12 99(4) . . . . ?
Te5 Te1 Te8 Te13 48(6) . . . . ?
Te5 Te1 Te8 Te14 13(4) . . . . ?
Te5 Te2 Te4 Te1 -120(5) 7 . . 3 ?
Te5 Te2 Te4 Te1 9.9(16) 7 . . 7 ?
Te5 Te2 Te4 Te2 -64.4(10) 7 . . 8 ?
Te5 Te2 Te4 Te9 5(4) 7 . . 8 ?
Te5 Te2 Te4 Te9 -153(2) 7 . . . ?
Te5 Te2 Te4 Te11 -136(5) 7 . . . ?
Te5 Te2 Te4 Te11 2(5) 7 . . 8 ?
Te5 Te2 Te4 Te12 -64.4(10) 7 . . . ?
Te5 Te2 Te4 Te13 -30(3) 7 . . 8 ?
Te5 Te2 Te4 Te13 -106(4) 7 . . . ?
Te5 Te2 Te8 Te1 -8(2) 7 . . 7 ?
Te5 Te2 Te8 Te1 -9(7) 7 . . . ?
Te5 Te2 Te8 Te3 -7(5) 7 . . 3_665 ?
Te5 Te2 Te8 Te5 104(11) 7 . . . ?
Te5 Te2 Te8 Te7 140(4) 7 . . . ?
Te5 Te2 Te8 Te8 -14.6(11) 7 . . 7 ?
Te5 Te2 Te8 Te9 149(2) 7 . . . ?
Te5 Te2 Te8 Te11 112(4) 7 . . . ?
Te5 Te2 Te8 Te12 63(3) 7 . . . ?
Te5 Te2 Te8 Te13 103(6) 7 . . . ?
Te5 Te2 Te8 Te14 135(3) 7 . . . ?
Te5 Te2 Te9 Te1 41(4) 7 . . 3 ?
Te5 Te2 Te9 Te4 59(5) 7 . . . ?
Te5 Te2 Te9 Te5 21(5) 7 . . 3 ?
Te5 Te2 Te9 Te6 -116(5) 7 . . 12 ?
Te5 Te2 Te9 Te6 -151(14) 7 . . . ?
Te5 Te2 Te9 Te7 -71(5) 7 . . . ?
Te5 Te2 Te9 Te8 -78(4) 7 . . . ?
Te5 Te2 Te9 Te11 42(6) 7 . . . ?
Te5 Te2 Te9 Te12 12(9) 7 . . . ?
Te5 Te2 Te9 Te13 -33(7) 7 . . . ?
Te5 Te2 Te9 Te14 -45(9) 7 . . . ?
Te5 Te2 Te11 Te1 21(8) 7 . . 3 ?
Te5 Te2 Te11 Te1 9(2) 7 . . 7 ?
Te5 Te2 Te11 Te2 30(4) 7 . . 8 ?
Te5 Te2 Te11 Te4 47(5) 7 . . . ?
Te5 Te2 Te11 Te5 -87(16) 7 . . 3 ?
Te5 Te2 Te11 Te6 -161(3) 7 . . . ?
Te5 Te2 Te11 Te9 -158(3) 7 . . . ?
Te5 Te2 Te11 Te11 23.5(16) 7 . . 8 ?
Te5 Te2 Te11 Te12 -19(10) 7 . . . ?
Te5 Te2 Te11 Te13 -93(6) 7 . . . ?
Te5 Te2 Te11 Te14 -128(4) 7 . . . ?
Te5 Te2 Te12 Te1 142(11) 7 . . 3 ?
Te5 Te2 Te12 Te1 6(2) 7 . . 7 ?
Te5 Te2 Te12 Te2 100(4) 7 . . 8 ?
Te5 Te2 Te12 Te3 134(24) 7 . . 2_545 ?
Te5 Te2 Te12 Te4 100(4) 7 . . . ?
Te5 Te2 Te12 Te9 -173(5) 7 . . . ?
Te5 Te2 Te12 Te9 56(2) 7 . . 8 ?
Te5 Te2 Te12 Te11 160(10) 7 . . . ?
Te5 Te2 Te12 Te11 51(4) 7 . . 8 ?
Te5 Te2 Te12 Te13 -134(9) 7 . . . ?
Te5 Te2 Te12 Te13 20(14) 7 . . 8 ?
Te5 Te2 Te13 Te3 -49(3) 7 . . 3_665 ?
Te5 Te2 Te13 Te4 78(3) 7 . . . ?
Te5 Te2 Te13 Te5 -88(5) 7 . . . ?
Te5 Te2 Te13 Te5 102(5) 7 . . 3 ?
Te5 Te2 Te13 Te6 173(3) 7 . . . ?
Te5 Te2 Te13 Te7 -134(8) 7 . . . ?
Te5 Te2 Te13 Te8 -87(5) 7 . . . ?
Te5 Te2 Te13 Te9 163(3) 7 . . . ?
Te5 Te2 Te13 Te11 105(5) 7 . . . ?
Te5 Te2 Te13 Te12 42(8) 7 . . . ?
Te5 Te2 Te13 Te14 172(7) 7 . . . ?
Te5 Te4 Te9 Te1 126(4) 7 . . 3 ?
Te5 Te4 Te9 Te2 -27.9(19) 7 . . . ?
Te5 Te4 Te9 Te5 117(3) 7 . . 3 ?
Te5 Te4 Te9 Te6 172(11) 7 . . . ?
Te5 Te4 Te9 Te7 49(5) 7 . . . ?
Te5 Te4 Te9 Te8 8(3) 7 . . . ?
Te5 Te4 Te9 Te11 116(10) 7 . . . ?
Te5 Te4 Te9 Te12 55(2) 7 . . . ?
Te5 Te4 Te9 Te13 57(6) 7 . . . ?
Te5 Te4 Te9 Te14 95(6) 7 . . . ?
Te5 Te4 Te11 Te1 114(5) 7 . . 3 ?
Te5 Te4 Te11 Te1 -26(2) 7 . . 7 ?
Te5 Te4 Te11 Te2 -51(4) 7 . . . ?
Te5 Te4 Te11 Te2 107(7) 7 . . 8 ?
Te5 Te4 Te11 Te5 104(7) 7 . . 3 ?
Te5 Te4 Te11 Te6 -103(11) 7 . . . ?
Te5 Te4 Te11 Te9 -78(9) 7 . . . ?
Te5 Te4 Te11 Te11 34(6) 7 . . 8 ?
Te5 Te4 Te11 Te12 34(6) 7 . . . ?
Te5 Te4 Te11 Te13 1(14) 7 . . . ?
Te5 Te4 Te11 Te14 -33(31) 7 . . . ?
Te5 Te4 Te12 Te1 151.8(13) 7 . . 3 ?
Te5 Te4 Te12 Te1 -28.2(13) 7 . . 7 ?
Te5 Te4 Te12 Te2 107.0(15) 7 . . 8 ?
Te5 Te4 Te12 Te2 -73.0(15) 7 . . . ?
Te5 Te4 Te12 Te3 119.9(10) 7 . . 2_545 ?
Te5 Te4 Te12 Te9 57.9(13) 7 . . 8 ?
Te5 Te4 Te12 Te9 -122.1(13) 7 . . . ?
Te5 Te4 Te12 Te11 32(6) 7 . . 8 ?
Te5 Te4 Te12 Te11 -148(6) 7 . . . ?
Te5 Te4 Te12 Te13 56(4) 7 . . 8 ?
Te5 Te4 Te12 Te13 -124(4) 7 . . . ?
Te5 Te4 Te13 Te2 -65(3) 7 . . . ?
Te5 Te4 Te13 Te3 -24(3) 7 . . 3_665 ?
Te5 Te4 Te13 Te5 139(3) 7 . . 3 ?
Te5 Te4 Te13 Te5 -39(11) 7 . . . ?
Te5 Te4 Te13 Te6 -145(4) 7 . . . ?
Te5 Te4 Te13 Te7 -117(14) 7 . . . ?
Te5 Te4 Te13 Te8 -52(6) 7 . . . ?
Te5 Te4 Te13 Te9 -130(4) 7 . . . ?
Te5 Te4 Te13 Te11 -179(12) 7 . . . ?
Te5 Te4 Te13 Te12 47(3) 7 . . . ?
Te5 Te4 Te13 Te14 -164(8) 7 . . . ?
Te5 Te6 Te7 Te1 -101(6) 3 . . . ?
Te5 Te6 Te7 Te5 -104(18) 3 . . . ?
Te5 Te6 Te7 Te5 113(4) 3 . . 11 ?
Te5 Te6 Te7 Te6 144(6) 3 . . 12 ?
Te5 Te6 Te7 Te7 72(4) 3 . . 12 ?
Te5 Te6 Te7 Te8 -94(4) 3 . . . ?
Te5 Te6 Te7 Te9 -69(4) 3 . . . ?
Te5 Te6 Te7 Te10 119(9) 3 . . . ?
Te5 Te6 Te7 Te13 -42(6) 3 . . . ?
Te5 Te6 Te7 Te14 101(6) 3 . . 12 ?
Te5 Te6 Te7 Te14 13(11) 3 . . . ?
Te5 Te6 Te9 Te1 -21(3) 3 . . 3 ?
Te5 Te6 Te9 Te2 173(15) 3 . . . ?
Te5 Te6 Te9 Te4 -53(11) 3 . . . ?
Te5 Te6 Te9 Te6 121(4) 3 . . 12 ?
Te5 Te6 Te9 Te7 85(3) 3 . . . ?
Te5 Te6 Te9 Te8 109(3) 3 . . . ?
Te5 Te6 Te9 Te11 -23(7) 3 . . . ?
Te5 Te6 Te9 Te12 17(13) 3 . . . ?
Te5 Te6 Te9 Te13 58(5) 3 . . . ?
Te5 Te6 Te9 Te14 49(7) 3 . . . ?
Te5 Te6 Te11 Te1 -26(4) 3 . . 3 ?
Te5 Te6 Te11 Te1 149(5) 3 . . 7 ?
Te5 Te6 Te11 Te2 155(4) 3 . . . ?
Te5 Te6 Te11 Te2 -54(12) 3 . . 8 ?
Te5 Te6 Te11 Te4 -160(13) 3 . . . ?
Te5 Te6 Te11 Te9 149(9) 3 . . . ?
Te5 Te6 Te11 Te11 163(9) 3 . . 8 ?
Te5 Te6 Te11 Te12 88(12) 3 . . . ?
Te5 Te6 Te11 Te13 77(6) 3 . . . ?
Te5 Te6 Te11 Te14 49(8) 3 . . . ?
Te5 Te6 Te13 Te2 -111(5) 3 . . . ?
Te5 Te6 Te13 Te3 -149(8) 3 . . 3_665 ?
Te5 Te6 Te13 Te4 -75(3) 3 . . . ?
Te5 Te6 Te13 Te5 137(6) 3 . . . ?
Te5 Te6 Te13 Te7 124(7) 3 . . . ?
Te5 Te6 Te13 Te8 -166(8) 3 . . . ?
Te5 Te6 Te13 Te9 -98(6) 3 . . . ?
Te5 Te6 Te13 Te11 -61(5) 3 . . . ?
Te5 Te6 Te13 Te12 -68(6) 3 . . . ?
Te5 Te6 Te13 Te14 67(11) 3 . . . ?
Te5 Te6 Te14 Te5 -150(11) 3 . . . ?
Te5 Te6 Te14 Te6 156(6) 3 . . 12 ?
Te5 Te6 Te14 Te7 -162(14) 3 . . . ?
Te5 Te6 Te14 Te7 92(9) 3 . . 12 ?
Te5 Te6 Te14 Te8 -115(7) 3 . . . ?
Te5 Te6 Te14 Te9 -73(7) 3 . . . ?
Te5 Te6 Te14 Te10 43(4) 3 . . 3 ?
Te5 Te6 Te14 Te11 -48(5) 3 . . . ?
Te5 Te6 Te14 Te13 -84(10) 3 . . . ?
Te5 Te6 Te14 Te14 134(11) 3 . . 12 ?
Te5 Te7 Te8 Te1 3(3) . . . . ?
Te5 Te7 Te8 Te1 -174(5) 11 . . 7 ?
Te5 Te7 Te8 Te1 -35(8) 11 . . . ?
Te5 Te7 Te8 Te1 -137(6) . . . 7 ?
Te5 Te7 Te8 Te2 -161(5) . . . . ?
Te5 Te7 Te8 Te2 161(6) 11 . . . ?
Te5 Te7 Te8 Te3 -53(11) . . . 3_665 ?
Te5 Te7 Te8 Te3 -91(11) 11 . . 3_665 ?
Te5 Te7 Te8 Te5 -38(7) 11 . . . ?
Te5 Te7 Te8 Te8 -46(13) . . . 7 ?
Te5 Te7 Te8 Te8 -84(12) 11 . . 7 ?
Te5 Te7 Te8 Te9 155(8) 11 . . . ?
Te5 Te7 Te8 Te9 -168(5) . . . . ?
Te5 Te7 Te8 Te11 179(8) 11 . . . ?
Te5 Te7 Te8 Te11 -143(4) . . . . ?
Te5 Te7 Te8 Te12 -153(10) 11 . . . ?
Te5 Te7 Te8 Te12 -115(8) . . . . ?
Te5 Te7 Te8 Te13 -112(8) . . . . ?
Te5 Te7 Te8 Te13 -150(11) 11 . . . ?
Te5 Te7 Te8 Te14 -150(9) . . . . ?
Te5 Te7 Te8 Te14 172(14) 11 . . . ?
Te5 Te7 Te9 Te1 109(8) 11 . . 3 ?
Te5 Te7 Te9 Te1 -89(6) . . . 3 ?
Te5 Te7 Te9 Te2 7(7) . . . . ?
Te5 Te7 Te9 Te2 -155(7) 11 . . . ?
Te5 Te7 Te9 Te4 156(6) 11 . . . ?
Te5 Te7 Te9 Te4 -42(8) . . . . ?
Te5 Te7 Te9 Te5 -108(6) . . . 3 ?
Te5 Te7 Te9 Te5 90(8) 11 . . 3 ?
Te5 Te7 Te9 Te6 165(8) . . . . ?
Te5 Te7 Te9 Te6 3(9) 11 . . . ?
Te5 Te7 Te9 Te6 139(9) . . . 12 ?
Te5 Te7 Te9 Te6 -23(6) 11 . . 12 ?
Te5 Te7 Te9 Te8 14(5) . . . . ?
Te5 Te7 Te9 Te8 -148(9) 11 . . . ?
Te5 Te7 Te9 Te11 -71(9) . . . . ?
Te5 Te7 Te9 Te11 127(8) 11 . . . ?
Te5 Te7 Te9 Te12 153(7) 11 . . . ?
Te5 Te7 Te9 Te12 -45(6) . . . . ?
Te5 Te7 Te9 Te13 145(12) 11 . . . ?
Te5 Te7 Te9 Te13 -53(9) . . . . ?
Te5 Te7 Te9 Te14 57(11) 11 . . . ?
Te5 Te7 Te9 Te14 -141(12) . . . . ?
Te5 Te7 Te10 Te1 -157(5) . . . 11 ?
Te5 Te7 Te10 Te1 166(6) 11 . . . ?
Te5 Te7 Te10 Te1 19(3) 11 . . 11 ?
Te5 Te7 Te10 Te1 -10(3) . . . . ?
Te5 Te7 Te10 Te5 176(7) 11 . . . ?
Te5 Te7 Te10 Te5 -176(7) . . . 11 ?
Te5 Te7 Te10 Te6 42(6) . . . 2 ?
Te5 Te7 Te10 Te6 -143(6) . . . 12 ?
Te5 Te7 Te10 Te6 -143(10) 11 . . 2 ?
Te5 Te7 Te10 Te6 33(8) 11 . . 12 ?
Te5 Te7 Te10 Te7 -75(5) 11 . . 11 ?
Te5 Te7 Te10 Te7 109(4) . . . 11 ?
Te5 Te7 Te10 Te14 -180(8) . . . 12 ?
Te5 Te7 Te10 Te14 143(14) . . . . ?
Te5 Te7 Te10 Te14 -4(8) 11 . . 12 ?
Te5 Te7 Te10 Te14 -41(14) 11 . . . ?
Te5 Te7 Te10 Te14 -86(7) 11 . . 11 ?
Te5 Te7 Te10 Te14 98(5) . . . 11 ?
Te5 Te7 Te10 Te14 -126(7) 11 . . 2 ?
Te5 Te7 Te10 Te14 58(3) . . . 2 ?
Te5 Te7 Te13 Te2 177(14) 11 . . . ?
Te5 Te7 Te13 Te2 98(7) . . . . ?
Te5 Te7 Te13 Te3 123(17) 11 . . 3_665 ?
Te5 Te7 Te13 Te3 44(6) . . . 3_665 ?
Te5 Te7 Te13 Te4 130(12) . . . . ?
Te5 Te7 Te13 Te4 -152(12) 11 . . . ?
Te5 Te7 Te13 Te5 79(18) 11 . . . ?
Te5 Te7 Te13 Te5 -139(6) . . . 3 ?
Te5 Te7 Te13 Te5 -61(20) 11 . . 3 ?
Te5 Te7 Te13 Te6 161(6) . . . . ?
Te5 Te7 Te13 Te6 -120(19) 11 . . . ?
Te5 Te7 Te13 Te8 59(6) . . . . ?
Te5 Te7 Te13 Te8 138(18) 11 . . . ?
Te5 Te7 Te13 Te9 -141(17) 11 . . . ?
Te5 Te7 Te13 Te9 140(6) . . . . ?
Te5 Te7 Te13 Te11 155(11) . . . . ?
Te5 Te7 Te13 Te11 -127(16) 11 . . . ?
Te5 Te7 Te13 Te12 80(70) . . . . ?
Te5 Te7 Te13 Te12 158(61) 11 . . . ?
Te5 Te7 Te13 Te14 -166(10) . . . . ?
Te5 Te7 Te13 Te14 -87(19) 11 . . . ?
Te5 Te7 Te14 Te5 121(21) 11 . . . ?
Te5 Te7 Te14 Te5 108(13) 11 . . 3 ?
Te5 Te7 Te14 Te5 -13(30) . . . 3 ?
Te5 Te7 Te14 Te6 -98(11) 11 . . . ?
Te5 Te7 Te14 Te6 -180(20) . . . 12 ?
Te5 Te7 Te14 Te6 -59(5) 11 . . 12 ?
Te5 Te7 Te14 Te6 141(15) . . . . ?
Te5 Te7 Te14 Te7 -131(15) . . . 12 ?
Te5 Te7 Te14 Te7 -10(13) 11 . . 12 ?
Te5 Te7 Te14 Te8 64(18) . . . . ?
Te5 Te7 Te14 Te8 -175(9) 11 . . . ?
Te5 Te7 Te14 Te9 87(19) . . . . ?
Te5 Te7 Te14 Te9 -153(4) 11 . . . ?
Te5 Te7 Te14 Te10 -80(26) . . . 3 ?
Te5 Te7 Te14 Te10 41(18) 11 . . 3 ?
Te5 Te7 Te14 Te11 55(22) . . . . ?
Te5 Te7 Te14 Te11 176(4) 11 . . . ?
Te5 Te7 Te14 Te13 150(7) 11 . . . ?
Te5 Te7 Te14 Te13 29(21) . . . . ?
Te5 Te7 Te14 Te14 -19(3) 11 . . 12 ?
Te5 Te7 Te14 Te14 -140(21) . . . 12 ?
Te5 Te8 Te9 Te1 91(3) . . . 3 ?
Te5 Te8 Te9 Te2 162(4) . . . . ?
Te5 Te8 Te9 Te4 132(3) . . . . ?
Te5 Te8 Te9 Te5 54(4) . . . 3 ?
Te5 Te8 Te9 Te6 -39(7) . . . . ?
Te5 Te8 Te9 Te6 -45(4) . . . 12 ?
Te5 Te8 Te9 Te7 -10(3) . . . . ?
Te5 Te8 Te9 Te11 105(5) . . . . ?
Te5 Te8 Te9 Te12 106(6) . . . . ?
Te5 Te8 Te9 Te13 50(7) . . . . ?
Te5 Te8 Te9 Te14 4(5) . . . . ?
Te5 Te8 Te13 Te2 -180(4) . . . . ?
Te5 Te8 Te13 Te3 108(5) . . . 3_665 ?
Te5 Te8 Te13 Te4 172(4) . . . . ?
Te5 Te8 Te13 Te5 -150(27) . . . 3 ?
Te5 Te8 Te13 Te6 -103(5) . . . . ?
Te5 Te8 Te13 Te7 -43(5) . . . . ?
Te5 Te8 Te13 Te9 -134(5) . . . . ?
Te5 Te8 Te13 Te11 -170(8) . . . . ?
Te5 Te8 Te13 Te12 141(11) . . . . ?
Te5 Te8 Te13 Te14 -78(9) . . . . ?
Te5 Te8 Te14 Te5 114(5) . . . 3 ?
Te5 Te8 Te14 Te6 -136(7) . . . . ?
Te5 Te8 Te14 Te6 -77(4) . . . 12 ?
Te5 Te8 Te14 Te7 -55(17) . . . 12 ?
Te5 Te8 Te14 Te7 -22(7) . . . . ?
Te5 Te8 Te14 Te9 -176(5) . . . . ?
Te5 Te8 Te14 Te10 102(14) . . . 3 ?
Te5 Te8 Te14 Te11 149(4) . . . . ?
Te5 Te8 Te14 Te13 94(10) . . . . ?
Te5 Te8 Te14 Te14 -46(4) . . . 12 ?
Te5 Te9 Te11 Te1 148(5) 3 . . 7 ?
Te5 Te9 Te11 Te1 -24(9) 3 . . 3 ?
Te5 Te9 Te11 Te2 155(4) 3 . . . ?
Te5 Te9 Te11 Te2 -155(36) 3 . . 8 ?
Te5 Te9 Te11 Te4 -178(10) 3 . . . ?
Te5 Te9 Te11 Te6 -31(9) 3 . . . ?
Te5 Te9 Te11 Te11 156(6) 3 . . 8 ?
Te5 Te9 Te11 Te12 106(11) 3 . . . ?
Te5 Te9 Te11 Te13 65(6) 3 . . . ?
Te5 Te9 Te11 Te14 19(7) 3 . . . ?
Te5 Te9 Te12 Te1 -172(10) 3 . . 7 ?
Te5 Te9 Te12 Te1 -36(3) 3 . . 3 ?
Te5 Te9 Te12 Te2 -171(8) 3 . . . ?
Te5 Te9 Te12 Te2 -66(4) 3 . . 8 ?
Te5 Te9 Te12 Te3 -12(9) 3 . . 2_545 ?
Te5 Te9 Te12 Te4 -105(3) 3 . . . ?
Te5 Te9 Te12 Te9 -105(3) 3 . . 8 ?
Te5 Te9 Te12 Te11 -54(9) 3 . . . ?
Te5 Te9 Te12 Te11 -126(9) 3 . . 8 ?
Te5 Te9 Te12 Te13 72(7) 3 . . . ?
Te5 Te9 Te12 Te13 -114(24) 3 . . 8 ?
Te5 Te9 Te13 Te2 -123(4) 3 . . . ?
Te5 Te9 Te13 Te3 -148(6) 3 . . 3_665 ?
Te5 Te9 Te13 Te4 -76(3) 3 . . . ?
Te5 Te9 Te13 Te5 141(9) 3 . . . ?
Te5 Te9 Te13 Te6 75(6) 3 . . . ?
Te5 Te9 Te13 Te7 112(7) 3 . . . ?
Te5 Te9 Te13 Te8 -175(7) 3 . . . ?
Te5 Te9 Te13 Te11 -52(5) 3 . . . ?
Te5 Te9 Te13 Te12 -78(4) 3 . . . ?
Te5 Te9 Te13 Te14 67(6) 3 . . . ?
Te5 Te9 Te14 Te5 -122(5) 3 . . . ?
Te5 Te9 Te14 Te6 114(8) 3 . . . ?
Te5 Te9 Te14 Te6 155(7) 3 . . 12 ?
Te5 Te9 Te14 Te7 -139(10) 3 . . . ?
Te5 Te9 Te14 Te7 93(14) 3 . . 12 ?
Te5 Te9 Te14 Te8 -119(4) 3 . . . ?
Te5 Te9 Te14 Te10 31(4) 3 . . 3 ?
Te5 Te9 Te14 Te11 -17(6) 3 . . . ?
Te5 Te9 Te14 Te13 -77(7) 3 . . . ?
Te5 Te9 Te14 Te14 153(18) 3 . . 12 ?
Te5 Te11 Te12 Te1 172(7) 3 . . 7 ?
Te5 Te11 Te12 Te1 -47(4) 3 . . 3 ?
Te5 Te11 Te12 Te2 -82(7) 3 . . 8 ?
Te5 Te11 Te12 Te2 156(6) 3 . . . ?
Te5 Te11 Te12 Te3 -34(9) 3 . . 2_545 ?
Te5 Te11 Te12 Te4 -135(7) 3 . . . ?
Te5 Te11 Te12 Te9 110(10) 3 . . . ?
Te5 Te11 Te12 Te9 -111(6) 3 . . 8 ?
Te5 Te11 Te12 Te11 -135(7) 3 . . 8 ?
Te5 Te11 Te12 Te13 72(6) 3 . . . ?
Te5 Te11 Te12 Te13 -90(23) 3 . . 8 ?
Te5 Te11 Te13 Te2 -177(6) 3 . . . ?
Te5 Te11 Te13 Te3 -156(6) 3 . . 3_665 ?
Te5 Te11 Te13 Te4 -131(12) 3 . . . ?
Te5 Te11 Te13 Te5 148(25) 3 . . . ?
Te5 Te11 Te13 Te6 86(4) 3 . . . ?
Te5 Te11 Te13 Te7 92(12) 3 . . . ?
Te5 Te11 Te13 Te8 173(8) 3 . . . ?
Te5 Te11 Te13 Te9 114(6) 3 . . . ?
Te5 Te11 Te13 Te12 -102(6) 3 . . . ?
Te5 Te11 Te13 Te14 63(7) 3 . . . ?
Te5 Te11 Te14 Te5 -118(5) 3 . . . ?
Te5 Te11 Te14 Te6 149(10) 3 . . 12 ?
Te5 Te11 Te14 Te6 121(8) 3 . . . ?
Te5 Te11 Te14 Te7 -132(10) 3 . . . ?
Te5 Te11 Te14 Te7 56(10) 3 . . 12 ?
Te5 Te11 Te14 Te8 -140(4) 3 . . . ?
Te5 Te11 Te14 Te9 159(7) 3 . . . ?
Te5 Te11 Te14 Te10 21(3) 3 . . 3 ?
Te5 Te11 Te14 Te13 -100(9) 3 . . . ?
Te5 Te11 Te14 Te14 128(47) 3 . . 12 ?
Te5 Te13 Te14 Te5 144(5) . . . 3 ?
Te5 Te13 Te14 Te5 -144(5) 3 . . . ?
Te5 Te13 Te14 Te6 103(11) 3 . . . ?
Te5 Te13 Te14 Te6 -114(10) . . . . ?
Te5 Te13 Te14 Te6 -43(10) . . . 12 ?
Te5 Te13 Te14 Te6 173(10) 3 . . 12 ?
Te5 Te13 Te14 Te7 -10(7) . . . . ?
Te5 Te13 Te14 Te7 -153(8) 3 . . . ?
Te5 Te13 Te14 Te7 -63(34) 3 . . 12 ?
Te5 Te13 Te14 Te7 80(35) . . . 12 ?
Te5 Te13 Te14 Te8 -55(6) . . . . ?
Te5 Te13 Te14 Te8 161(8) 3 . . . ?
Te5 Te13 Te14 Te9 93(5) 3 . . . ?
Te5 Te13 Te14 Te9 -123(6) . . . . ?
Te5 Te13 Te14 Te10 129(6) . . . 3 ?
Te5 Te13 Te14 Te10 -15(6) 3 . . 3 ?
Te5 Te13 Te14 Te11 -160(8) . . . . ?
Te5 Te13 Te14 Te11 56(6) 3 . . . ?
Te5 Te13 Te14 Te14 5(11) . . . 12 ?
Te5 Te13 Te14 Te14 -139(9) 3 . . 12 ?
Te6 Te2 Te4 Te1 37(5) . . . 3 ?
Te6 Te2 Te4 Te1 167(3) . . . 7 ?
Te6 Te2 Te4 Te2 93(2) . . . 8 ?
Te6 Te2 Te4 Te5 157(3) . . . 7 ?
Te6 Te2 Te4 Te9 162(5) . . . 8 ?
Te6 Te2 Te4 Te9 4(3) . . . . ?
Te6 Te2 Te4 Te11 21(5) . . . . ?
Te6 Te2 Te4 Te11 159(6) . . . 8 ?
Te6 Te2 Te4 Te12 93(2) . . . . ?
Te6 Te2 Te4 Te13 51(4) . . . . ?
Te6 Te2 Te4 Te13 127(4) . . . 8 ?
Te6 Te2 Te8 Te1 -167(7) . . . . ?
Te6 Te2 Te8 Te1 -166(3) . . . 7 ?
Te6 Te2 Te8 Te3 -165(5) . . . 3_665 ?
Te6 Te2 Te8 Te5 -54(11) . . . . ?
Te6 Te2 Te8 Te7 -17(4) . . . . ?
Te6 Te2 Te8 Te8 -172(2) . . . 7 ?
Te6 Te2 Te8 Te9 -9(3) . . . . ?
Te6 Te2 Te8 Te11 -46(4) . . . . ?
Te6 Te2 Te8 Te12 -95(4) . . . . ?
Te6 Te2 Te8 Te13 -55(6) . . . . ?
Te6 Te2 Te8 Te14 -23(3) . . . . ?
Te6 Te2 Te9 Te1 -168(15) . . . 3 ?
Te6 Te2 Te9 Te4 -150(15) . . . . ?
Te6 Te2 Te9 Te5 172(16) . . . 3 ?
Te6 Te2 Te9 Te6 34(13) . . . 12 ?
Te6 Te2 Te9 Te7 80(15) . . . . ?
Te6 Te2 Te9 Te8 73(15) . . . . ?
Te6 Te2 Te9 Te11 -167(17) . . . . ?
Te6 Te2 Te9 Te12 163(17) . . . . ?
Te6 Te2 Te9 Te13 118(16) . . . . ?
Te6 Te2 Te9 Te14 106(16) . . . . ?
Te6 Te2 Te11 Te1 169(4) . . . 7 ?
Te6 Te2 Te11 Te1 -179(9) . . . 3 ?
Te6 Te2 Te11 Te2 -169(5) . . . 8 ?
Te6 Te2 Te11 Te4 -153(6) . . . . ?
Te6 Te2 Te11 Te5 74(16) . . . 3 ?
Te6 Te2 Te11 Te9 2(3) . . . . ?
Te6 Te2 Te11 Te11 -176(3) . . . 8 ?
Te6 Te2 Te11 Te12 142(10) . . . . ?
Te6 Te2 Te11 Te13 67(6) . . . . ?
Te6 Te2 Te11 Te14 32(4) . . . . ?
Te6 Te2 Te12 Te1 176(3) . . . 7 ?
Te6 Te2 Te12 Te1 -48(8) . . . 3 ?
Te6 Te2 Te12 Te2 -90(2) . . . 8 ?
Te6 Te2 Te12 Te3 -56(21) . . . 2_545 ?
Te6 Te2 Te12 Te4 -90(2) . . . . ?
Te6 Te2 Te12 Te9 -3(3) . . . . ?
Te6 Te2 Te12 Te9 -134(5) . . . 8 ?
Te6 Te2 Te12 Te11 -139(7) . . . 8 ?
Te6 Te2 Te12 Te11 -29(8) . . . . ?
Te6 Te2 Te12 Te13 -169(17) . . . 8 ?
Te6 Te2 Te12 Te13 36(7) . . . . ?
Te6 Te2 Te13 Te3 138(5) . . . 3_665 ?
Te6 Te2 Te13 Te4 -95(4) . . . . ?
Te6 Te2 Te13 Te5 99(6) . . . . ?
Te6 Te2 Te13 Te5 -71(5) . . . 3 ?
Te6 Te2 Te13 Te7 53(8) . . . . ?
Te6 Te2 Te13 Te8 100(6) . . . . ?
Te6 Te2 Te13 Te9 -10(3) . . . . ?
Te6 Te2 Te13 Te11 -68(6) . . . . ?
Te6 Te2 Te13 Te12 -131(9) . . . . ?
Te6 Te2 Te13 Te14 -1(7) . . . . ?
Te6 Te6 Te7 Te1 116(9) 12 . . . ?
Te6 Te6 Te7 Te5 113(20) 12 . . . ?
Te6 Te6 Te7 Te5 -31(5) 12 . . 11 ?
Te6 Te6 Te7 Te7 -71(7) 12 . . 12 ?
Te6 Te6 Te7 Te8 123(6) 12 . . . ?
Te6 Te6 Te7 Te9 147(7) 12 . . . ?
Te6 Te6 Te7 Te10 -25(9) 12 . . . ?
Te6 Te6 Te7 Te13 175(8) 12 . . . ?
Te6 Te6 Te7 Te14 -42(6) 12 . . 12 ?
Te6 Te6 Te7 Te14 -130(14) 12 . . . ?
Te6 Te6 Te9 Te1 -142(3) 12 . . 3 ?
Te6 Te6 Te9 Te2 52(17) 12 . . . ?
Te6 Te6 Te9 Te4 -174(7) 12 . . . ?
Te6 Te6 Te9 Te5 -121(4) 12 . . 3 ?
Te6 Te6 Te9 Te7 -36(4) 12 . . . ?
Te6 Te6 Te9 Te8 -11(7) 12 . . . ?
Te6 Te6 Te9 Te11 -144(6) 12 . . . ?
Te6 Te6 Te9 Te12 -103(14) 12 . . . ?
Te6 Te6 Te9 Te13 -63(7) 12 . . . ?
Te6 Te6 Te9 Te14 -72(7) 12 . . . ?
Te6 Te6 Te11 Te1 54(10) 12 . . 7 ?
Te6 Te6 Te11 Te1 -121(10) 12 . . 3 ?
Te6 Te6 Te11 Te2 60(10) 12 . . . ?
Te6 Te6 Te11 Te2 -148(11) 12 . . 8 ?
Te6 Te6 Te11 Te4 105(11) 12 . . . ?
Te6 Te6 Te11 Te5 -94(10) 12 . . 3 ?
Te6 Te6 Te11 Te9 55(12) 12 . . . ?
Te6 Te6 Te11 Te11 69(11) 12 . . 8 ?
Te6 Te6 Te11 Te12 -6(19) 12 . . . ?
Te6 Te6 Te11 Te13 -17(11) 12 . . . ?
Te6 Te6 Te11 Te14 -45(8) 12 . . . ?
Te6 Te6 Te13 Te2 120(6) 12 . . . ?
Te6 Te6 Te13 Te3 83(8) 12 . . 3_665 ?
Te6 Te6 Te13 Te4 157(6) 12 . . . ?
Te6 Te6 Te13 Te5 -129(6) 12 . . 3 ?
Te6 Te6 Te13 Te5 8(7) 12 . . . ?
Te6 Te6 Te13 Te7 -5(7) 12 . . . ?
Te6 Te6 Te13 Te8 65(8) 12 . . . ?
Te6 Te6 Te13 Te9 134(9) 12 . . . ?
Te6 Te6 Te13 Te11 170(8) 12 . . . ?
Te6 Te6 Te13 Te12 164(7) 12 . . . ?
Te6 Te6 Te13 Te14 -62(11) 12 . . . ?
Te6 Te6 Te14 Te5 54(10) 12 . . . ?
Te6 Te6 Te14 Te5 -156(6) 12 . . 3 ?
Te6 Te6 Te14 Te7 41(12) 12 . . . ?
Te6 Te6 Te14 Te7 -65(9) 12 . . 12 ?
Te6 Te6 Te14 Te8 89(7) 12 . . . ?
Te6 Te6 Te14 Te9 131(8) 12 . . . ?
Te6 Te6 Te14 Te10 -114(7) 12 . . 3 ?
Te6 Te6 Te14 Te11 156(7) 12 . . . ?
Te6 Te6 Te14 Te13 120(10) 12 . . . ?
Te6 Te6 Te14 Te14 -22(9) 12 . . 12 ?
Te6 Te7 Te8 Te1 47(7) . . . 7 ?
Te6 Te7 Te8 Te1 -173(4) . . . . ?
Te6 Te7 Te8 Te1 -123(7) 12 . . . ?
Te6 Te7 Te8 Te1 97(7) 12 . . 7 ?
Te6 Te7 Te8 Te2 23(5) . . . . ?
Te6 Te7 Te8 Te2 73(7) 12 . . . ?
Te6 Te7 Te8 Te3 131(10) . . . 3_665 ?
Te6 Te7 Te8 Te3 -179(8) 12 . . 3_665 ?
Te6 Te7 Te8 Te5 -126(8) 12 . . . ?
Te6 Te7 Te8 Te5 -176(6) . . . . ?
Te6 Te7 Te8 Te8 138(11) . . . 7 ?
Te6 Te7 Te8 Te8 -172(8) 12 . . 7 ?
Te6 Te7 Te8 Te9 66(6) 12 . . . ?
Te6 Te7 Te8 Te9 16(4) . . . . ?
Te6 Te7 Te8 Te11 41(4) . . . . ?
Te6 Te7 Te8 Te11 91(7) 12 . . . ?
Te6 Te7 Te8 Te12 119(9) 12 . . . ?
Te6 Te7 Te8 Te12 69(8) . . . . ?
Te6 Te7 Te8 Te13 72(7) . . . . ?
Te6 Te7 Te8 Te13 121(10) 12 . . . ?
Te6 Te7 Te8 Te14 84(10) 12 . . . ?
Te6 Te7 Te8 Te14 34(7) . . . . ?
Te6 Te7 Te9 Te1 132(4) 12 . . 3 ?
Te6 Te7 Te9 Te1 106(5) . . . 3 ?
Te6 Te7 Te9 Te2 -133(4) 12 . . . ?
Te6 Te7 Te9 Te2 -159(6) . . . . ?
Te6 Te7 Te9 Te4 152(6) . . . . ?
Te6 Te7 Te9 Te4 178(4) 12 . . . ?
Te6 Te7 Te9 Te5 87(5) . . . 3 ?
Te6 Te7 Te9 Te5 113(4) 12 . . 3 ?
Te6 Te7 Te9 Te6 -26(6) . . . 12 ?
Te6 Te7 Te9 Te6 26(6) 12 . . . ?
Te6 Te7 Te9 Te8 -125(5) 12 . . . ?
Te6 Te7 Te9 Te8 -151(6) . . . . ?
Te6 Te7 Te9 Te11 123(8) . . . . ?
Te6 Te7 Te9 Te11 149(6) 12 . . . ?
Te6 Te7 Te9 Te12 175(4) 12 . . . ?
Te6 Te7 Te9 Te12 149(6) . . . . ?
Te6 Te7 Te9 Te13 142(9) . . . . ?
Te6 Te7 Te9 Te13 168(9) 12 . . . ?
Te6 Te7 Te9 Te14 54(9) . . . . ?
Te6 Te7 Te9 Te14 80(9) 12 . . . ?
Te6 Te7 Te10 Te1 133(5) 12 . . . ?
Te6 Te7 Te10 Te1 6(12) . . . 11 ?
Te6 Te7 Te10 Te1 -13(7) 12 . . 11 ?
Te6 Te7 Te10 Te1 153(9) . . . . ?
Te6 Te7 Te10 Te5 163(11) . . . . ?
Te6 Te7 Te10 Te5 -13(13) . . . 11 ?
Te6 Te7 Te10 Te5 143(6) 12 . . . ?
Te6 Te7 Te10 Te5 -33(8) 12 . . 11 ?
Te6 Te7 Te10 Te6 20(7) . . . 12 ?
Te6 Te7 Te10 Te6 -155(7) . . . 2 ?
Te6 Te7 Te10 Te6 -175(5) 12 . . 2 ?
Te6 Te7 Te10 Te7 -107(5) 12 . . 11 ?
Te6 Te7 Te10 Te7 -88(9) . . . 11 ?
Te6 Te7 Te10 Te14 -159(6) 12 . . 2 ?
Te6 Te7 Te10 Te14 -54(13) . . . . ?
Te6 Te7 Te10 Te14 -119(5) 12 . . 11 ?
Te6 Te7 Te10 Te14 -37(4) 12 . . 12 ?
Te6 Te7 Te10 Te14 -74(13) 12 . . . ?
Te6 Te7 Te10 Te14 -99(9) . . . 11 ?
Te6 Te7 Te10 Te14 -17(7) . . . 12 ?
Te6 Te7 Te10 Te14 -139(10) . . . 2 ?
Te6 Te7 Te13 Te2 -58(13) 12 . . . ?
Te6 Te7 Te13 Te2 -63(7) . . . . ?
Te6 Te7 Te13 Te3 -112(9) 12 . . 3_665 ?
Te6 Te7 Te13 Te3 -117(6) . . . 3_665 ?
Te6 Te7 Te13 Te4 -32(13) . . . . ?
Te6 Te7 Te13 Te4 -27(19) 12 . . . ?
Te6 Te7 Te13 Te5 -161(6) . . . . ?
Te6 Te7 Te13 Te5 59(6) . . . 3 ?
Te6 Te7 Te13 Te5 65(10) 12 . . 3 ?
Te6 Te7 Te13 Te5 -156(11) 12 . . . ?
Te6 Te7 Te13 Te6 5(8) 12 . . . ?
Te6 Te7 Te13 Te8 -97(9) 12 . . . ?
Te6 Te7 Te13 Te8 -102(6) . . . . ?
Te6 Te7 Te13 Te9 -16(11) 12 . . . ?
Te6 Te7 Te13 Te9 -21(5) . . . . ?
Te6 Te7 Te13 Te11 -1(17) 12 . . . ?
Te6 Te7 Te13 Te11 -7(11) . . . . ?
Te6 Te7 Te13 Te12 -76(73) 12 . . . ?
Te6 Te7 Te13 Te12 -82(70) . . . . ?
Te6 Te7 Te13 Te14 33(7) . . . . ?
Te6 Te7 Te13 Te14 38(10) 12 . . . ?
Te6 Te7 Te14 Te5 167(12) 12 . . 3 ?
Te6 Te7 Te14 Te5 180(20) 12 . . . ?
Te6 Te7 Te14 Te5 -141(15) . . . . ?
Te6 Te7 Te14 Te5 -154(21) . . . 3 ?
Te6 Te7 Te14 Te6 -39(11) 12 . . . ?
Te6 Te7 Te14 Te6 39(11) . . . 12 ?
Te6 Te7 Te14 Te7 88(12) . . . 12 ?
Te6 Te7 Te14 Te7 49(10) 12 . . 12 ?
Te6 Te7 Te14 Te8 -77(11) . . . . ?
Te6 Te7 Te14 Te8 -116(6) 12 . . . ?
Te6 Te7 Te14 Te9 -55(8) . . . . ?
Te6 Te7 Te14 Te9 -94(6) 12 . . . ?
Te6 Te7 Te14 Te10 100(14) 12 . . 3 ?
Te6 Te7 Te14 Te10 139(21) . . . 3 ?
Te6 Te7 Te14 Te11 -125(6) 12 . . . ?
Te6 Te7 Te14 Te11 -86(11) . . . . ?
Te6 Te7 Te14 Te13 -151(7) 12 . . . ?
Te6 Te7 Te14 Te13 -112(12) . . . . ?
Te6 Te7 Te14 Te14 40(3) 12 . . 12 ?
Te6 Te7 Te14 Te14 79(10) . . . 12 ?
Te6 Te9 Te11 Te1 -30(18) 12 . . 3 ?
Te6 Te9 Te11 Te1 7(16) . . . 3 ?
Te6 Te9 Te11 Te1 142(7) 12 . . 7 ?
Te6 Te9 Te11 Te1 179(7) . . . 7 ?
Te6 Te9 Te11 Te2 -161(27) 12 . . 8 ?
Te6 Te9 Te11 Te2 148(8) 12 . . . ?
Te6 Te9 Te11 Te2 -174(8) . . . . ?
Te6 Te9 Te11 Te2 -124(33) . . . 8 ?
Te6 Te9 Te11 Te4 -147(9) . . . . ?
Te6 Te9 Te11 Te4 175(6) 12 . . . ?
Te6 Te9 Te11 Te5 -6(11) 12 . . 3 ?
Te6 Te9 Te11 Te5 31(9) . . . 3 ?
Te6 Te9 Te11 Te6 -37(8) 12 . . . ?
Te6 Te9 Te11 Te11 150(6) 12 . . 8 ?
Te6 Te9 Te11 Te11 -173(6) . . . 8 ?
Te6 Te9 Te11 Te12 137(13) . . . . ?
Te6 Te9 Te11 Te12 100(15) 12 . . . ?
Te6 Te9 Te11 Te13 96(9) . . . . ?
Te6 Te9 Te11 Te13 58(10) 12 . . . ?
Te6 Te9 Te11 Te14 12(8) 12 . . . ?
Te6 Te9 Te11 Te14 50(7) . . . . ?
Te6 Te9 Te12 Te1 169(9) . . . 7 ?
Te6 Te9 Te12 Te1 -55(18) . . . 3 ?
Te6 Te9 Te12 Te1 -109(8) 12 . . 3 ?
Te6 Te9 Te12 Te1 115(8) 12 . . 7 ?
Te6 Te9 Te12 Te2 116(6) 12 . . . ?
Te6 Te9 Te12 Te2 -139(8) 12 . . 8 ?
Te6 Te9 Te12 Te2 169(10) . . . . ?
Te6 Te9 Te12 Te2 -85(18) . . . 8 ?
Te6 Te9 Te12 Te3 -32(23) . . . 2_545 ?
Te6 Te9 Te12 Te3 -86(13) 12 . . 2_545 ?
Te6 Te9 Te12 Te4 -179(4) 12 . . . ?
Te6 Te9 Te12 Te4 -125(13) . . . . ?
Te6 Te9 Te12 Te9 -179(4) 12 . . 8 ?
Te6 Te9 Te12 Te9 -125(13) . . . 8 ?
Te6 Te9 Te12 Te11 -145(11) . . . 8 ?
Te6 Te9 Te12 Te11 -127(12) 12 . . . ?
Te6 Te9 Te12 Te11 -73(20) . . . . ?
Te6 Te9 Te12 Te11 161(7) 12 . . 8 ?
Te6 Te9 Te12 Te13 -134(19) . . . 8 ?
Te6 Te9 Te12 Te13 -1(7) 12 . . . ?
Te6 Te9 Te12 Te13 52(13) . . . . ?
Te6 Te9 Te12 Te13 172(22) 12 . . 8 ?
Te6 Te9 Te13 Te2 162(6) . . . . ?
Te6 Te9 Te13 Te2 134(3) 12 . . . ?
Te6 Te9 Te13 Te3 109(5) 12 . . 3_665 ?
Te6 Te9 Te13 Te3 137(6) . . . 3_665 ?
Te6 Te9 Te13 Te4 -179(2) 12 . . . ?
Te6 Te9 Te13 Te4 -152(5) . . . . ?
Te6 Te9 Te13 Te5 -103(4) 12 . . 3 ?
Te6 Te9 Te13 Te5 66(9) . . . . ?
Te6 Te9 Te13 Te5 -75(6) . . . 3 ?
Te6 Te9 Te13 Te5 38(7) 12 . . . ?
Te6 Te9 Te13 Te6 -28(6) 12 . . . ?
Te6 Te9 Te13 Te7 36(8) . . . . ?
Te6 Te9 Te13 Te7 8(6) 12 . . . ?
Te6 Te9 Te13 Te8 109(7) . . . . ?
Te6 Te9 Te13 Te8 82(5) 12 . . . ?
Te6 Te9 Te13 Te11 -127(7) . . . . ?
Te6 Te9 Te13 Te11 -155(6) 12 . . . ?
Te6 Te9 Te13 Te12 179(4) 12 . . . ?
Te6 Te9 Te13 Te12 -153(5) . . . . ?
Te6 Te9 Te13 Te14 -9(8) . . . . ?
Te6 Te9 Te13 Te14 -36(6) 12 . . . ?
Te6 Te9 Te14 Te5 -155(7) 12 . . 3 ?
Te6 Te9 Te14 Te5 -114(8) . . . 3 ?
Te6 Te9 Te14 Te5 83(5) 12 . . . ?
Te6 Te9 Te14 Te5 124(8) . . . . ?
Te6 Te9 Te14 Te6 41(8) . . . 12 ?
Te6 Te9 Te14 Te6 -41(8) 12 . . . ?
Te6 Te9 Te14 Te7 -21(11) . . . 12 ?
Te6 Te9 Te14 Te7 -62(11) 12 . . 12 ?
Te6 Te9 Te14 Te7 66(7) 12 . . . ?
Te6 Te9 Te14 Te7 107(11) . . . . ?
Te6 Te9 Te14 Te8 127(7) . . . . ?
Te6 Te9 Te14 Te8 86(5) 12 . . . ?
Te6 Te9 Te14 Te10 -82(9) . . . 3 ?
Te6 Te9 Te14 Te10 -123(9) 12 . . 3 ?
Te6 Te9 Te14 Te11 -172(5) 12 . . . ?
Te6 Te9 Te14 Te11 -131(8) . . . . ?
Te6 Te9 Te14 Te13 128(8) 12 . . . ?
Te6 Te9 Te14 Te13 169(10) . . . . ?
Te6 Te9 Te14 Te14 39(13) . . . 12 ?
Te6 Te9 Te14 Te14 -2(12) 12 . . 12 ?
Te6 Te11 Te12 Te1 -130(11) . . . 3 ?
Te6 Te11 Te12 Te1 89(16) . . . 7 ?
Te6 Te11 Te12 Te2 -164(10) . . . 8 ?
Te6 Te11 Te12 Te2 73(13) . . . . ?
Te6 Te11 Te12 Te3 -117(9) . . . 2_545 ?
Te6 Te11 Te12 Te4 142(13) . . . . ?
Te6 Te11 Te12 Te9 166(8) . . . 8 ?
Te6 Te11 Te12 Te9 28(7) . . . . ?
Te6 Te11 Te12 Te11 142(13) . . . 8 ?
Te6 Te11 Te12 Te13 -172(16) . . . 8 ?
Te6 Te11 Te12 Te13 -11(11) . . . . ?
Te6 Te11 Te13 Te2 97(5) . . . . ?
Te6 Te11 Te13 Te3 118(6) . . . 3_665 ?
Te6 Te11 Te13 Te4 143(12) . . . . ?
Te6 Te11 Te13 Te5 62(24) . . . . ?
Te6 Te11 Te13 Te5 -86(4) . . . 3 ?
Te6 Te11 Te13 Te7 6(10) . . . . ?
Te6 Te11 Te13 Te8 87(7) . . . . ?
Te6 Te11 Te13 Te9 28(4) . . . . ?
Te6 Te11 Te13 Te12 172(7) . . . . ?
Te6 Te11 Te13 Te14 -23(6) . . . . ?
Te6 Te11 Te14 Te5 -121(8) . . . 3 ?
Te6 Te11 Te14 Te5 121(9) . . . . ?
Te6 Te11 Te14 Te6 28(9) . . . 12 ?
Te6 Te11 Te14 Te7 107(12) . . . . ?
Te6 Te11 Te14 Te7 -65(11) . . . 12 ?
Te6 Te11 Te14 Te8 99(8) . . . . ?
Te6 Te11 Te14 Te9 38(6) . . . . ?
Te6 Te11 Te14 Te10 -100(9) . . . 3 ?
Te6 Te11 Te14 Te13 139(12) . . . . ?
Te6 Te11 Te14 Te14 7(40) . . . 12 ?
Te6 Te13 Te14 Te5 114(10) . . . . ?
Te6 Te13 Te14 Te5 -103(11) . . . 3 ?
Te6 Te13 Te14 Te6 70(11) . . . 12 ?
Te6 Te13 Te14 Te7 104(12) . . . . ?
Te6 Te13 Te14 Te7 -166(44) . . . 12 ?
Te6 Te13 Te14 Te8 58(13) . . . . ?
Te6 Te13 Te14 Te9 -9(9) . . . . ?
Te6 Te13 Te14 Te10 -118(14) . . . 3 ?
Te6 Te13 Te14 Te11 -46(12) . . . . ?
Te6 Te13 Te14 Te14 118(16) . . . 12 ?
Te7 Te1 Te5 Te3 -23(7) . . . 3_665 ?
Te7 Te1 Te5 Te8 -5(6) . . . . ?
Te7 Te1 Te5 Te9 -155(7) . . . 2 ?
Te7 Te1 Te5 Te10 129(12) . . . . ?
Te7 Te1 Te5 Te11 -147(7) . . . 2 ?
Te7 Te1 Te5 Te12 -101(9) . . . 2 ?
Te7 Te1 Te5 Te13 -35(6) . . . . ?
Te7 Te1 Te5 Te13 -119(7) . . . 2 ?
Te7 Te1 Te5 Te14 -148(7) . . . 2 ?
Te7 Te1 Te5 Te14 -18(6) . . . . ?
Te7 Te1 Te8 Te1 152(5) . . . 7 ?
Te7 Te1 Te8 Te2 153(8) . . . . ?
Te7 Te1 Te8 Te3 151(6) . . . 3_665 ?
Te7 Te1 Te8 Te5 3(3) . . . . ?
Te7 Te1 Te8 Te8 159(3) . . . 7 ?
Te7 Te1 Te8 Te9 25(9) . . . . ?
Te7 Te1 Te8 Te11 79(7) . . . . ?
Te7 Te1 Te8 Te12 102(5) . . . . ?
Te7 Te1 Te8 Te13 51(6) . . . . ?
Te7 Te1 Te8 Te14 15(4) . . . . ?
Te7 Te5 Te8 Te1 118(8) . . . 7 ?
Te7 Te5 Te8 Te1 -176(5) . . . . ?
Te7 Te5 Te8 Te2 48(11) . . . . ?
Te7 Te5 Te8 Te3 152(7) . . . 3_665 ?
Te7 Te5 Te8 Te8 159(4) . . . 7 ?
Te7 Te5 Te8 Te9 12(5) . . . . ?
Te7 Te5 Te8 Te11 42(5) . . . . ?
Te7 Te5 Te8 Te12 79(6) . . . . ?
Te7 Te5 Te8 Te13 49(6) . . . . ?
Te7 Te5 Te8 Te14 15(5) . . . . ?
Te7 Te5 Te10 Te1 101(7) . . . 11 ?
Te7 Te5 Te10 Te1 143(10) . . . . ?
Te7 Te5 Te10 Te6 -148(4) . . . 2 ?
Te7 Te5 Te10 Te6 28(4) . . . 12 ?
Te7 Te5 Te10 Te7 -123(8) . . . 11 ?
Te7 Te5 Te10 Te14 -11(4) . . . . ?
Te7 Te5 Te10 Te14 0(7) . . . 12 ?
Te7 Te5 Te10 Te14 -110(5) . . . 11 ?
Te7 Te5 Te10 Te14 -119(4) . . . 2 ?
Te7 Te5 Te13 Te2 -102(8) . . . . ?
Te7 Te5 Te13 Te3 -134(7) . . . 3_665 ?
Te7 Te5 Te13 Te4 -118(13) . . . . ?
Te7 Te5 Te13 Te5 65(9) . . . 3 ?
Te7 Te5 Te13 Te6 -17(6) . . . . ?
Te7 Te5 Te13 Te8 -102(8) . . . . ?
Te7 Te5 Te13 Te9 -48(8) . . . . ?
Te7 Te5 Te13 Te11 -73(24) . . . . ?
Te7 Te5 Te13 Te12 -165(16) . . . . ?
Te7 Te5 Te13 Te14 11(8) . . . . ?
Te7 Te5 Te14 Te5 170(23) . . . 3 ?
Te7 Te5 Te14 Te6 -44(17) . . . . ?
Te7 Te5 Te14 Te6 0(18) . . . 12 ?
Te7 Te5 Te14 Te7 55(17) . . . 12 ?
Te7 Te5 Te14 Te8 -100(20) . . . . ?
Te7 Te5 Te14 Te9 -97(20) . . . . ?
Te7 Te5 Te14 Te10 118(23) . . . 3 ?
Te7 Te5 Te14 Te11 -130(21) . . . . ?
Te7 Te5 Te14 Te13 -147(23) . . . . ?
Te7 Te5 Te14 Te14 37(19) . . . 12 ?
Te7 Te6 Te7 Te1 -173(8) 12 . . . ?
Te7 Te6 Te7 Te5 -176(20) 12 . . . ?
Te7 Te6 Te7 Te5 41(5) 12 . . 11 ?
Te7 Te6 Te7 Te6 71(7) 12 . . 12 ?
Te7 Te6 Te7 Te8 -166(6) 12 . . . ?
Te7 Te6 Te7 Te9 -141(7) 12 . . . ?
Te7 Te6 Te7 Te10 46(9) 12 . . . ?
Te7 Te6 Te7 Te13 -114(7) 12 . . . ?
Te7 Te6 Te7 Te14 -59(11) 12 . . . ?
Te7 Te6 Te7 Te14 29(6) 12 . . 12 ?
Te7 Te6 Te9 Te1 -106(3) . . . 3 ?
Te7 Te6 Te9 Te1 -52(9) 12 . . 3 ?
Te7 Te6 Te9 Te2 88(15) . . . . ?
Te7 Te6 Te9 Te2 141(12) 12 . . . ?
Te7 Te6 Te9 Te4 -84(14) 12 . . . ?
Te7 Te6 Te9 Te4 -138(10) . . . . ?
Te7 Te6 Te9 Te5 -85(3) . . . 3 ?
Te7 Te6 Te9 Te5 -32(8) 12 . . 3 ?
Te7 Te6 Te9 Te6 36(4) . . . 12 ?
Te7 Te6 Te9 Te6 89(9) 12 . . 12 ?
Te7 Te6 Te9 Te7 53(9) 12 . . . ?
Te7 Te6 Te9 Te8 25(5) . . . . ?
Te7 Te6 Te9 Te8 78(9) 12 . . . ?
Te7 Te6 Te9 Te11 -55(12) 12 . . . ?
Te7 Te6 Te9 Te11 -108(7) . . . . ?
Te7 Te6 Te9 Te12 -67(13) . . . . ?
Te7 Te6 Te9 Te12 -14(18) 12 . . . ?
Te7 Te6 Te9 Te13 -27(6) . . . . ?
Te7 Te6 Te9 Te13 26(11) 12 . . . ?
Te7 Te6 Te9 Te14 18(10) 12 . . . ?
Te7 Te6 Te9 Te14 -36(5) . . . . ?
Te7 Te6 Te11 Te1 68(5) . . . 7 ?
Te7 Te6 Te11 Te1 -38(8) 12 . . 3 ?
Te7 Te6 Te11 Te1 137(5) 12 . . 7 ?
Te7 Te6 Te11 Te1 -107(5) . . . 3 ?
Te7 Te6 Te11 Te2 74(4) . . . . ?
Te7 Te6 Te11 Te2 -135(11) . . . 8 ?
Te7 Te6 Te11 Te2 -66(13) 12 . . 8 ?
Te7 Te6 Te11 Te2 143(6) 12 . . . ?
Te7 Te6 Te11 Te4 -172(11) 12 . . . ?
Te7 Te6 Te11 Te4 119(11) . . . . ?
Te7 Te6 Te11 Te5 -12(6) 12 . . 3 ?
Te7 Te6 Te11 Te5 -81(4) . . . 3 ?
Te7 Te6 Te11 Te9 138(11) 12 . . . ?
Te7 Te6 Te11 Te9 69(8) . . . . ?
Te7 Te6 Te11 Te11 152(7) 12 . . 8 ?
Te7 Te6 Te11 Te11 83(9) . . . 8 ?
Te7 Te6 Te11 Te12 8(13) . . . . ?
Te7 Te6 Te11 Te12 77(14) 12 . . . ?
Te7 Te6 Te11 Te13 65(8) 12 . . . ?
Te7 Te6 Te11 Te13 -4(6) . . . . ?
Te7 Te6 Te11 Te14 -31(6) . . . . ?
Te7 Te6 Te11 Te14 38(9) 12 . . . ?
Te7 Te6 Te13 Te2 125(7) . . . . ?
Te7 Te6 Te13 Te2 -174(6) 12 . . . ?
Te7 Te6 Te13 Te3 148(7) 12 . . 3_665 ?
Te7 Te6 Te13 Te3 87(8) . . . 3_665 ?
Te7 Te6 Te13 Te4 161(7) . . . . ?
Te7 Te6 Te13 Te4 -138(5) 12 . . . ?
Te7 Te6 Te13 Te5 13(4) . . . . ?
Te7 Te6 Te13 Te5 74(6) 12 . . . ?
Te7 Te6 Te13 Te5 -124(7) . . . 3 ?
Te7 Te6 Te13 Te5 -63(4) 12 . . 3 ?
Te7 Te6 Te13 Te7 61(7) 12 . . . ?
Te7 Te6 Te13 Te8 131(7) 12 . . . ?
Te7 Te6 Te13 Te8 69(7) . . . . ?
Te7 Te6 Te13 Te9 138(9) . . . . ?
Te7 Te6 Te13 Te9 -161(8) 12 . . . ?
Te7 Te6 Te13 Te11 -124(7) 12 . . . ?
Te7 Te6 Te13 Te11 175(9) . . . . ?
Te7 Te6 Te13 Te12 -131(8) 12 . . . ?
Te7 Te6 Te13 Te12 168(10) . . . . ?
Te7 Te6 Te13 Te14 4(12) 12 . . . ?
Te7 Te6 Te13 Te14 -57(9) . . . . ?
Te7 Te6 Te14 Te5 -92(9) 12 . . 3 ?
Te7 Te6 Te14 Te5 118(10) 12 . . . ?
Te7 Te6 Te14 Te5 162(14) . . . 3 ?
Te7 Te6 Te14 Te5 12(6) . . . . ?
Te7 Te6 Te14 Te6 -41(12) . . . 12 ?
Te7 Te6 Te14 Te6 65(9) 12 . . 12 ?
Te7 Te6 Te14 Te7 -106(12) . . . 12 ?
Te7 Te6 Te14 Te7 106(12) 12 . . . ?
Te7 Te6 Te14 Te8 47(9) . . . . ?
Te7 Te6 Te14 Te8 153(9) 12 . . . ?
Te7 Te6 Te14 Te9 89(10) . . . . ?
Te7 Te6 Te14 Te9 -165(8) 12 . . . ?
Te7 Te6 Te14 Te10 -155(13) . . . 3 ?
Te7 Te6 Te14 Te10 -49(6) 12 . . 3 ?
Te7 Te6 Te14 Te11 115(11) . . . . ?
Te7 Te6 Te14 Te11 -139(8) 12 . . . ?
Te7 Te6 Te14 Te13 79(13) . . . . ?
Te7 Te6 Te14 Te13 -175(14) 12 . . . ?
Te7 Te6 Te14 Te14 42(5) 12 . . 12 ?
Te7 Te6 Te14 Te14 -64(10) . . . 12 ?
Te7 Te7 Te8 Te1 30(9) 12 . . 7 ?
Te7 Te7 Te8 Te1 169(6) 12 . . . ?
Te7 Te7 Te8 Te2 5(8) 12 . . . ?
Te7 Te7 Te8 Te3 113(9) 12 . . 3_665 ?
Te7 Te7 Te8 Te5 166(9) 12 . . . ?
Te7 Te7 Te8 Te8 120(10) 12 . . 7 ?
Te7 Te7 Te8 Te9 -1(6) 12 . . . ?
Te7 Te7 Te8 Te11 23(7) 12 . . . ?
Te7 Te7 Te8 Te12 51(9) 12 . . . ?
Te7 Te7 Te8 Te13 54(9) 12 . . . ?
Te7 Te7 Te8 Te14 16(8) 12 . . . ?
Te7 Te7 Te9 Te1 76(3) 12 . . 3 ?
Te7 Te7 Te9 Te2 172(3) 12 . . . ?
Te7 Te7 Te9 Te4 123(4) 12 . . . ?
Te7 Te7 Te9 Te5 57(3) 12 . . 3 ?
Te7 Te7 Te9 Te6 -30(5) 12 . . . ?
Te7 Te7 Te9 Te6 -56(4) 12 . . 12 ?
Te7 Te7 Te9 Te8 179(4) 12 . . . ?
Te7 Te7 Te9 Te11 94(6) 12 . . . ?
Te7 Te7 Te9 Te12 119(3) 12 . . . ?
Te7 Te7 Te9 Te13 112(8) 12 . . . ?
Te7 Te7 Te9 Te14 24(9) 12 . . . ?
Te7 Te7 Te10 Te1 42(5) 12 . . 11 ?
Te7 Te7 Te10 Te1 -172(3) 12 . . . ?
Te7 Te7 Te10 Te5 -162(5) 12 . . . ?
Te7 Te7 Te10 Te5 22(6) 12 . . 11 ?
Te7 Te7 Te10 Te6 -120(5) 12 . . 2 ?
Te7 Te7 Te10 Te6 55(4) 12 . . 12 ?
Te7 Te7 Te10 Te7 -52(3) 12 . . 11 ?
Te7 Te7 Te10 Te14 -104(4) 12 . . 2 ?
Te7 Te7 Te10 Te14 18(5) 12 . . 12 ?
Te7 Te7 Te10 Te14 -64(5) 12 . . 11 ?
Te7 Te7 Te10 Te14 -19(12) 12 . . . ?
Te7 Te7 Te13 Te2 -110(6) 12 . . . ?
Te7 Te7 Te13 Te3 -164(4) 12 . . 3_665 ?
Te7 Te7 Te13 Te4 -79(12) 12 . . . ?
Te7 Te7 Te13 Te5 13(6) 12 . . 3 ?
Te7 Te7 Te13 Te5 152(4) 12 . . . ?
Te7 Te7 Te13 Te6 -47(4) 12 . . . ?
Te7 Te7 Te13 Te8 -149(4) 12 . . . ?
Te7 Te7 Te13 Te9 -68(5) 12 . . . ?
Te7 Te7 Te13 Te11 -53(11) 12 . . . ?
Te7 Te7 Te13 Te12 -128(70) 12 . . . ?
Te7 Te7 Te13 Te14 -14(8) 12 . . . ?
Te7 Te7 Te14 Te5 131(15) 12 . . . ?
Te7 Te7 Te14 Te5 118(17) 12 . . 3 ?
Te7 Te7 Te14 Te6 -49(10) 12 . . 12 ?
Te7 Te7 Te14 Te6 -88(12) 12 . . . ?
Te7 Te7 Te14 Te8 -165(6) 12 . . . ?
Te7 Te7 Te14 Te9 -143(12) 12 . . . ?
Te7 Te7 Te14 Te10 51(11) 12 . . 3 ?
Te7 Te7 Te14 Te11 -174(14) 12 . . . ?
Te7 Te7 Te14 Te13 160(12) 12 . . . ?
Te7 Te7 Te14 Te14 -9(11) 12 . . 12 ?
Te7 Te8 Te9 Te1 100(3) . . . 3 ?
Te7 Te8 Te9 Te2 172(4) . . . . ?
Te7 Te8 Te9 Te4 142(3) . . . . ?
Te7 Te8 Te9 Te5 64(3) . . . 3 ?
Te7 Te8 Te9 Te6 -35(4) . . . 12 ?
Te7 Te8 Te9 Te6 -29(7) . . . . ?
Te7 Te8 Te9 Te11 115(5) . . . . ?
Te7 Te8 Te9 Te12 115(6) . . . . ?
Te7 Te8 Te9 Te13 59(7) . . . . ?
Te7 Te8 Te9 Te14 14(5) . . . . ?
Te7 Te8 Te13 Te2 -137(6) . . . . ?
Te7 Te8 Te13 Te3 151(7) . . . 3_665 ?
Te7 Te8 Te13 Te4 -145(8) . . . . ?
Te7 Te8 Te13 Te5 -107(29) . . . 3 ?
Te7 Te8 Te13 Te5 43(5) . . . . ?
Te7 Te8 Te13 Te6 -60(6) . . . . ?
Te7 Te8 Te13 Te9 -91(7) . . . . ?
Te7 Te8 Te13 Te11 -127(10) . . . . ?
Te7 Te8 Te13 Te12 -176(13) . . . . ?
Te7 Te8 Te13 Te14 -35(8) . . . . ?
Te7 Te8 Te14 Te5 22(7) . . . . ?
Te7 Te8 Te14 Te5 136(10) . . . 3 ?
Te7 Te8 Te14 Te6 -55(7) . . . 12 ?
Te7 Te8 Te14 Te6 -114(11) . . . . ?
Te7 Te8 Te14 Te7 -33(13) . . . 12 ?
Te7 Te8 Te14 Te9 -154(10) . . . . ?
Te7 Te8 Te14 Te10 124(18) . . . 3 ?
Te7 Te8 Te14 Te11 171(9) . . . . ?
Te7 Te8 Te14 Te13 116(13) . . . . ?
Te7 Te8 Te14 Te14 -24(7) . . . 12 ?
Te7 Te9 Te11 Te1 97(5) . . . 7 ?
Te7 Te9 Te11 Te1 -75(12) . . . 3 ?
Te7 Te9 Te11 Te2 104(5) . . . . ?
Te7 Te9 Te11 Te2 154(31) . . . 8 ?
Te7 Te9 Te11 Te4 131(7) . . . . ?
Te7 Te9 Te11 Te5 -51(7) . . . 3 ?
Te7 Te9 Te11 Te6 -82(9) . . . . ?
Te7 Te9 Te11 Te11 105(5) . . . 8 ?
Te7 Te9 Te11 Te12 55(13) . . . . ?
Te7 Te9 Te11 Te13 13(7) . . . . ?
Te7 Te9 Te11 Te14 -33(5) . . . . ?
Te7 Te9 Te12 Te1 -114(7) . . . 3 ?
Te7 Te9 Te12 Te1 110(8) . . . 7 ?
Te7 Te9 Te12 Te2 110(6) . . . . ?
Te7 Te9 Te12 Te2 -145(7) . . . 8 ?
Te7 Te9 Te12 Te3 -91(13) . . . 2_545 ?
Te7 Te9 Te12 Te4 176(3) . . . . ?
Te7 Te9 Te12 Te9 176(3) . . . 8 ?
Te7 Te9 Te12 Te11 156(7) . . . 8 ?
Te7 Te9 Te12 Te11 -133(11) . . . . ?
Te7 Te9 Te12 Te13 -7(6) . . . . ?
Te7 Te9 Te12 Te13 167(22) . . . 8 ?
Te7 Te9 Te13 Te2 126(6) . . . . ?
Te7 Te9 Te13 Te3 101(7) . . . 3_665 ?
Te7 Te9 Te13 Te4 172(6) . . . . ?
Te7 Te9 Te13 Te5 30(5) . . . . ?
Te7 Te9 Te13 Te5 -112(7) . . . 3 ?
Te7 Te9 Te13 Te6 -36(8) . . . . ?
Te7 Te9 Te13 Te8 73(7) . . . . ?
Te7 Te9 Te13 Te11 -163(9) . . . . ?
Te7 Te9 Te13 Te12 171(9) . . . . ?
Te7 Te9 Te13 Te14 -45(5) . . . . ?
Te7 Te9 Te14 Te5 139(10) . . . 3 ?
Te7 Te9 Te14 Te5 17(6) . . . . ?
Te7 Te9 Te14 Te6 -107(11) . . . . ?
Te7 Te9 Te14 Te6 -66(7) . . . 12 ?
Te7 Te9 Te14 Te7 -128(17) . . . 12 ?
Te7 Te9 Te14 Te8 20(8) . . . . ?
Te7 Te9 Te14 Te10 170(13) . . . 3 ?
Te7 Te9 Te14 Te11 122(9) . . . . ?
Te7 Te9 Te14 Te13 62(9) . . . . ?
Te7 Te9 Te14 Te14 -68(14) . . . 12 ?
Te7 Te13 Te14 Te5 153(8) . . . 3 ?
Te7 Te13 Te14 Te5 10(7) . . . . ?
Te7 Te13 Te14 Te6 -34(8) . . . 12 ?
Te7 Te13 Te14 Te6 -104(12) . . . . ?
Te7 Te13 Te14 Te7 90(36) . . . 12 ?
Te7 Te13 Te14 Te8 -46(10) . . . . ?
Te7 Te13 Te14 Te9 -114(8) . . . . ?
Te7 Te13 Te14 Te10 138(11) . . . 3 ?
Te7 Te13 Te14 Te11 -151(8) . . . . ?
Te7 Te13 Te14 Te14 14(9) . . . 12 ?
Te8 Te1 Te5 Te3 -18(3) . . . 3_665 ?
Te8 Te1 Te5 Te3 7(3) 7 . . 3_665 ?
Te8 Te1 Te5 Te7 5(6) . . . . ?
Te8 Te1 Te5 Te7 31(8) 7 . . . ?
Te8 Te1 Te5 Te8 26(3) 7 . . . ?
Te8 Te1 Te5 Te9 -150(3) . . . 2 ?
Te8 Te1 Te5 Te9 -124(3) 7 . . 2 ?
Te8 Te1 Te5 Te10 134(9) . . . . ?
Te8 Te1 Te5 Te10 160(7) 7 . . . ?
Te8 Te1 Te5 Te11 -142(4) . . . 2 ?
Te8 Te1 Te5 Te11 -117(4) 7 . . 2 ?
Te8 Te1 Te5 Te12 -96(7) . . . 2 ?
Te8 Te1 Te5 Te12 -70(7) 7 . . 2 ?
Te8 Te1 Te5 Te13 -114(4) . . . 2 ?
Te8 Te1 Te5 Te13 -30(4) . . . . ?
Te8 Te1 Te5 Te13 -88(4) 7 . . 2 ?
Te8 Te1 Te5 Te13 -4(5) 7 . . . ?
Te8 Te1 Te5 Te14 -143(5) . . . 2 ?
Te8 Te1 Te5 Te14 -13(4) . . . . ?
Te8 Te1 Te5 Te14 13(6) 7 . . . ?
Te8 Te1 Te5 Te14 -117(5) 7 . . 2 ?
Te8 Te1 Te7 Te5 -173(8) . . . . ?
Te8 Te1 Te7 Te5 159(4) . . . 11 ?
Te8 Te1 Te7 Te5 179(2) 7 . . 11 ?
Te8 Te1 Te7 Te5 -154(6) 7 . . . ?
Te8 Te1 Te7 Te6 29(7) 7 . . . ?
Te8 Te1 Te7 Te6 88(7) . . . 12 ?
Te8 Te1 Te7 Te6 107(7) 7 . . 12 ?
Te8 Te1 Te7 Te6 10(6) . . . . ?
Te8 Te1 Te7 Te8 20(3) 7 . . . ?
Te8 Te1 Te7 Te9 -8(3) . . . . ?
Te8 Te1 Te7 Te9 11(3) 7 . . . ?
Te8 Te1 Te7 Te10 166(5) . . . . ?
Te8 Te1 Te7 Te10 -175(3) 7 . . . ?
Te8 Te1 Te7 Te13 -28(5) 7 . . . ?
Te8 Te1 Te7 Te13 -48(5) . . . . ?
Te8 Te1 Te7 Te14 -23(12) 7 . . . ?
Te8 Te1 Te7 Te14 146(14) . . . 12 ?
Te8 Te1 Te7 Te14 165(12) 7 . . 12 ?
Te8 Te1 Te7 Te14 -42(11) . . . . ?
Te8 Te1 Te8 Te1 -6(3) 7 . . 7 ?
Te8 Te1 Te8 Te2 -5(7) 7 . . . ?
Te8 Te1 Te8 Te3 -8(5) 7 . . 3_665 ?
Te8 Te1 Te8 Te5 -156(2) 7 . . . ?
Te8 Te1 Te8 Te7 -159(3) 7 . . . ?
Te8 Te1 Te8 Te9 -134(10) 7 . . . ?
Te8 Te1 Te8 Te11 -80(7) 7 . . . ?
Te8 Te1 Te8 Te12 -56(4) 7 . . . ?
Te8 Te1 Te8 Te13 -107(6) 7 . . . ?
Te8 Te1 Te8 Te14 -143(4) 7 . . . ?
Te8 Te2 Te4 Te1 30(2) 7 . . 7 ?
Te8 Te2 Te4 Te1 -28(7) . . . 3 ?
Te8 Te2 Te4 Te1 -100(4) 7 . . 3 ?
Te8 Te2 Te4 Te1 102(4) . . . 7 ?
Te8 Te2 Te4 Te2 -44(2) 7 . . 8 ?
Te8 Te2 Te4 Te2 27(4) . . . 8 ?
Te8 Te2 Te4 Te5 20(2) 7 . . 7 ?
Te8 Te2 Te4 Te5 92(4) . . . 7 ?
Te8 Te2 Te4 Te9 -133(3) 7 . . . ?
Te8 Te2 Te4 Te9 97(5) . . . 8 ?
Te8 Te2 Te4 Te9 -61(4) . . . . ?
Te8 Te2 Te4 Te9 25(6) 7 . . 8 ?
Te8 Te2 Te4 Te11 -44(7) . . . . ?
Te8 Te2 Te4 Te11 94(5) . . . 8 ?
Te8 Te2 Te4 Te11 -116(5) 7 . . . ?
Te8 Te2 Te4 Te11 22(6) 7 . . 8 ?
Te8 Te2 Te4 Te12 27(4) . . . . ?
Te8 Te2 Te4 Te12 -44(2) 7 . . . ?
Te8 Te2 Te4 Te13 -86(4) 7 . . . ?
Te8 Te2 Te4 Te13 -14(5) . . . . ?
Te8 Te2 Te4 Te13 62(5) . . . 8 ?
Te8 Te2 Te4 Te13 -10(5) 7 . . 8 ?
Te8 Te2 Te8 Te1 5(7) 7 . . . ?
Te8 Te2 Te8 Te1 7(2) 7 . . 7 ?
Te8 Te2 Te8 Te3 7(5) 7 . . 3_665 ?
Te8 Te2 Te8 Te5 118(10) 7 . . . ?
Te8 Te2 Te8 Te7 155(4) 7 . . . ?
Te8 Te2 Te8 Te9 163.4(17) 7 . . . ?
Te8 Te2 Te8 Te11 127(4) 7 . . . ?
Te8 Te2 Te8 Te12 78(3) 7 . . . ?
Te8 Te2 Te8 Te13 117(5) 7 . . . ?
Te8 Te2 Te8 Te14 150(3) 7 . . . ?
Te8 Te2 Te9 Te1 100(3) 7 . . 3 ?
Te8 Te2 Te9 Te1 119(2) . . . 3 ?
Te8 Te2 Te9 Te4 137(4) . . . . ?
Te8 Te2 Te9 Te4 118(4) 7 . . . ?
Te8 Te2 Te9 Te5 99(2) . . . 3 ?
Te8 Te2 Te9 Te5 80(3) 7 . . 3 ?
Te8 Te2 Te9 Te6 -92(15) 7 . . . ?
Te8 Te2 Te9 Te6 -58(5) 7 . . 12 ?
Te8 Te2 Te9 Te6 -73(15) . . . . ?
Te8 Te2 Te9 Te6 -38(4) . . . 12 ?
Te8 Te2 Te9 Te7 7(3) . . . . ?
Te8 Te2 Te9 Te7 -12(4) 7 . . . ?
Te8 Te2 Te9 Te8 -19(2) 7 . . . ?
Te8 Te2 Te9 Te11 120(4) . . . . ?
Te8 Te2 Te9 Te11 101(4) 7 . . . ?
Te8 Te2 Te9 Te12 90(8) . . . . ?
Te8 Te2 Te9 Te12 71(8) 7 . . . ?
Te8 Te2 Te9 Te13 45(5) . . . . ?
Te8 Te2 Te9 Te13 25(5) 7 . . . ?
Te8 Te2 Te9 Te14 33(7) . . . . ?
Te8 Te2 Te9 Te14 14(8) 7 . . . ?
Te8 Te2 Te11 Te1 110(3) . . . 7 ?
Te8 Te2 Te11 Te1 64(9) 7 . . 3 ?
Te8 Te2 Te11 Te1 52(3) 7 . . 7 ?
Te8 Te2 Te11 Te1 122(7) . . . 3 ?
Te8 Te2 Te11 Te2 73(5) 7 . . 8 ?
Te8 Te2 Te11 Te2 132(3) . . . 8 ?
Te8 Te2 Te11 Te4 149(5) . . . . ?
Te8 Te2 Te11 Te4 90(5) 7 . . . ?
Te8 Te2 Te11 Te5 -44(18) 7 . . 3 ?
Te8 Te2 Te11 Te5 15(16) . . . 3 ?
Te8 Te2 Te11 Te6 -59(4) . . . . ?
Te8 Te2 Te11 Te6 -118(4) 7 . . . ?
Te8 Te2 Te11 Te9 -56(4) . . . . ?
Te8 Te2 Te11 Te9 -115(4) 7 . . . ?
Te8 Te2 Te11 Te11 66(4) 7 . . 8 ?
Te8 Te2 Te11 Te11 125(3) . . . 8 ?
Te8 Te2 Te11 Te12 24(11) 7 . . . ?
Te8 Te2 Te11 Te12 83(10) . . . . ?
Te8 Te2 Te11 Te13 9(6) . . . . ?
Te8 Te2 Te11 Te13 -50(7) 7 . . . ?
Te8 Te2 Te11 Te14 -85(6) 7 . . . ?
Te8 Te2 Te11 Te14 -26(5) . . . . ?
Te8 Te2 Te12 Te1 -178(8) 7 . . 3 ?
Te8 Te2 Te12 Te1 -118(7) . . . 3 ?
Te8 Te2 Te12 Te1 46(3) 7 . . 7 ?
Te8 Te2 Te12 Te1 106(4) . . . 7 ?
Te8 Te2 Te12 Te2 -160(3) . . . 8 ?
Te8 Te2 Te12 Te2 139(2) 7 . . 8 ?
Te8 Te2 Te12 Te3 -126(20) . . . 2_545 ?
Te8 Te2 Te12 Te3 173(21) 7 . . 2_545 ?
Te8 Te2 Te12 Te4 -160(3) . . . . ?
Te8 Te2 Te12 Te4 139(2) 7 . . . ?
Te8 Te2 Te12 Te9 156(6) . . . 8 ?
Te8 Te2 Te12 Te9 -133(3) 7 . . . ?
Te8 Te2 Te12 Te9 -73(3) . . . . ?
Te8 Te2 Te12 Te9 96(5) 7 . . 8 ?
Te8 Te2 Te12 Te11 90(6) 7 . . 8 ?
Te8 Te2 Te12 Te11 -160(8) 7 . . . ?
Te8 Te2 Te12 Te11 -99(7) . . . . ?
Te8 Te2 Te12 Te11 151(8) . . . 8 ?
Te8 Te2 Te12 Te13 -33(6) . . . . ?
Te8 Te2 Te12 Te13 121(18) . . . 8 ?
Te8 Te2 Te12 Te13 60(17) 7 . . 8 ?
Te8 Te2 Te12 Te13 -94(7) 7 . . . ?
Te8 Te2 Te13 Te3 38(4) . . . 3_665 ?
Te8 Te2 Te13 Te3 -13(3) 7 . . 3_665 ?
Te8 Te2 Te13 Te4 165(5) . . . . ?
Te8 Te2 Te13 Te4 114(3) 7 . . . ?
Te8 Te2 Te13 Te5 -51(5) 7 . . . ?
Te8 Te2 Te13 Te5 0(4) . . . . ?
Te8 Te2 Te13 Te5 -171(9) . . . 3 ?
Te8 Te2 Te13 Te5 138(5) 7 . . 3 ?
Te8 Te2 Te13 Te6 -100(6) . . . . ?
Te8 Te2 Te13 Te6 -151(4) 7 . . . ?
Te8 Te2 Te13 Te7 -46(8) . . . . ?
Te8 Te2 Te13 Te7 -98(9) 7 . . . ?
Te8 Te2 Te13 Te8 -51(5) 7 . . . ?
Te8 Te2 Te13 Te9 -161(4) 7 . . . ?
Te8 Te2 Te13 Te9 -110(6) . . . . ?
Te8 Te2 Te13 Te11 -168(8) . . . . ?
Te8 Te2 Te13 Te11 141(6) 7 . . . ?
Te8 Te2 Te13 Te12 78(8) 7 . . . ?
Te8 Te2 Te13 Te12 129(10) . . . . ?
Te8 Te2 Te13 Te14 -101(9) . . . . ?
Te8 Te2 Te13 Te14 -152(8) 7 . . . ?
Te8 Te5 Te7 Te1 5(6) . . . . ?
Te8 Te5 Te7 Te5 158(3) . . . 11 ?
Te8 Te5 Te7 Te6 107(8) . . . 12 ?
Te8 Te5 Te7 Te6 11(17) . . . . ?
Te8 Te5 Te7 Te7 -163(15) . . . 12 ?
Te8 Te5 Te7 Te9 -13(5) . . . . ?
Te8 Te5 Te7 Te10 160(4) . . . . ?
Te8 Te5 Te7 Te13 -48(5) . . . . ?
Te8 Te5 Te7 Te14 -73(20) . . . . ?
Te8 Te5 Te7 Te14 160(11) . . . 12 ?
Te8 Te5 Te10 Te1 77(11) . . . 11 ?
Te8 Te5 Te10 Te1 119(11) . . . . ?
Te8 Te5 Te10 Te6 4(7) . . . 12 ?
Te8 Te5 Te10 Te6 -172(5) . . . 2 ?
Te8 Te5 Te10 Te7 -24(6) . . . . ?
Te8 Te5 Te10 Te7 -147(5) . . . 11 ?
Te8 Te5 Te10 Te14 -143(6) . . . 2 ?
Te8 Te5 Te10 Te14 -35(6) . . . . ?
Te8 Te5 Te10 Te14 -134(4) . . . 11 ?
Te8 Te5 Te10 Te14 -24(8) . . . 12 ?
Te8 Te5 Te13 Te2 0(4) . . . . ?
Te8 Te5 Te13 Te3 -32(4) . . . 3_665 ?
Te8 Te5 Te13 Te4 -16(8) . . . . ?
Te8 Te5 Te13 Te5 166(12) . . . 3 ?
Te8 Te5 Te13 Te6 85(6) . . . . ?
Te8 Te5 Te13 Te7 102(8) . . . . ?
Te8 Te5 Te13 Te9 54(7) . . . . ?
Te8 Te5 Te13 Te11 29(22) . . . . ?
Te8 Te5 Te13 Te12 -63(13) . . . . ?
Te8 Te5 Te13 Te14 113(9) . . . . ?
Te8 Te5 Te14 Te5 -90(6) . . . 3 ?
Te8 Te5 Te14 Te6 100(4) . . . 12 ?
Te8 Te5 Te14 Te6 56(9) . . . . ?
Te8 Te5 Te14 Te7 100(20) . . . . ?
Te8 Te5 Te14 Te7 155(9) . . . 12 ?
Te8 Te5 Te14 Te9 4(4) . . . . ?
Te8 Te5 Te14 Te10 -142(8) . . . 3 ?
Te8 Te5 Te14 Te11 -30(4) . . . . ?
Te8 Te5 Te14 Te13 -46(7) . . . . ?
Te8 Te5 Te14 Te14 137(3) . . . 12 ?
Te8 Te6 Te7 Te1 -7(4) . . . . ?
Te8 Te6 Te7 Te5 -10(16) . . . . ?
Te8 Te6 Te7 Te5 -154(6) . . . 11 ?
Te8 Te6 Te7 Te6 -123(6) . . . 12 ?
Te8 Te6 Te7 Te7 166(6) . . . 12 ?
Te8 Te6 Te7 Te9 25(5) . . . . ?
Te8 Te6 Te7 Te10 -148(11) . . . . ?
Te8 Te6 Te7 Te13 52(5) . . . . ?
Te8 Te6 Te7 Te14 -165(8) . . . 12 ?
Te8 Te6 Te7 Te14 107(12) . . . . ?
Te8 Te6 Te9 Te1 -130(5) . . . 3 ?
Te8 Te6 Te9 Te2 63(14) . . . . ?
Te8 Te6 Te9 Te4 -162(13) . . . . ?
Te8 Te6 Te9 Te5 -109(3) . . . 3 ?
Te8 Te6 Te9 Te6 11(7) . . . 12 ?
Te8 Te6 Te9 Te7 -25(5) . . . . ?
Te8 Te6 Te9 Te11 -132(9) . . . . ?
Te8 Te6 Te9 Te12 -92(13) . . . . ?
Te8 Te6 Te9 Te13 -51(5) . . . . ?
Te8 Te6 Te9 Te14 -60(8) . . . . ?
Te8 Te6 Te11 Te1 -141(5) . . . 3 ?
Te8 Te6 Te11 Te1 34(3) . . . 7 ?
Te8 Te6 Te11 Te2 39(2) . . . . ?
Te8 Te6 Te11 Te2 -169(12) . . . 8 ?
Te8 Te6 Te11 Te4 84(12) . . . . ?
Te8 Te6 Te11 Te5 -115(3) . . . 3 ?
Te8 Te6 Te11 Te9 34(7) . . . . ?
Te8 Te6 Te11 Te11 48(9) . . . 8 ?
Te8 Te6 Te11 Te12 -27(12) . . . . ?
Te8 Te6 Te11 Te13 -38(5) . . . . ?
Te8 Te6 Te11 Te14 -66(7) . . . . ?
Te8 Te6 Te13 Te2 55(5) . . . . ?
Te8 Te6 Te13 Te3 18(3) . . . 3_665 ?
Te8 Te6 Te13 Te4 92(6) . . . . ?
Te8 Te6 Te13 Te5 166(8) . . . 3 ?
Te8 Te6 Te13 Te5 -57(5) . . . . ?
Te8 Te6 Te13 Te7 -69(7) . . . . ?
Te8 Te6 Te13 Te9 69(7) . . . . ?
Te8 Te6 Te13 Te11 105(8) . . . . ?
Te8 Te6 Te13 Te12 99(9) . . . . ?
Te8 Te6 Te13 Te14 -127(13) . . . . ?
Te8 Te6 Te14 Te5 115(7) . . . 3 ?
Te8 Te6 Te14 Te5 -35(5) . . . . ?
Te8 Te6 Te14 Te6 -89(7) . . . 12 ?
Te8 Te6 Te14 Te7 -47(9) . . . . ?
Te8 Te6 Te14 Te7 -153(9) . . . 12 ?
Te8 Te6 Te14 Te9 42(5) . . . . ?
Te8 Te6 Te14 Te10 158(7) . . . 3 ?
Te8 Te6 Te14 Te11 67(4) . . . . ?
Te8 Te6 Te14 Te13 31(8) . . . . ?
Te8 Te6 Te14 Te14 -111(9) . . . 12 ?
Te8 Te7 Te9 Te1 -103(3) . . . 3 ?
Te8 Te7 Te9 Te2 -7(3) . . . . ?
Te8 Te7 Te9 Te4 -57(4) . . . . ?
Te8 Te7 Te9 Te5 -122(3) . . . 3 ?
Te8 Te7 Te9 Te6 151(6) . . . . ?
Te8 Te7 Te9 Te6 125(5) . . . 12 ?
Te8 Te7 Te9 Te11 -86(6) . . . . ?
Te8 Te7 Te9 Te12 -60(3) . . . . ?
Te8 Te7 Te9 Te13 -67(7) . . . . ?
Te8 Te7 Te9 Te14 -155(10) . . . . ?
Te8 Te7 Te10 Te1 12(4) . . . . ?
Te8 Te7 Te10 Te1 -135(5) . . . 11 ?
Te8 Te7 Te10 Te5 22(5) . . . . ?
Te8 Te7 Te10 Te5 -154(6) . . . 11 ?
Te8 Te7 Te10 Te6 63(7) . . . 2 ?
Te8 Te7 Te10 Te6 -121(7) . . . 12 ?
Te8 Te7 Te10 Te7 131(6) . . . 11 ?
Te8 Te7 Te10 Te14 -158(9) . . . 12 ?
Te8 Te7 Te10 Te14 80(6) . . . 2 ?
Te8 Te7 Te10 Te14 120(5) . . . 11 ?
Te8 Te7 Te10 Te14 165(16) . . . . ?
Te8 Te7 Te13 Te2 39(6) . . . . ?
Te8 Te7 Te13 Te3 -15(3) . . . 3_665 ?
Te8 Te7 Te13 Te4 70(12) . . . . ?
Te8 Te7 Te13 Te5 -59(6) . . . . ?
Te8 Te7 Te13 Te5 161(9) . . . 3 ?
Te8 Te7 Te13 Te6 102(6) . . . . ?
Te8 Te7 Te13 Te9 81(6) . . . . ?
Te8 Te7 Te13 Te11 96(12) . . . . ?
Te8 Te7 Te13 Te12 20(68) . . . . ?
Te8 Te7 Te13 Te14 135(10) . . . . ?
Te8 Te7 Te14 Te5 -77(13) . . . 3 ?
Te8 Te7 Te14 Te5 -64(18) . . . . ?
Te8 Te7 Te14 Te6 116(6) . . . 12 ?
Te8 Te7 Te14 Te6 77(11) . . . . ?
Te8 Te7 Te14 Te7 165(6) . . . 12 ?
Te8 Te7 Te14 Te9 22(8) . . . . ?
Te8 Te7 Te14 Te10 -144(12) . . . 3 ?
Te8 Te7 Te14 Te11 -9(10) . . . . ?
Te8 Te7 Te14 Te13 -35(7) . . . . ?
Te8 Te7 Te14 Te14 155(7) . . . 12 ?
Te8 Te8 Te9 Te1 -52(3) 7 . . 3 ?
Te8 Te8 Te9 Te2 20(2) 7 . . . ?
Te8 Te8 Te9 Te4 -10(3) 7 . . . ?
Te8 Te8 Te9 Te5 -89(3) 7 . . 3 ?
Te8 Te8 Te9 Te6 179(6) 7 . . . ?
Te8 Te8 Te9 Te6 173(3) 7 . . 12 ?
Te8 Te8 Te9 Te7 -152(3) 7 . . . ?
Te8 Te8 Te9 Te11 -38(5) 7 . . . ?
Te8 Te8 Te9 Te12 -37(6) 7 . . . ?
Te8 Te8 Te9 Te13 -93(7) 7 . . . ?
Te8 Te8 Te9 Te14 -138(4) 7 . . . ?
Te8 Te8 Te13 Te2 70(5) 7 . . . ?
Te8 Te8 Te13 Te3 -2.5(16) 7 . . 3_665 ?
Te8 Te8 Te13 Te4 62(6) 7 . . . ?
Te8 Te8 Te13 Te5 -110(5) 7 . . . ?
Te8 Te8 Te13 Te5 100(26) 7 . . 3 ?
Te8 Te8 Te13 Te6 147(5) 7 . . . ?
Te8 Te8 Te13 Te7 -153(7) 7 . . . ?
Te8 Te8 Te13 Te9 116(5) 7 . . . ?
Te8 Te8 Te13 Te11 80(8) 7 . . . ?
Te8 Te8 Te13 Te12 31(12) 7 . . . ?
Te8 Te8 Te13 Te14 172(8) 7 . . . ?
Te8 Te8 Te14 Te5 -107(8) 7 . . . ?
Te8 Te8 Te14 Te5 7(11) 7 . . 3 ?
Te8 Te8 Te14 Te6 176(7) 7 . . 12 ?
Te8 Te8 Te14 Te6 117(9) 7 . . . ?
Te8 Te8 Te14 Te7 -162(14) 7 . . 12 ?
Te8 Te8 Te14 Te7 -129(9) 7 . . . ?
Te8 Te8 Te14 Te9 77(8) 7 . . . ?
Te8 Te8 Te14 Te10 -5(19) 7 . . 3 ?
Te8 Te8 Te14 Te11 42(8) 7 . . . ?
Te8 Te8 Te14 Te13 -13(12) 7 . . . ?
Te8 Te8 Te14 Te14 -153(6) 7 . . 12 ?
Te8 Te9 Te11 Te1 43(3) . . . 7 ?
Te8 Te9 Te11 Te1 -129(11) . . . 3 ?
Te8 Te9 Te11 Te2 100(33) . . . 8 ?
Te8 Te9 Te11 Te2 50(3) . . . . ?
Te8 Te9 Te11 Te4 77(8) . . . . ?
Te8 Te9 Te11 Te5 -105(4) . . . 3 ?
Te8 Te9 Te11 Te6 -136(8) . . . . ?
Te8 Te9 Te11 Te11 51(4) . . . 8 ?
Te8 Te9 Te11 Te12 1(12) . . . . ?
Te8 Te9 Te11 Te13 -40(6) . . . . ?
Te8 Te9 Te11 Te14 -86(6) . . . . ?
Te8 Te9 Te12 Te1 -160(8) . . . 3 ?
Te8 Te9 Te12 Te1 64(6) . . . 7 ?
Te8 Te9 Te12 Te2 169(8) . . . 8 ?
Te8 Te9 Te12 Te2 64(4) . . . . ?
Te8 Te9 Te12 Te3 -137(14) . . . 2_545 ?
Te8 Te9 Te12 Te4 130(3) . . . . ?
Te8 Te9 Te12 Te9 130(3) . . . 8 ?
Te8 Te9 Te12 Te11 110(5) . . . 8 ?
Te8 Te9 Te12 Te11 -178(12) . . . . ?
Te8 Te9 Te12 Te13 121(21) . . . 8 ?
Te8 Te9 Te12 Te13 -53(6) . . . . ?
Te8 Te9 Te13 Te2 52(5) . . . . ?
Te8 Te9 Te13 Te3 27(3) . . . 3_665 ?
Te8 Te9 Te13 Te4 99(5) . . . . ?
Te8 Te9 Te13 Te5 175(7) . . . 3 ?
Te8 Te9 Te13 Te5 -44(5) . . . . ?
Te8 Te9 Te13 Te6 -109(7) . . . . ?
Te8 Te9 Te13 Te7 -73(7) . . . . ?
Te8 Te9 Te13 Te11 124(7) . . . . ?
Te8 Te9 Te13 Te12 97(7) . . . . ?
Te8 Te9 Te13 Te14 -118(8) . . . . ?
Te8 Te9 Te14 Te5 -3(3) . . . . ?
Te8 Te9 Te14 Te5 119(4) . . . 3 ?
Te8 Te9 Te14 Te6 -86(5) . . . 12 ?
Te8 Te9 Te14 Te6 -127(7) . . . . ?
Te8 Te9 Te14 Te7 -148(13) . . . 12 ?
Te8 Te9 Te14 Te7 -20(8) . . . . ?
Te8 Te9 Te14 Te10 151(6) . . . 3 ?
Te8 Te9 Te14 Te11 102(5) . . . . ?
Te8 Te9 Te14 Te13 42(6) . . . . ?
Te8 Te9 Te14 Te14 -88(15) . . . 12 ?
Te8 Te13 Te14 Te5 -161(8) . . . 3 ?
Te8 Te13 Te14 Te5 55(6) . . . . ?
Te8 Te13 Te14 Te6 -58(13) . . . . ?
Te8 Te13 Te14 Te6 12(14) . . . 12 ?
Te8 Te13 Te14 Te7 46(10) . . . . ?
Te8 Te13 Te14 Te7 136(33) . . . 12 ?
Te8 Te13 Te14 Te9 -68(7) . . . . ?
Te8 Te13 Te14 Te10 -176(6) . . . 3 ?
Te8 Te13 Te14 Te11 -105(10) . . . . ?
Te8 Te13 Te14 Te14 60(13) . . . 12 ?
Te9 Te1 Te5 Te3 131(2) 2 . . 3_665 ?
Te9 Te1 Te5 Te7 155(7) 2 . . . ?
Te9 Te1 Te5 Te8 150(3) 2 . . . ?
Te9 Te1 Te5 Te10 -77(8) 2 . . . ?
Te9 Te1 Te5 Te11 7(3) 2 . . 2 ?
Te9 Te1 Te5 Te12 53(7) 2 . . 2 ?
Te9 Te1 Te5 Te13 36(3) 2 . . 2 ?
Te9 Te1 Te5 Te13 119(4) 2 . . . ?
Te9 Te1 Te5 Te14 136(4) 2 . . . ?
Te9 Te1 Te5 Te14 7(4) 2 . . 2 ?
Te9 Te1 Te7 Te5 -51(2) 2 . . 11 ?
Te9 Te1 Te7 Te5 -24(6) 2 . . . ?
Te9 Te1 Te7 Te6 159(7) 2 . . . ?
Te9 Te1 Te7 Te6 -122(7) 2 . . 12 ?
Te9 Te1 Te7 Te8 150(3) 2 . . . ?
Te9 Te1 Te7 Te9 141(3) 2 . . . ?
Te9 Te1 Te7 Te10 -45(3) 2 . . . ?
Te9 Te1 Te7 Te13 102(5) 2 . . . ?
Te9 Te1 Te7 Te14 -64(12) 2 . . 12 ?
Te9 Te1 Te7 Te14 108(12) 2 . . . ?
Te9 Te1 Te8 Te1 115(3) 2 . . 7 ?
Te9 Te1 Te8 Te2 116(6) 2 . . . ?
Te9 Te1 Te8 Te3 114(4) 2 . . 3_665 ?
Te9 Te1 Te8 Te5 -35(3) 2 . . . ?
Te9 Te1 Te8 Te7 -37(4) 2 . . . ?
Te9 Te1 Te8 Te8 121(2) 2 . . 7 ?
Te9 Te1 Te8 Te9 -12(11) 2 . . . ?
Te9 Te1 Te8 Te11 41(8) 2 . . . ?
Te9 Te1 Te8 Te12 65(5) 2 . . . ?
Te9 Te1 Te8 Te13 14(7) 2 . . . ?
Te9 Te1 Te8 Te14 -22(5) 2 . . . ?
Te9 Te2 Te4 Te1 163(3) . . . 7 ?
Te9 Te2 Te4 Te1 33(4) . . . 3 ?
Te9 Te2 Te4 Te2 88.3(14) . . . 8 ?
Te9 Te2 Te4 Te5 153(2) . . . 7 ?
Te9 Te2 Te4 Te9 158(5) . . . 8 ?
Te9 Te2 Te4 Te11 155(5) . . . 8 ?
Te9 Te2 Te4 Te11 17(5) . . . . ?
Te9 Te2 Te4 Te12 88.3(14) . . . . ?
Te9 Te2 Te4 Te13 123(4) . . . 8 ?
Te9 Te2 Te4 Te13 47(4) . . . . ?
Te9 Te2 Te8 Te1 -157(3) . . . 7 ?
Te9 Te2 Te8 Te1 -158(7) . . . . ?
Te9 Te2 Te8 Te3 -156(5) . . . 3_665 ?
Te9 Te2 Te8 Te5 -45(10) . . . . ?
Te9 Te2 Te8 Te7 -8(4) . . . . ?
Te9 Te2 Te8 Te8 -163.4(17) . . . 7 ?
Te9 Te2 Te8 Te11 -37(3) . . . . ?
Te9 Te2 Te8 Te12 -86(3) . . . . ?
Te9 Te2 Te8 Te13 -46(5) . . . . ?
Te9 Te2 Te8 Te14 -14(3) . . . . ?
Te9 Te2 Te11 Te1 179(10) . . . 3 ?
Te9 Te2 Te11 Te1 167(4) . . . 7 ?
Te9 Te2 Te11 Te2 -172(5) . . . 8 ?
Te9 Te2 Te11 Te4 -155(7) . . . . ?
Te9 Te2 Te11 Te5 71(15) . . . 3 ?
Te9 Te2 Te11 Te6 -2(3) . . . . ?
Te9 Te2 Te11 Te11 -179(2) . . . 8 ?
Te9 Te2 Te11 Te12 139(10) . . . . ?
Te9 Te2 Te11 Te13 65(5) . . . . ?
Te9 Te2 Te11 Te14 30(4) . . . . ?
Te9 Te2 Te12 Te1 179(4) . . . 7 ?
Te9 Te2 Te12 Te1 -45(7) . . . 3 ?
Te9 Te2 Te12 Te2 -87.5(17) . . . 8 ?
Te9 Te2 Te12 Te3 -53(19) . . . 2_545 ?
Te9 Te2 Te12 Te4 -87.5(17) . . . . ?
Te9 Te2 Te12 Te9 -131(6) . . . 8 ?
Te9 Te2 Te12 Te11 -27(6) . . . . ?
Te9 Te2 Te12 Te11 -136(8) . . . 8 ?
Te9 Te2 Te12 Te13 -167(18) . . . 8 ?
Te9 Te2 Te12 Te13 39(6) . . . . ?
Te9 Te2 Te13 Te3 148(5) . . . 3_665 ?
Te9 Te2 Te13 Te4 -85(4) . . . . ?
Te9 Te2 Te13 Te5 -61(5) . . . 3 ?
Te9 Te2 Te13 Te5 110(7) . . . . ?
Te9 Te2 Te13 Te6 10(3) . . . . ?
Te9 Te2 Te13 Te7 63(8) . . . . ?
Te9 Te2 Te13 Te8 110(6) . . . . ?
Te9 Te2 Te13 Te11 -58(5) . . . . ?
Te9 Te2 Te13 Te12 -121(9) . . . . ?
Te9 Te2 Te13 Te14 9(6) . . . . ?
Te9 Te4 Te9 Te1 72(2) 8 . . 3 ?
Te9 Te4 Te9 Te2 -82(3) 8 . . . ?
Te9 Te4 Te9 Te5 62.6(11) 8 . . 3 ?
Te9 Te4 Te9 Te6 117(12) 8 . . . ?
Te9 Te4 Te9 Te7 -5(4) 8 . . . ?
Te9 Te4 Te9 Te8 -46.6(18) 8 . . . ?
Te9 Te4 Te9 Te11 61(8) 8 . . . ?
Te9 Te4 Te9 Te12 0.001(6) 8 . . . ?
Te9 Te4 Te9 Te13 2(5) 8 . . . ?
Te9 Te4 Te9 Te14 40(6) 8 . . . ?
Te9 Te4 Te11 Te1 37(8) 8 . . 3 ?
Te9 Te4 Te11 Te1 -103(10) 8 . . 7 ?
Te9 Te4 Te11 Te1 -168(9) . . . 3 ?
Te9 Te4 Te11 Te1 52(9) . . . 7 ?
Te9 Te4 Te11 Te2 31(5) 8 . . 8 ?
Te9 Te4 Te11 Te2 -127(8) 8 . . . ?
Te9 Te4 Te11 Te2 -174(6) . . . 8 ?
Te9 Te4 Te11 Te2 28(7) . . . . ?
Te9 Te4 Te11 Te5 27(13) 8 . . 3 ?
Te9 Te4 Te11 Te5 -178(14) . . . 3 ?
Te9 Te4 Te11 Te6 -24(7) . . . . ?
Te9 Te4 Te11 Te6 -180(7) 8 . . . ?
Te9 Te4 Te11 Te9 -155(5) 8 . . . ?
Te9 Te4 Te11 Te11 -43(8) 8 . . 8 ?
Te9 Te4 Te11 Te11 112(8) . . . 8 ?
Te9 Te4 Te11 Te12 -43(8) 8 . . . ?
Te9 Te4 Te11 Te12 112(8) . . . . ?
Te9 Te4 Te11 Te13 79(12) . . . . ?
Te9 Te4 Te11 Te13 -76(13) 8 . . . ?
Te9 Te4 Te11 Te14 -110(26) 8 . . . ?
Te9 Te4 Te11 Te14 45(24) . . . . ?
Te9 Te4 Te12 Te1 -86.1(13) 8 . . 7 ?
Te9 Te4 Te12 Te1 -86.1(13) . . . 3 ?
Te9 Te4 Te12 Te1 93.9(13) 8 . . 3 ?
Te9 Te4 Te12 Te1 93.9(13) . . . 7 ?
Te9 Te4 Te12 Te2 49.1(13) . . . . ?
Te9 Te4 Te12 Te2 -130.9(13) . . . 8 ?
Te9 Te4 Te12 Te2 -130.9(13) 8 . . . ?
Te9 Te4 Te12 Te2 49.1(13) 8 . . 8 ?
Te9 Te4 Te12 Te3 61.9(8) 8 . . 2_545 ?
Te9 Te4 Te12 Te3 -118.1(8) . . . 2_545 ?
Te9 Te4 Te12 Te9 180.000(6) 8 . . . ?
Te9 Te4 Te12 Te9 180.000(4) . . . 8 ?
Te9 Te4 Te12 Te11 154(5) . . . 8 ?
Te9 Te4 Te12 Te11 -26(5) . . . . ?
Te9 Te4 Te12 Te11 154(5) 8 . . . ?
Te9 Te4 Te12 Te11 -26(5) 8 . . 8 ?
Te9 Te4 Te12 Te13 178(4) 8 . . . ?
Te9 Te4 Te12 Te13 178(4) . . . 8 ?
Te9 Te4 Te12 Te13 -2(4) 8 . . 8 ?
Te9 Te4 Te12 Te13 -2(4) . . . . ?
Te9 Te4 Te13 Te2 -114(3) 8 . . . ?
Te9 Te4 Te13 Te2 65(4) . . . . ?
Te9 Te4 Te13 Te3 -73(4) 8 . . 3_665 ?
Te9 Te4 Te13 Te3 106(5) . . . 3_665 ?
Te9 Te4 Te13 Te5 -91(5) . . . 3 ?
Te9 Te4 Te13 Te5 -88(11) 8 . . . ?
Te9 Te4 Te13 Te5 90(4) 8 . . 3 ?
Te9 Te4 Te13 Te5 91(11) . . . . ?
Te9 Te4 Te13 Te6 166(3) 8 . . . ?
Te9 Te4 Te13 Te6 -15(3) . . . . ?
Te9 Te4 Te13 Te7 13(11) . . . . ?
Te9 Te4 Te13 Te7 -166(12) 8 . . . ?
Te9 Te4 Te13 Te8 -102(5) 8 . . . ?
Te9 Te4 Te13 Te8 77(6) . . . . ?
Te9 Te4 Te13 Te9 -179.1(18) 8 . . . ?
Te9 Te4 Te13 Te11 -49(10) . . . . ?
Te9 Te4 Te13 Te11 131(11) 8 . . . ?
Te9 Te4 Te13 Te12 -2(5) 8 . . . ?
Te9 Te4 Te13 Te12 177(7) . . . . ?
Te9 Te4 Te13 Te14 147(7) 8 . . . ?
Te9 Te4 Te13 Te14 -34(6) . . . . ?
Te9 Te5 Te7 Te1 138(11) 2 . . . ?
Te9 Te5 Te7 Te5 -69(7) 2 . . 11 ?
Te9 Te5 Te7 Te6 -120(7) 2 . . 12 ?
Te9 Te5 Te7 Te6 144(15) 2 . . . ?
Te9 Te5 Te7 Te7 -30(19) 2 . . 12 ?
Te9 Te5 Te7 Te8 133(6) 2 . . . ?
Te9 Te5 Te7 Te9 120(6) 2 . . . ?
Te9 Te5 Te7 Te10 -67(7) 2 . . . ?
Te9 Te5 Te7 Te13 84(9) 2 . . . ?
Te9 Te5 Te7 Te14 60(23) 2 . . . ?
Te9 Te5 Te7 Te14 -67(13) 2 . . 12 ?
Te9 Te5 Te8 Te1 44(4) 2 . . . ?
Te9 Te5 Te8 Te1 -22(10) 2 . . 7 ?
Te9 Te5 Te8 Te2 -92(11) 2 . . . ?
Te9 Te5 Te8 Te3 13(8) 2 . . 3_665 ?
Te9 Te5 Te8 Te7 -139(6) 2 . . . ?
Te9 Te5 Te8 Te8 20(5) 2 . . 7 ?
Te9 Te5 Te8 Te9 -127(4) 2 . . . ?
Te9 Te5 Te8 Te11 -98(5) 2 . . . ?
Te9 Te5 Te8 Te12 -60(7) 2 . . . ?
Te9 Te5 Te8 Te13 -91(7) 2 . . . ?
Te9 Te5 Te8 Te14 -124(4) 2 . . . ?
Te9 Te5 Te10 Te1 -114(7) 2 . . 11 ?
Te9 Te5 Te10 Te1 -72(8) 2 . . . ?
Te9 Te5 Te10 Te6 -3(3) 2 . . 2 ?
Te9 Te5 Te10 Te6 173(3) 2 . . 12 ?
Te9 Te5 Te10 Te7 145(4) 2 . . . ?
Te9 Te5 Te10 Te7 22(6) 2 . . 11 ?
Te9 Te5 Te10 Te14 34(4) 2 . . 11 ?
Te9 Te5 Te10 Te14 133(3) 2 . . . ?
Te9 Te5 Te10 Te14 25(4) 2 . . 2 ?
Te9 Te5 Te10 Te14 145(4) 2 . . 12 ?
Te9 Te5 Te13 Te2 125(5) 2 . . . ?
Te9 Te5 Te13 Te3 93(4) 2 . . 3_665 ?
Te9 Te5 Te13 Te4 109(10) 2 . . . ?
Te9 Te5 Te13 Te5 -69(10) 2 . . 3 ?
Te9 Te5 Te13 Te6 -150(4) 2 . . . ?
Te9 Te5 Te13 Te7 -133(6) 2 . . . ?
Te9 Te5 Te13 Te8 125(5) 2 . . . ?
Te9 Te5 Te13 Te9 179(6) 2 . . . ?
Te9 Te5 Te13 Te11 153(23) 2 . . . ?
Te9 Te5 Te13 Te12 62(14) 2 . . . ?
Te9 Te5 Te13 Te14 -123(7) 2 . . . ?
Te9 Te5 Te14 Te5 38(7) 2 . . 3 ?
Te9 Te5 Te14 Te6 -177(8) 2 . . . ?
Te9 Te5 Te14 Te6 -132(3) 2 . . 12 ?
Te9 Te5 Te14 Te7 -78(8) 2 . . 12 ?
Te9 Te5 Te14 Te7 -133(19) 2 . . . ?
Te9 Te5 Te14 Te8 127(4) 2 . . . ?
Te9 Te5 Te14 Te9 131(5) 2 . . . ?
Te9 Te5 Te14 Te10 -15(9) 2 . . 3 ?
Te9 Te5 Te14 Te11 97(5) 2 . . . ?
Te9 Te5 Te14 Te13 81(8) 2 . . . ?
Te9 Te5 Te14 Te14 -96(4) 2 . . 12 ?
Te9 Te6 Te7 Te1 134(6) 12 . . . ?
Te9 Te6 Te7 Te1 -31(8) . . . . ?
Te9 Te6 Te7 Te5 -178(5) . . . 11 ?
Te9 Te6 Te7 Te5 -35(20) . . . . ?
Te9 Te6 Te7 Te5 131(18) 12 . . . ?
Te9 Te6 Te7 Te5 -13(4) 12 . . 11 ?
Te9 Te6 Te7 Te6 -147(7) . . . 12 ?
Te9 Te6 Te7 Te6 18(4) 12 . . 12 ?
Te9 Te6 Te7 Te7 141(7) . . . 12 ?
Te9 Te6 Te7 Te7 -53(4) 12 . . 12 ?
Te9 Te6 Te7 Te8 -25(5) . . . . ?
Te9 Te6 Te7 Te8 141(4) 12 . . . ?
Te9 Te6 Te7 Te9 165(6) 12 . . . ?
Te9 Te6 Te7 Te10 -7(9) 12 . . . ?
Te9 Te6 Te7 Te10 -172(9) . . . . ?
Te9 Te6 Te7 Te13 -167(6) 12 . . . ?
Te9 Te6 Te7 Te13 27(6) . . . . ?
Te9 Te6 Te7 Te14 -24(5) 12 . . 12 ?
Te9 Te6 Te7 Te14 82(11) . . . . ?
Te9 Te6 Te7 Te14 170(7) . . . 12 ?
Te9 Te6 Te7 Te14 -112(12) 12 . . . ?
Te9 Te6 Te9 Te1 -132(11) 12 . . 3 ?
Te9 Te6 Te9 Te2 61(24) 12 . . . ?
Te9 Te6 Te9 Te4 -165(5) 12 . . . ?
Te9 Te6 Te9 Te5 -112(13) 12 . . 3 ?
Te9 Te6 Te9 Te6 9(9) 12 . . 12 ?
Te9 Te6 Te9 Te7 -27(11) 12 . . . ?
Te9 Te6 Te9 Te8 -2(16) 12 . . . ?
Te9 Te6 Te9 Te11 -135(10) 12 . . . ?
Te9 Te6 Te9 Te12 -94(18) 12 . . . ?
Te9 Te6 Te9 Te13 -54(15) 12 . . . ?
Te9 Te6 Te9 Te14 -62(12) 12 . . . ?
Te9 Te6 Te11 Te1 -83(14) 12 . . 3 ?
Te9 Te6 Te11 Te1 -176(10) . . . 3 ?
Te9 Te6 Te11 Te1 92(14) 12 . . 7 ?
Te9 Te6 Te11 Te1 -1(8) . . . 7 ?
Te9 Te6 Te11 Te2 5(7) . . . . ?
Te9 Te6 Te11 Te2 -111(13) 12 . . 8 ?
Te9 Te6 Te11 Te2 97(13) 12 . . . ?
Te9 Te6 Te11 Te2 156(14) . . . 8 ?
Te9 Te6 Te11 Te4 50(13) . . . . ?
Te9 Te6 Te11 Te4 142(11) 12 . . . ?
Te9 Te6 Te11 Te5 -57(14) 12 . . 3 ?
Te9 Te6 Te11 Te5 -149(9) . . . 3 ?
Te9 Te6 Te11 Te9 92(15) 12 . . . ?
Te9 Te6 Te11 Te11 14(13) . . . 8 ?
Te9 Te6 Te11 Te11 106(12) 12 . . 8 ?
Te9 Te6 Te11 Te12 31(22) 12 . . . ?
Te9 Te6 Te11 Te12 -61(15) . . . . ?
Te9 Te6 Te11 Te13 -72(8) . . . . ?
Te9 Te6 Te11 Te13 20(15) 12 . . . ?
Te9 Te6 Te11 Te14 -100(10) . . . . ?
Te9 Te6 Te11 Te14 -8(11) 12 . . . ?
Te9 Te6 Te13 Te2 -14(4) . . . . ?
Te9 Te6 Te13 Te2 138(4) 12 . . . ?
Te9 Te6 Te13 Te3 101(7) 12 . . 3_665 ?
Te9 Te6 Te13 Te3 -51(7) . . . 3_665 ?
Te9 Te6 Te13 Te4 23(5) . . . . ?
Te9 Te6 Te13 Te4 175(4) 12 . . . ?
Te9 Te6 Te13 Te5 98(6) . . . 3 ?
Te9 Te6 Te13 Te5 26(7) 12 . . . ?
Te9 Te6 Te13 Te5 -126(8) . . . . ?
Te9 Te6 Te13 Te5 -110(5) 12 . . 3 ?
Te9 Te6 Te13 Te7 14(6) 12 . . . ?
Te9 Te6 Te13 Te7 -138(9) . . . . ?
Te9 Te6 Te13 Te8 -69(7) . . . . ?
Te9 Te6 Te13 Te8 83(7) 12 . . . ?
Te9 Te6 Te13 Te9 152(8) 12 . . . ?
Te9 Te6 Te13 Te11 -172(6) 12 . . . ?
Te9 Te6 Te13 Te11 36(5) . . . . ?
Te9 Te6 Te13 Te12 30(6) . . . . ?
Te9 Te6 Te13 Te12 -178(5) 12 . . . ?
Te9 Te6 Te13 Te14 165(15) . . . . ?
Te9 Te6 Te13 Te14 -44(11) 12 . . . ?
Te9 Te6 Te14 Te5 75(7) 12 . . . ?
Te9 Te6 Te14 Te5 -135(5) 12 . . 3 ?
Te9 Te6 Te14 Te5 73(7) . . . 3 ?
Te9 Te6 Te14 Te5 -77(7) . . . . ?
Te9 Te6 Te14 Te6 -131(8) . . . 12 ?
Te9 Te6 Te14 Te6 21(4) 12 . . 12 ?
Te9 Te6 Te14 Te7 165(8) . . . 12 ?
Te9 Te6 Te14 Te7 63(10) 12 . . . ?
Te9 Te6 Te14 Te7 -44(7) 12 . . 12 ?
Te9 Te6 Te14 Te7 -89(10) . . . . ?
Te9 Te6 Te14 Te8 110(4) 12 . . . ?
Te9 Te6 Te14 Te8 -42(5) . . . . ?
Te9 Te6 Te14 Te9 152(5) 12 . . . ?
Te9 Te6 Te14 Te10 -93(4) 12 . . 3 ?
Te9 Te6 Te14 Te10 116(6) . . . 3 ?
Te9 Te6 Te14 Te11 25(4) . . . . ?
Te9 Te6 Te14 Te11 177(4) 12 . . . ?
Te9 Te6 Te14 Te13 141(9) 12 . . . ?
Te9 Te6 Te14 Te13 -11(10) . . . . ?
Te9 Te6 Te14 Te14 -153(9) . . . 12 ?
Te9 Te6 Te14 Te14 -1(8) 12 . . 12 ?
Te9 Te7 Te8 Te1 31(5) . . . 7 ?
Te9 Te7 Te8 Te1 171(3) . . . . ?
Te9 Te7 Te8 Te2 7(3) . . . . ?
Te9 Te7 Te8 Te3 115(11) . . . 3_665 ?
Te9 Te7 Te8 Te5 168(4) . . . . ?
Te9 Te7 Te8 Te8 122(11) . . . 7 ?
Te9 Te7 Te8 Te11 24.7(19) . . . . ?
Te9 Te7 Te8 Te12 53(7) . . . . ?
Te9 Te7 Te8 Te13 55(6) . . . . ?
Te9 Te7 Te8 Te14 18(7) . . . . ?
Te9 Te7 Te13 Te2 -42(4) . . . . ?
Te9 Te7 Te13 Te3 -96(6) . . . 3_665 ?
Te9 Te7 Te13 Te4 -11(9) . . . . ?
Te9 Te7 Te13 Te5 -140(6) . . . . ?
Te9 Te7 Te13 Te5 81(7) . . . 3 ?
Te9 Te7 Te13 Te6 21(5) . . . . ?
Te9 Te7 Te13 Te8 -81(6) . . . . ?
Te9 Te7 Te13 Te11 15(7) . . . . ?
Te9 Te7 Te13 Te12 -60(69) . . . . ?
Te9 Te7 Te13 Te14 54(8) . . . . ?
Te9 Te7 Te14 Te5 -99(15) . . . 3 ?
Te9 Te7 Te14 Te5 -87(19) . . . . ?
Te9 Te7 Te14 Te6 55(8) . . . . ?
Te9 Te7 Te14 Te6 94(6) . . . 12 ?
Te9 Te7 Te14 Te7 143(12) . . . 12 ?
Te9 Te7 Te14 Te8 -22(8) . . . . ?
Te9 Te7 Te14 Te10 -166(19) . . . 3 ?
Te9 Te7 Te14 Te11 -32(4) . . . . ?
Te9 Te7 Te14 Te13 -57(7) . . . . ?
Te9 Te7 Te14 Te14 133(4) . . . 12 ?
Te9 Te8 Te13 Te2 -45(4) . . . . ?
Te9 Te8 Te13 Te3 -118(5) . . . 3_665 ?
Te9 Te8 Te13 Te4 -54(4) . . . . ?
Te9 Te8 Te13 Te5 134(5) . . . . ?
Te9 Te8 Te13 Te5 -15(23) . . . 3 ?
Te9 Te8 Te13 Te6 31(3) . . . . ?
Te9 Te8 Te13 Te7 91(7) . . . . ?
Te9 Te8 Te13 Te11 -36(5) . . . . ?
Te9 Te8 Te13 Te12 -85(10) . . . . ?
Te9 Te8 Te13 Te14 56(8) . . . . ?
Te9 Te8 Te14 Te5 -70(5) . . . 3 ?
Te9 Te8 Te14 Te5 176(5) . . . . ?
Te9 Te8 Te14 Te6 99(5) . . . 12 ?
Te9 Te8 Te14 Te6 40(6) . . . . ?
Te9 Te8 Te14 Te7 120(19) . . . 12 ?
Te9 Te8 Te14 Te7 154(10) . . . . ?
Te9 Te8 Te14 Te10 -82(14) . . . 3 ?
Te9 Te8 Te14 Te11 -35(3) . . . . ?
Te9 Te8 Te14 Te13 -90(10) . . . . ?
Te9 Te8 Te14 Te14 130(5) . . . 12 ?
Te9 Te11 Te12 Te1 62(13) . . . 7 ?
Te9 Te11 Te12 Te1 -157(9) . . . 3 ?
Te9 Te11 Te12 Te2 45(10) . . . . ?
Te9 Te11 Te12 Te2 168(7) . . . 8 ?
Te9 Te11 Te12 Te3 -145(7) . . . 2_545 ?
Te9 Te11 Te12 Te4 114(10) . . . . ?
Te9 Te11 Te12 Te9 138(6) . . . 8 ?
Te9 Te11 Te12 Te11 114(10) . . . 8 ?
Te9 Te11 Te12 Te13 -39(9) . . . . ?
Te9 Te11 Te12 Te13 160(17) . . . 8 ?
Te9 Te11 Te13 Te2 68(5) . . . . ?
Te9 Te11 Te13 Te3 90(6) . . . 3_665 ?
Te9 Te11 Te13 Te4 114(11) . . . . ?
Te9 Te11 Te13 Te5 34(23) . . . . ?
Te9 Te11 Te13 Te5 -114(6) . . . 3 ?
Te9 Te11 Te13 Te6 -28(4) . . . . ?
Te9 Te11 Te13 Te7 -22(11) . . . . ?
Te9 Te11 Te13 Te8 58(7) . . . . ?
Te9 Te11 Te13 Te12 144(8) . . . . ?
Te9 Te11 Te13 Te14 -51(7) . . . . ?
Te9 Te11 Te14 Te5 83(6) . . . . ?
Te9 Te11 Te14 Te5 -159(7) . . . 3 ?
Te9 Te11 Te14 Te6 -38(6) . . . . ?
Te9 Te11 Te14 Te6 -11(7) . . . 12 ?
Te9 Te11 Te14 Te7 -104(12) . . . 12 ?
Te9 Te11 Te14 Te7 69(9) . . . . ?
Te9 Te11 Te14 Te8 61(5) . . . . ?
Te9 Te11 Te14 Te10 -138(8) . . . 3 ?
Te9 Te11 Te14 Te13 100(9) . . . . ?
Te9 Te11 Te14 Te14 -31(43) . . . 12 ?
Te9 Te12 Te13 Te2 51(25) 8 . . . ?
Te9 Te12 Te13 Te2 40(6) . . . . ?
Te9 Te12 Te13 Te3 109(24) 8 . . 3_665 ?
Te9 Te12 Te13 Te3 98(6) . . . 3_665 ?
Te9 Te12 Te13 Te4 -3(6) . . . . ?
Te9 Te12 Te13 Te4 8(21) 8 . . . ?
Te9 Te12 Te13 Te5 -82(6) . . . 3 ?
Te9 Te12 Te13 Te5 140(14) 8 . . . ?
Te9 Te12 Te13 Te5 -71(22) 8 . . 3 ?
Te9 Te12 Te13 Te5 129(14) . . . . ?
Te9 Te12 Te13 Te6 -16(4) . . . . ?
Te9 Te12 Te13 Te6 -5(27) 8 . . . ?
Te9 Te12 Te13 Te7 61(68) . . . . ?
Te9 Te12 Te13 Te7 72(70) 8 . . . ?
Te9 Te12 Te13 Te8 91(22) 8 . . . ?
Te9 Te12 Te13 Te8 80(6) . . . . ?
Te9 Te12 Te13 Te9 11(26) 8 . . . ?
Te9 Te12 Te13 Te11 -24(6) . . . . ?
Te9 Te12 Te13 Te11 -13(23) 8 . . . ?
Te9 Te12 Te13 Te14 -45(12) . . . . ?
Te9 Te12 Te13 Te14 -34(34) 8 . . . ?
Te9 Te13 Te14 Te5 123(6) . . . . ?
Te9 Te13 Te14 Te5 -93(5) . . . 3 ?
Te9 Te13 Te14 Te6 80(8) . . . 12 ?
Te9 Te13 Te14 Te6 9(9) . . . . ?
Te9 Te13 Te14 Te7 114(8) . . . . ?
Te9 Te13 Te14 Te7 -156(36) . . . 12 ?
Te9 Te13 Te14 Te8 68(7) . . . . ?
Te9 Te13 Te14 Te10 -108(8) . . . 3 ?
Te9 Te13 Te14 Te11 -37(5) . . . . ?
Te9 Te13 Te14 Te14 128(10) . . . 12 ?
Te10 Te5 Te7 Te1 -155(6) . . . . ?
Te10 Te5 Te7 Te5 -2(3) . . . 11 ?
Te10 Te5 Te7 Te6 -149(19) . . . . ?
Te10 Te5 Te7 Te6 -53(8) . . . 12 ?
Te10 Te5 Te7 Te7 37(14) . . . 12 ?
Te10 Te5 Te7 Te8 -160(4) . . . . ?
Te10 Te5 Te7 Te9 -173(6) . . . . ?
Te10 Te5 Te7 Te13 152(7) . . . . ?
Te10 Te5 Te7 Te14 0(10) . . . 12 ?
Te10 Te5 Te7 Te14 127(20) . . . . ?
Te10 Te5 Te8 Te1 -152(6) . . . . ?
Te10 Te5 Te8 Te1 142(7) . . . 7 ?
Te10 Te5 Te8 Te2 72(12) . . . . ?
Te10 Te5 Te8 Te3 177(6) . . . 3_665 ?
Te10 Te5 Te8 Te7 24(6) . . . . ?
Te10 Te5 Te8 Te8 -176(5) . . . 7 ?
Te10 Te5 Te8 Te9 37(7) . . . . ?
Te10 Te5 Te8 Te11 66(7) . . . . ?
Te10 Te5 Te8 Te12 103(7) . . . . ?
Te10 Te5 Te8 Te13 73(8) . . . . ?
Te10 Te5 Te8 Te14 39(6) . . . . ?
Te10 Te5 Te13 Te2 -129(6) . . . . ?
Te10 Te5 Te13 Te3 -161(4) . . . 3_665 ?
Te10 Te5 Te13 Te4 -145(10) . . . . ?
Te10 Te5 Te13 Te5 37(10) . . . 3 ?
Te10 Te5 Te13 Te6 -44(6) . . . . ?
Te10 Te5 Te13 Te7 -27(6) . . . . ?
Te10 Te5 Te13 Te8 -129(6) . . . . ?
Te10 Te5 Te13 Te9 -75(9) . . . . ?
Te10 Te5 Te13 Te11 -101(24) . . . . ?
Te10 Te5 Te13 Te12 168(13) . . . . ?
Te10 Te5 Te13 Te14 -17(8) . . . . ?
Te10 Te5 Te14 Te5 121(6) . . . 3 ?
Te10 Te5 Te14 Te6 -94(9) . . . . ?
Te10 Te5 Te14 Te6 -49(4) . . . 12 ?
Te10 Te5 Te14 Te7 5(7) . . . 12 ?
Te10 Te5 Te14 Te7 -49(19) . . . . ?
Te10 Te5 Te14 Te8 -150(4) . . . . ?
Te10 Te5 Te14 Te9 -146(5) . . . . ?
Te10 Te5 Te14 Te10 68(7) . . . 3 ?
Te10 Te5 Te14 Te11 -180(5) . . . . ?
Te10 Te5 Te14 Te13 164(8) . . . . ?
Te10 Te5 Te14 Te14 -13(4) . . . 12 ?
Te10 Te6 Te7 Te1 -133(6) 3 . . . ?
Te10 Te6 Te7 Te5 80(4) 3 . . 11 ?
Te10 Te6 Te7 Te5 -136(18) 3 . . . ?
Te10 Te6 Te7 Te6 111(6) 3 . . 12 ?
Te10 Te6 Te7 Te7 40(4) 3 . . 12 ?
Te10 Te6 Te7 Te8 -126(4) 3 . . . ?
Te10 Te6 Te7 Te9 -101(5) 3 . . . ?
Te10 Te6 Te7 Te10 86(9) 3 . . . ?
Te10 Te6 Te7 Te13 -74(6) 3 . . . ?
Te10 Te6 Te7 Te14 69(6) 3 . . 12 ?
Te10 Te6 Te7 Te14 -19(11) 3 . . . ?
Te10 Te6 Te9 Te1 -24(5) 3 . . 3 ?
Te10 Te6 Te9 Te2 169(12) 3 . . . ?
Te10 Te6 Te9 Te4 -57(12) 3 . . . ?
Te10 Te6 Te9 Te5 -4(3) 3 . . 3 ?
Te10 Te6 Te9 Te6 117(6) 3 . . 12 ?
Te10 Te6 Te9 Te7 81(4) 3 . . . ?
Te10 Te6 Te9 Te8 106(4) 3 . . . ?
Te10 Te6 Te9 Te11 -27(9) 3 . . . ?
Te10 Te6 Te9 Te12 14(15) 3 . . . ?
Te10 Te6 Te9 Te13 54(7) 3 . . . ?
Te10 Te6 Te9 Te14 45(6) 3 . . . ?
Te10 Te6 Te11 Te1 152(3) 3 . . 7 ?
Te10 Te6 Te11 Te1 -23(5) 3 . . 3 ?
Te10 Te6 Te11 Te2 -51(12) 3 . . 8 ?
Te10 Te6 Te11 Te2 158(4) 3 . . . ?
Te10 Te6 Te11 Te4 -157(11) 3 . . . ?
Te10 Te6 Te11 Te5 4(3) 3 . . 3 ?
Te10 Te6 Te11 Te9 153(9) 3 . . . ?
Te10 Te6 Te11 Te11 167(7) 3 . . 8 ?
Te10 Te6 Te11 Te12 92(12) 3 . . . ?
Te10 Te6 Te11 Te13 81(6) 3 . . . ?
Te10 Te6 Te11 Te14 53(7) 3 . . . ?
Te10 Te6 Te13 Te2 -138(4) 3 . . . ?
Te10 Te6 Te13 Te3 -175(6) 3 . . 3_665 ?
Te10 Te6 Te13 Te4 -101(3) 3 . . . ?
Te10 Te6 Te13 Te5 -26(3) 3 . . 3 ?
Te10 Te6 Te13 Te5 110(5) 3 . . . ?
Te10 Te6 Te13 Te7 98(5) 3 . . . ?
Te10 Te6 Te13 Te8 167(6) 3 . . . ?
Te10 Te6 Te13 Te9 -124(7) 3 . . . ?
Te10 Te6 Te13 Te11 -88(5) 3 . . . ?
Te10 Te6 Te13 Te12 -94(7) 3 . . . ?
Te10 Te6 Te13 Te14 41(10) 3 . . . ?
Te10 Te6 Te14 Te5 -43(4) 3 . . 3 ?
Te10 Te6 Te14 Te5 167(10) 3 . . . ?
Te10 Te6 Te14 Te6 114(7) 3 . . 12 ?
Te10 Te6 Te14 Te7 49(6) 3 . . 12 ?
Te10 Te6 Te14 Te7 155(13) 3 . . . ?
Te10 Te6 Te14 Te8 -158(7) 3 . . . ?
Te10 Te6 Te14 Te9 -116(6) 3 . . . ?
Te10 Te6 Te14 Te11 -90(5) 3 . . . ?
Te10 Te6 Te14 Te13 -126(12) 3 . . . ?
Te10 Te6 Te14 Te14 91(9) 3 . . 12 ?
Te10 Te7 Te8 Te1 -156(5) . . . 7 ?
Te10 Te7 Te8 Te1 -17(6) . . . . ?
Te10 Te7 Te8 Te2 180(4) . . . . ?
Te10 Te7 Te8 Te3 -72(12) . . . 3_665 ?
Te10 Te7 Te8 Te5 -19(4) . . . . ?
Te10 Te7 Te8 Te8 -65(13) . . . 7 ?
Te10 Te7 Te8 Te9 173(6) . . . . ?
Te10 Te7 Te8 Te11 -163(5) . . . . ?
Te10 Te7 Te8 Te12 -135(8) . . . . ?
Te10 Te7 Te8 Te13 -132(9) . . . . ?
Te10 Te7 Te8 Te14 -170(11) . . . . ?
Te10 Te7 Te13 Te2 136(10) . . . . ?
Te10 Te7 Te13 Te3 82(12) . . . 3_665 ?
Te10 Te7 Te13 Te4 167(8) . . . . ?
Te10 Te7 Te13 Te5 38(10) . . . . ?
Te10 Te7 Te13 Te5 -102(12) . . . 3 ?
Te10 Te7 Te13 Te6 -161(13) . . . . ?
Te10 Te7 Te13 Te8 97(13) . . . . ?
Te10 Te7 Te13 Te9 178(11) . . . . ?
Te10 Te7 Te13 Te11 -167(10) . . . . ?
Te10 Te7 Te13 Te12 117(67) . . . . ?
Te10 Te7 Te13 Te14 -128(14) . . . . ?
Te10 Te7 Te14 Te5 90(17) . . . 3 ?
Te10 Te7 Te14 Te5 102(22) . . . . ?
Te10 Te7 Te14 Te6 -77(11) . . . 12 ?
Te10 Te7 Te14 Te6 -116(12) . . . . ?
Te10 Te7 Te14 Te7 -28(18) . . . 12 ?
Te10 Te7 Te14 Te8 167(14) . . . . ?
Te10 Te7 Te14 Te9 -171(8) . . . . ?
Te10 Te7 Te14 Te10 23(24) . . . 3 ?
Te10 Te7 Te14 Te11 157(8) . . . . ?
Te10 Te7 Te14 Te13 131(12) . . . . ?
Te10 Te7 Te14 Te14 -38(9) . . . 12 ?
Te11 Te1 Te5 Te3 87(4) 7 . . 3_665 ?
Te11 Te1 Te5 Te3 124(3) 2 . . 3_665 ?
Te11 Te1 Te5 Te7 110(7) 7 . . . ?
Te11 Te1 Te5 Te7 147(7) 2 . . . ?
Te11 Te1 Te5 Te8 105(4) 7 . . . ?
Te11 Te1 Te5 Te8 142(4) 2 . . . ?
Te11 Te1 Te5 Te9 -7(3) 2 . . 2 ?
Te11 Te1 Te5 Te9 -44(4) 7 . . 2 ?
Te11 Te1 Te5 Te10 -84(8) 2 . . . ?
Te11 Te1 Te5 Te10 -121(7) 7 . . . ?
Te11 Te1 Te5 Te11 -37(4) 7 . . 2 ?
Te11 Te1 Te5 Te12 46(7) 2 . . 2 ?
Te11 Te1 Te5 Te12 9(7) 7 . . 2 ?
Te11 Te1 Te5 Te13 112(4) 2 . . . ?
Te11 Te1 Te5 Te13 29(4) 2 . . 2 ?
Te11 Te1 Te5 Te13 -8(5) 7 . . 2 ?
Te11 Te1 Te5 Te13 75(6) 7 . . . ?
Te11 Te1 Te5 Te14 -38(6) 7 . . 2 ?
Te11 Te1 Te5 Te14 92(6) 7 . . . ?
Te11 Te1 Te5 Te14 129(5) 2 . . . ?
Te11 Te1 Te5 Te14 0(5) 2 . . 2 ?
Te11 Te1 Te7 Te5 -32(7) 2 . . . ?
Te11 Te1 Te7 Te5 -60(4) 2 . . 11 ?
Te11 Te1 Te7 Te5 -91(8) 7 . . . ?
Te11 Te1 Te7 Te5 -118(5) 7 . . 11 ?
Te11 Te1 Te7 Te6 -131(7) 2 . . 12 ?
Te11 Te1 Te7 Te6 92(8) 7 . . . ?
Te11 Te1 Te7 Te6 170(7) 7 . . 12 ?
Te11 Te1 Te7 Te6 151(7) 2 . . . ?
Te11 Te1 Te7 Te8 82(5) 7 . . . ?
Te11 Te1 Te7 Te8 141(4) 2 . . . ?
Te11 Te1 Te7 Te9 133(4) 2 . . . ?
Te11 Te1 Te7 Te9 74(5) 7 . . . ?
Te11 Te1 Te7 Te10 -112(5) 7 . . . ?
Te11 Te1 Te7 Te10 -53(4) 2 . . . ?
Te11 Te1 Te7 Te13 93(6) 2 . . . ?
Te11 Te1 Te7 Te13 35(7) 7 . . . ?
Te11 Te1 Te7 Te14 -73(13) 2 . . 12 ?
Te11 Te1 Te7 Te14 99(12) 2 . . . ?
Te11 Te1 Te7 Te14 40(13) 7 . . . ?
Te11 Te1 Te7 Te14 -132(13) 7 . . 12 ?
Te11 Te1 Te8 Te1 24(5) 7 . . 7 ?
Te11 Te1 Te8 Te1 100(5) 2 . . 7 ?
Te11 Te1 Te8 Te2 101(8) 2 . . . ?
Te11 Te1 Te8 Te2 25(8) 7 . . . ?
Te11 Te1 Te8 Te3 98(6) 2 . . 3_665 ?
Te11 Te1 Te8 Te3 23(6) 7 . . 3_665 ?
Te11 Te1 Te8 Te5 -125(4) 7 . . . ?
Te11 Te1 Te8 Te5 -50(5) 2 . . . ?
Te11 Te1 Te8 Te7 -52(6) 2 . . . ?
Te11 Te1 Te8 Te7 -128(4) 7 . . . ?
Te11 Te1 Te8 Te8 31(3) 7 . . 7 ?
Te11 Te1 Te8 Te8 106(5) 2 . . 7 ?
Te11 Te1 Te8 Te9 -103(11) 7 . . . ?
Te11 Te1 Te8 Te9 -27(12) 2 . . . ?
Te11 Te1 Te8 Te11 26(8) 2 . . . ?
Te11 Te1 Te8 Te11 -49(9) 7 . . . ?
Te11 Te1 Te8 Te12 -26(6) 7 . . . ?
Te11 Te1 Te8 Te12 50(7) 2 . . . ?
Te11 Te1 Te8 Te13 -1(9) 2 . . . ?
Te11 Te1 Te8 Te13 -77(8) 7 . . . ?
Te11 Te1 Te8 Te14 -37(7) 2 . . . ?
Te11 Te1 Te8 Te14 -112(5) 7 . . . ?
Te11 Te2 Te4 Te1 16(4) . . . 3 ?
Te11 Te2 Te4 Te1 -122(9) 8 . . 3 ?
Te11 Te2 Te4 Te1 146(5) . . . 7 ?
Te11 Te2 Te4 Te1 8(5) 8 . . 7 ?
Te11 Te2 Te4 Te2 72(5) . . . 8 ?
Te11 Te2 Te4 Te2 -66(5) 8 . . 8 ?
Te11 Te2 Te4 Te5 -2(5) 8 . . 7 ?
Te11 Te2 Te4 Te5 136(5) . . . 7 ?
Te11 Te2 Te4 Te9 3(4) 8 . . 8 ?
Te11 Te2 Te4 Te9 141(9) . . . 8 ?
Te11 Te2 Te4 Te9 -17(5) . . . . ?
Te11 Te2 Te4 Te9 -155(5) 8 . . . ?
Te11 Te2 Te4 Te11 138(10) . . . 8 ?
Te11 Te2 Te4 Te11 -138(10) 8 . . . ?
Te11 Te2 Te4 Te12 -66(5) 8 . . . ?
Te11 Te2 Te4 Te12 72(5) . . . . ?
Te11 Te2 Te4 Te13 -108(6) 8 . . . ?
Te11 Te2 Te4 Te13 -32(5) 8 . . 8 ?
Te11 Te2 Te4 Te13 30(6) . . . . ?
Te11 Te2 Te4 Te13 106(7) . . . 8 ?
Te11 Te2 Te8 Te1 -49(8) 8 . . . ?
Te11 Te2 Te8 Te1 -121(7) . . . . ?
Te11 Te2 Te8 Te1 -120(4) . . . 7 ?
Te11 Te2 Te8 Te1 -47(3) 8 . . 7 ?
Te11 Te2 Te8 Te3 -47(6) 8 . . 3_665 ?
Te11 Te2 Te8 Te3 -119(5) . . . 3_665 ?
Te11 Te2 Te8 Te5 64(12) 8 . . . ?
Te11 Te2 Te8 Te5 -8(11) . . . . ?
Te11 Te2 Te8 Te7 28(5) . . . . ?
Te11 Te2 Te8 Te7 101(5) 8 . . . ?
Te11 Te2 Te8 Te8 -54(4) 8 . . 7 ?
Te11 Te2 Te8 Te8 -127(4) . . . 7 ?
Te11 Te2 Te8 Te9 37(3) . . . . ?
Te11 Te2 Te8 Te9 110(4) 8 . . . ?
Te11 Te2 Te8 Te11 73(5) 8 . . . ?
Te11 Te2 Te8 Te12 24(5) 8 . . . ?
Te11 Te2 Te8 Te12 -49(4) . . . . ?
Te11 Te2 Te8 Te13 63(7) 8 . . . ?
Te11 Te2 Te8 Te13 -9(6) . . . . ?
Te11 Te2 Te8 Te14 23(4) . . . . ?
Te11 Te2 Te8 Te14 96(5) 8 . . . ?
Te11 Te2 Te9 Te1 0(3) . . . 3 ?
Te11 Te2 Te9 Te1 -2(2) 8 . . 3 ?
Te11 Te2 Te9 Te4 16(4) 8 . . . ?
Te11 Te2 Te9 Te4 17(5) . . . . ?
Te11 Te2 Te9 Te5 -21(4) . . . 3 ?
Te11 Te2 Te9 Te5 -23(3) 8 . . 3 ?
Te11 Te2 Te9 Te6 -158(6) . . . 12 ?
Te11 Te2 Te9 Te6 -160(4) 8 . . 12 ?
Te11 Te2 Te9 Te6 166(15) 8 . . . ?
Te11 Te2 Te9 Te6 167(17) . . . . ?
Te11 Te2 Te9 Te7 -113(5) . . . . ?
Te11 Te2 Te9 Te7 -115(3) 8 . . . ?
Te11 Te2 Te9 Te8 -120(4) . . . . ?
Te11 Te2 Te9 Te8 -121(3) 8 . . . ?
Te11 Te2 Te9 Te11 -2(3) 8 . . . ?
Te11 Te2 Te9 Te12 -31(8) 8 . . . ?
Te11 Te2 Te9 Te12 -30(8) . . . . ?
Te11 Te2 Te9 Te13 -77(5) 8 . . . ?
Te11 Te2 Te9 Te13 -75(5) . . . . ?
Te11 Te2 Te9 Te14 -88(7) 8 . . . ?
Te11 Te2 Te9 Te14 -86(7) . . . . ?
Te11 Te2 Te11 Te1 -15(2) 8 . . 7 ?
Te11 Te2 Te11 Te1 -3(8) 8 . . 3 ?
Te11 Te2 Te11 Te2 7(4) 8 . . 8 ?
Te11 Te2 Te11 Te4 23(6) 8 . . . ?
Te11 Te2 Te11 Te5 -110(15) 8 . . 3 ?
Te11 Te2 Te11 Te6 176(3) 8 . . . ?
Te11 Te2 Te11 Te9 179(2) 8 . . . ?
Te11 Te2 Te11 Te12 -42(9) 8 . . . ?
Te11 Te2 Te11 Te13 -117(5) 8 . . . ?
Te11 Te2 Te11 Te14 -152(4) 8 . . . ?
Te11 Te2 Te12 Te1 -154(9) . . . 7 ?
Te11 Te2 Te12 Te1 91(14) 8 . . 3 ?
Te11 Te2 Te12 Te1 -19(4) . . . 3 ?
Te11 Te2 Te12 Te1 -45(5) 8 . . 7 ?
Te11 Te2 Te12 Te2 -61(7) . . . 8 ?
Te11 Te2 Te12 Te2 49(7) 8 . . 8 ?
Te11 Te2 Te12 Te3 -27(15) . . . 2_545 ?
Te11 Te2 Te12 Te3 83(26) 8 . . 2_545 ?
Te11 Te2 Te12 Te4 49(7) 8 . . . ?
Te11 Te2 Te12 Te4 -61(7) . . . . ?
Te11 Te2 Te12 Te9 136(8) 8 . . . ?
Te11 Te2 Te12 Te9 5(3) 8 . . 8 ?
Te11 Te2 Te12 Te9 -105(12) . . . 8 ?
Te11 Te2 Te12 Te9 27(6) . . . . ?
Te11 Te2 Te12 Te11 110(13) 8 . . . ?
Te11 Te2 Te12 Te11 -110(13) . . . 8 ?
Te11 Te2 Te12 Te13 66(6) . . . . ?
Te11 Te2 Te12 Te13 175(12) 8 . . . ?
Te11 Te2 Te12 Te13 -140(23) . . . 8 ?
Te11 Te2 Te12 Te13 -30(12) 8 . . 8 ?
Te11 Te2 Te13 Te3 -94(3) 8 . . 3_665 ?
Te11 Te2 Te13 Te3 -154(6) . . . 3_665 ?
Te11 Te2 Te13 Te4 33(3) 8 . . . ?
Te11 Te2 Te13 Te4 -27(6) . . . . ?
Te11 Te2 Te13 Te5 168(9) . . . . ?
Te11 Te2 Te13 Te5 -3(5) . . . 3 ?
Te11 Te2 Te13 Te5 -133(5) 8 . . . ?
Te11 Te2 Te13 Te5 57(5) 8 . . 3 ?
Te11 Te2 Te13 Te6 68(6) . . . . ?
Te11 Te2 Te13 Te6 128(4) 8 . . . ?
Te11 Te2 Te13 Te7 122(11) . . . . ?
Te11 Te2 Te13 Te7 -179(8) 8 . . . ?
Te11 Te2 Te13 Te8 168(8) . . . . ?
Te11 Te2 Te13 Te8 -132(5) 8 . . . ?
Te11 Te2 Te13 Te9 118(4) 8 . . . ?
Te11 Te2 Te13 Te9 58(5) . . . . ?
Te11 Te2 Te13 Te11 59(6) 8 . . . ?
Te11 Te2 Te13 Te12 -63(8) . . . . ?
Te11 Te2 Te13 Te12 -3(9) 8 . . . ?
Te11 Te2 Te13 Te14 67(9) . . . . ?
Te11 Te2 Te13 Te14 127(8) 8 . . . ?
Te11 Te4 Te9 Te1 10(8) . . . 3 ?
Te11 Te4 Te9 Te1 112(10) 8 . . 3 ?
Te11 Te4 Te9 Te2 -42(7) 8 . . . ?
Te11 Te4 Te9 Te2 -144(10) . . . . ?
Te11 Te4 Te9 Te5 103(9) 8 . . 3 ?
Te11 Te4 Te9 Te5 1(8) . . . 3 ?
Te11 Te4 Te9 Te6 56(15) . . . . ?
Te11 Te4 Te9 Te6 157(13) 8 . . . ?
Te11 Te4 Te9 Te7 -66(9) . . . . ?
Te11 Te4 Te9 Te7 35(10) 8 . . . ?
Te11 Te4 Te9 Te8 -6(9) 8 . . . ?
Te11 Te4 Te9 Te8 -108(8) . . . . ?
Te11 Te4 Te9 Te11 101(16) 8 . . . ?
Te11 Te4 Te9 Te12 40(8) 8 . . . ?
Te11 Te4 Te9 Te12 -61(8) . . . . ?
Te11 Te4 Te9 Te13 -59(9) . . . . ?
Te11 Te4 Te9 Te13 43(10) 8 . . . ?
Te11 Te4 Te9 Te14 -21(10) . . . . ?
Te11 Te4 Te9 Te14 80(10) 8 . . . ?
Te11 Te4 Te11 Te1 80(3) 8 . . 3 ?
Te11 Te4 Te11 Te1 -60(5) 8 . . 7 ?
Te11 Te4 Te11 Te2 -84(3) 8 . . . ?
Te11 Te4 Te11 Te2 74(4) 8 . . 8 ?
Te11 Te4 Te11 Te5 70(7) 8 . . 3 ?
Te11 Te4 Te11 Te6 -136(12) 8 . . . ?
Te11 Te4 Te11 Te9 -112(8) 8 . . . ?
Te11 Te4 Te11 Te12 0.005(8) 8 . . . ?
Te11 Te4 Te11 Te13 -33(9) 8 . . . ?
Te11 Te4 Te11 Te14 -67(26) 8 . . . ?
Te11 Te4 Te12 Te1 120(5) . . . 7 ?
Te11 Te4 Te12 Te1 -60(5) 8 . . 7 ?
Te11 Te4 Te12 Te1 -60(5) . . . 3 ?
Te11 Te4 Te12 Te1 120(5) 8 . . 3 ?
Te11 Te4 Te12 Te2 -105(5) 8 . . . ?
Te11 Te4 Te12 Te2 -105(5) . . . 8 ?
Te11 Te4 Te12 Te2 75(5) 8 . . 8 ?
Te11 Te4 Te12 Te2 75(5) . . . . ?
Te11 Te4 Te12 Te3 -92(6) . . . 2_545 ?
Te11 Te4 Te12 Te3 88(6) 8 . . 2_545 ?
Te11 Te4 Te12 Te9 26(5) . . . . ?
Te11 Te4 Te12 Te9 -154(5) . . . 8 ?
Te11 Te4 Te12 Te9 -154(5) 8 . . . ?
Te11 Te4 Te12 Te9 26(5) 8 . . 8 ?
Te11 Te4 Te12 Te11 180.003(7) 8 . . . ?
Te11 Te4 Te12 Te11 179.997(9) . . . 8 ?
Te11 Te4 Te12 Te13 -156(7) . . . 8 ?
Te11 Te4 Te12 Te13 -156(7) 8 . . . ?
Te11 Te4 Te12 Te13 24(7) 8 . . 8 ?
Te11 Te4 Te12 Te13 24(7) . . . . ?
Te11 Te4 Te13 Te2 115(12) . . . . ?
Te11 Te4 Te13 Te2 -88(5) 8 . . . ?
Te11 Te4 Te13 Te3 -47(6) 8 . . 3_665 ?
Te11 Te4 Te13 Te3 155(12) . . . 3_665 ?
Te11 Te4 Te13 Te5 -62(13) 8 . . . ?
Te11 Te4 Te13 Te5 -42(11) . . . 3 ?
Te11 Te4 Te13 Te5 116(6) 8 . . 3 ?
Te11 Te4 Te13 Te5 140(17) . . . . ?
Te11 Te4 Te13 Te6 -168(6) 8 . . . ?
Te11 Te4 Te13 Te6 34(11) . . . . ?
Te11 Te4 Te13 Te7 62(15) . . . . ?
Te11 Te4 Te13 Te7 -140(14) 8 . . . ?
Te11 Te4 Te13 Te8 -76(8) 8 . . . ?
Te11 Te4 Te13 Te8 127(13) . . . . ?
Te11 Te4 Te13 Te9 49(10) . . . . ?
Te11 Te4 Te13 Te9 -153(6) 8 . . . ?
Te11 Te4 Te13 Te11 158(8) 8 . . . ?
Te11 Te4 Te13 Te12 -134(12) . . . . ?
Te11 Te4 Te13 Te12 24(6) 8 . . . ?
Te11 Te4 Te13 Te14 15(11) . . . . ?
Te11 Te4 Te13 Te14 173(8) 8 . . . ?
Te11 Te5 Te7 Te1 91(16) 2 . . . ?
Te11 Te5 Te7 Te5 -116(14) 2 . . 11 ?
Te11 Te5 Te7 Te6 -167(11) 2 . . 12 ?
Te11 Te5 Te7 Te6 97(21) 2 . . . ?
Te11 Te5 Te7 Te7 -77(23) 2 . . 12 ?
Te11 Te5 Te7 Te8 86(15) 2 . . . ?
Te11 Te5 Te7 Te9 73(16) 2 . . . ?
Te11 Te5 Te7 Te10 -114(15) 2 . . . ?
Te11 Te5 Te7 Te13 37(17) 2 . . . ?
Te11 Te5 Te7 Te14 -114(16) 2 . . 12 ?
Te11 Te5 Te7 Te14 13(31) 2 . . . ?
Te11 Te5 Te8 Te1 -36(9) 2 . . 7 ?
Te11 Te5 Te8 Te1 30(3) 2 . . . ?
Te11 Te5 Te8 Te2 -106(11) 2 . . . ?
Te11 Te5 Te8 Te3 -1(7) 2 . . 3_665 ?
Te11 Te5 Te8 Te7 -154(5) 2 . . . ?
Te11 Te5 Te8 Te8 6(4) 2 . . 7 ?
Te11 Te5 Te8 Te9 -141(4) 2 . . . ?
Te11 Te5 Te8 Te11 -112(4) 2 . . . ?
Te11 Te5 Te8 Te12 -75(6) 2 . . . ?
Te11 Te5 Te8 Te13 -105(6) 2 . . . ?
Te11 Te5 Te8 Te14 -138(4) 2 . . . ?
Te11 Te5 Te10 Te1 -105(7) 2 . . 11 ?
Te11 Te5 Te10 Te1 -63(8) 2 . . . ?
Te11 Te5 Te10 Te6 -178(4) 2 . . 12 ?
Te11 Te5 Te10 Te6 6(5) 2 . . 2 ?
Te11 Te5 Te10 Te7 154(6) 2 . . . ?
Te11 Te5 Te10 Te7 31(8) 2 . . 11 ?
Te11 Te5 Te10 Te14 154(5) 2 . . 12 ?
Te11 Te5 Te10 Te14 44(6) 2 . . 11 ?
Te11 Te5 Te10 Te14 142(5) 2 . . . ?
Te11 Te5 Te10 Te14 34(6) 2 . . 2 ?
Te11 Te5 Te13 Te2 95(7) 2 . . . ?
Te11 Te5 Te13 Te3 63(5) 2 . . 3_665 ?
Te11 Te5 Te13 Te4 78(12) 2 . . . ?
Te11 Te5 Te13 Te5 -99(10) 2 . . 3 ?
Te11 Te5 Te13 Te6 179(6) 2 . . . ?
Te11 Te5 Te13 Te7 -164(7) 2 . . . ?
Te11 Te5 Te13 Te8 94(6) 2 . . . ?
Te11 Te5 Te13 Te9 149(8) 2 . . . ?
Te11 Te5 Te13 Te11 123(24) 2 . . . ?
Te11 Te5 Te13 Te12 31(15) 2 . . . ?
Te11 Te5 Te13 Te14 -153(7) 2 . . . ?
Te11 Te5 Te14 Te5 -1(10) 2 . . 3 ?
Te11 Te5 Te14 Te6 144(11) 2 . . . ?
Te11 Te5 Te14 Te6 -171(7) 2 . . 12 ?
Te11 Te5 Te14 Te7 -117(10) 2 . . 12 ?
Te11 Te5 Te14 Te7 -171(21) 2 . . . ?
Te11 Te5 Te14 Te8 88(7) 2 . . . ?
Te11 Te5 Te14 Te9 92(9) 2 . . . ?
Te11 Te5 Te14 Te10 -54(10) 2 . . 3 ?
Te11 Te5 Te14 Te11 58(10) 2 . . . ?
Te11 Te5 Te14 Te13 42(10) 2 . . . ?
Te11 Te5 Te14 Te14 -135(7) 2 . . 12 ?
Te11 Te6 Te7 Te1 -55(7) . . . . ?
Te11 Te6 Te7 Te5 -58(19) . . . . ?
Te11 Te6 Te7 Te5 158(4) . . . 11 ?
Te11 Te6 Te7 Te6 -171(7) . . . 12 ?
Te11 Te6 Te7 Te7 118(5) . . . 12 ?
Te11 Te6 Te7 Te8 -48(5) . . . . ?
Te11 Te6 Te7 Te9 -24(3) . . . . ?
Te11 Te6 Te7 Te10 164(9) . . . . ?
Te11 Te6 Te7 Te13 4(6) . . . . ?
Te11 Te6 Te7 Te14 147(7) . . . 12 ?
Te11 Te6 Te7 Te14 59(11) . . . . ?
Te11 Te6 Te9 Te1 2(5) . . . 3 ?
Te11 Te6 Te9 Te2 -164(20) . . . . ?
Te11 Te6 Te9 Te4 -30(8) . . . . ?
Te11 Te6 Te9 Te5 23(7) . . . 3 ?
Te11 Te6 Te9 Te6 144(6) . . . 12 ?
Te11 Te6 Te9 Te7 108(7) . . . . ?
Te11 Te6 Te9 Te8 132(9) . . . . ?
Te11 Te6 Te9 Te12 40(12) . . . . ?
Te11 Te6 Te9 Te13 81(7) . . . . ?
Te11 Te6 Te9 Te14 72(9) . . . . ?
Te11 Te6 Te13 Te2 -50(4) . . . . ?
Te11 Te6 Te13 Te3 -87(7) . . . 3_665 ?
Te11 Te6 Te13 Te4 -13(4) . . . . ?
Te11 Te6 Te13 Te5 61(5) . . . 3 ?
Te11 Te6 Te13 Te5 -162(8) . . . . ?
Te11 Te6 Te13 Te7 -175(9) . . . . ?
Te11 Te6 Te13 Te8 -105(8) . . . . ?
Te11 Te6 Te13 Te9 -36(5) . . . . ?
Te11 Te6 Te13 Te12 -6(5) . . . . ?
Te11 Te6 Te13 Te14 128(13) . . . . ?
Te11 Te6 Te14 Te5 48(5) . . . 3 ?
Te11 Te6 Te14 Te5 -102(7) . . . . ?
Te11 Te6 Te14 Te6 -156(7) . . . 12 ?
Te11 Te6 Te14 Te7 -115(11) . . . . ?
Te11 Te6 Te14 Te7 139(8) . . . 12 ?
Te11 Te6 Te14 Te8 -67(4) . . . . ?
Te11 Te6 Te14 Te9 -25(4) . . . . ?
Te11 Te6 Te14 Te10 90(5) . . . 3 ?
Te11 Te6 Te14 Te13 -36(9) . . . . ?
Te11 Te6 Te14 Te14 -178(9) . . . 12 ?
Te11 Te8 Te9 Te1 -14(4) . . . 3 ?
Te11 Te8 Te9 Te2 57(4) . . . . ?
Te11 Te8 Te9 Te4 27(4) . . . . ?
Te11 Te8 Te9 Te5 -51(4) . . . 3 ?
Te11 Te8 Te9 Te6 -144(8) . . . . ?
Te11 Te8 Te9 Te6 -150(5) . . . 12 ?
Te11 Te8 Te9 Te7 -115(5) . . . . ?
Te11 Te8 Te9 Te12 1(7) . . . . ?
Te11 Te8 Te9 Te13 -55(7) . . . . ?
Te11 Te8 Te9 Te14 -101(6) . . . . ?
Te11 Te8 Te13 Te2 -9(6) . . . . ?
Te11 Te8 Te13 Te3 -82(8) . . . 3_665 ?
Te11 Te8 Te13 Te4 -18(5) . . . . ?
Te11 Te8 Te13 Te5 170(8) . . . . ?
Te11 Te8 Te13 Te5 21(22) . . . 3 ?
Te11 Te8 Te13 Te6 67(7) . . . . ?
Te11 Te8 Te13 Te7 127(10) . . . . ?
Te11 Te8 Te13 Te9 36(5) . . . . ?
Te11 Te8 Te13 Te12 -49(9) . . . . ?
Te11 Te8 Te13 Te14 92(11) . . . . ?
Te11 Te8 Te14 Te5 -149(4) . . . . ?
Te11 Te8 Te14 Te5 -35(5) . . . 3 ?
Te11 Te8 Te14 Te6 134(5) . . . 12 ?
Te11 Te8 Te14 Te6 75(7) . . . . ?
Te11 Te8 Te14 Te7 -171(9) . . . . ?
Te11 Te8 Te14 Te7 156(19) . . . 12 ?
Te11 Te8 Te14 Te9 35(3) . . . . ?
Te11 Te8 Te14 Te10 -47(13) . . . 3 ?
Te11 Te8 Te14 Te13 -55(9) . . . . ?
Te11 Te8 Te14 Te14 165(5) . . . 12 ?
Te11 Te9 Te12 Te1 -118(17) . . . 7 ?
Te11 Te9 Te12 Te1 18(7) . . . 3 ?
Te11 Te9 Te12 Te2 -12(7) . . . 8 ?
Te11 Te9 Te12 Te2 -117(15) . . . . ?
Te11 Te9 Te12 Te3 42(8) . . . 2_545 ?
Te11 Te9 Te12 Te4 -51(11) . . . . ?
Te11 Te9 Te12 Te9 -51(11) . . . 8 ?
Te11 Te9 Te12 Te11 -72(16) . . . 8 ?
Te11 Te9 Te12 Te13 126(12) . . . . ?
Te11 Te9 Te12 Te13 -60(28) . . . 8 ?
Te11 Te9 Te13 Te2 -71(5) . . . . ?
Te11 Te9 Te13 Te3 -96(6) . . . 3_665 ?
Te11 Te9 Te13 Te4 -25(4) . . . . ?
Te11 Te9 Te13 Te5 52(5) . . . 3 ?
Te11 Te9 Te13 Te5 -167(9) . . . . ?
Te11 Te9 Te13 Te6 127(7) . . . . ?
Te11 Te9 Te13 Te7 163(9) . . . . ?
Te11 Te9 Te13 Te8 -124(7) . . . . ?
Te11 Te9 Te13 Te12 -26(5) . . . . ?
Te11 Te9 Te13 Te14 118(8) . . . . ?
Te11 Te9 Te14 Te5 -105(5) . . . . ?
Te11 Te9 Te14 Te5 17(6) . . . 3 ?
Te11 Te9 Te14 Te6 131(8) . . . . ?
Te11 Te9 Te14 Te6 172(5) . . . 12 ?
Te11 Te9 Te14 Te7 110(12) . . . 12 ?
Te11 Te9 Te14 Te7 -122(9) . . . . ?
Te11 Te9 Te14 Te8 -102(5) . . . . ?
Te11 Te9 Te14 Te10 48(8) . . . 3 ?
Te11 Te9 Te14 Te13 -60(7) . . . . ?
Te11 Te9 Te14 Te14 170(14) . . . 12 ?
Te11 Te11 Te12 Te1 89(5) 8 . . 3 ?
Te11 Te11 Te12 Te1 -53(7) 8 . . 7 ?
Te11 Te11 Te12 Te2 -69(4) 8 . . . ?
Te11 Te11 Te12 Te2 54(5) 8 . . 8 ?
Te11 Te11 Te12 Te3 101(8) 8 . . 2_545 ?
Te11 Te11 Te12 Te4 0.003(3) 8 . . . ?
Te11 Te11 Te12 Te9 24(6) 8 . . 8 ?
Te11 Te11 Te12 Te9 -114(10) 8 . . . ?
Te11 Te11 Te12 Te13 -153(8) 8 . . . ?
Te11 Te11 Te12 Te13 46(23) 8 . . 8 ?
Te11 Te11 Te13 Te2 -57(5) 8 . . . ?
Te11 Te11 Te13 Te3 -36(8) 8 . . 3_665 ?
Te11 Te11 Te13 Te4 -12(5) 8 . . . ?
Te11 Te11 Te13 Te5 120(8) 8 . . 3 ?
Te11 Te11 Te13 Te5 -92(25) 8 . . . ?
Te11 Te11 Te13 Te6 -154(8) 8 . . . ?
Te11 Te11 Te13 Te7 -148(10) 8 . . . ?
Te11 Te11 Te13 Te8 -68(10) 8 . . . ?
Te11 Te11 Te13 Te9 -126(9) 8 . . . ?
Te11 Te11 Te13 Te12 18(7) 8 . . . ?
Te11 Te11 Te13 Te14 -177(8) 8 . . . ?
Te11 Te11 Te14 Te5 -12(15) 8 . . . ?
Te11 Te11 Te14 Te5 106(14) 8 . . 3 ?
Te11 Te11 Te14 Te6 -106(14) 8 . . 12 ?
Te11 Te11 Te14 Te6 -133(16) 8 . . . ?
Te11 Te11 Te14 Te7 161(14) 8 . . 12 ?
Te11 Te11 Te14 Te7 -26(18) 8 . . . ?
Te11 Te11 Te14 Te8 -34(13) 8 . . . ?
Te11 Te11 Te14 Te9 -95(16) 8 . . . ?
Te11 Te11 Te14 Te10 127(14) 8 . . 3 ?
Te11 Te11 Te14 Te13 5(15) 8 . . . ?
Te11 Te11 Te14 Te14 -126(44) 8 . . 12 ?
Te11 Te12 Te13 Te2 8(19) 8 . . . ?
Te11 Te12 Te13 Te2 64(8) . . . . ?
Te11 Te12 Te13 Te3 66(20) 8 . . 3_665 ?
Te11 Te12 Te13 Te3 122(8) . . . 3_665 ?
Te11 Te12 Te13 Te4 21(6) . . . . ?
Te11 Te12 Te13 Te4 -35(22) 8 . . . ?
Te11 Te12 Te13 Te5 -59(5) . . . 3 ?
Te11 Te12 Te13 Te5 97(30) 8 . . . ?
Te11 Te12 Te13 Te5 153(12) . . . . ?
Te11 Te12 Te13 Te5 -114(24) 8 . . 3 ?
Te11 Te12 Te13 Te6 8(7) . . . . ?
Te11 Te12 Te13 Te6 -48(23) 8 . . . ?
Te11 Te12 Te13 Te7 84(68) . . . . ?
Te11 Te12 Te13 Te7 29(89) 8 . . . ?
Te11 Te12 Te13 Te8 48(25) 8 . . . ?
Te11 Te12 Te13 Te8 104(8) . . . . ?
Te11 Te12 Te13 Te9 24(6) . . . . ?
Te11 Te12 Te13 Te9 -32(24) 8 . . . ?
Te11 Te12 Te13 Te11 -56(27) 8 . . . ?
Te11 Te12 Te13 Te14 -77(22) 8 . . . ?
Te11 Te12 Te13 Te14 -21(15) . . . . ?
Te11 Te13 Te14 Te5 -56(6) . . . 3 ?
Te11 Te13 Te14 Te5 160(8) . . . . ?
Te11 Te13 Te14 Te6 46(12) . . . . ?
Te11 Te13 Te14 Te6 117(9) . . . 12 ?
Te11 Te13 Te14 Te7 151(8) . . . . ?
Te11 Te13 Te14 Te7 -120(35) . . . 12 ?
Te11 Te13 Te14 Te8 105(10) . . . . ?
Te11 Te13 Te14 Te9 37(5) . . . . ?
Te11 Te13 Te14 Te10 -71(9) . . . 3 ?
Te11 Te13 Te14 Te14 165(8) . . . 12 ?
Te12 Te1 Te5 Te3 78(7) 2 . . 3_665 ?
Te12 Te1 Te5 Te7 101(9) 2 . . . ?
Te12 Te1 Te5 Te8 96(7) 2 . . . ?
Te12 Te1 Te5 Te9 -53(7) 2 . . 2 ?
Te12 Te1 Te5 Te10 -130(10) 2 . . . ?
Te12 Te1 Te5 Te11 -46(7) 2 . . 2 ?
Te12 Te1 Te5 Te13 -17(8) 2 . . 2 ?
Te12 Te1 Te5 Te13 66(7) 2 . . . ?
Te12 Te1 Te5 Te14 -47(8) 2 . . 2 ?
Te12 Te1 Te5 Te14 83(8) 2 . . . ?
Te12 Te1 Te7 Te5 -110(5) 2 . . 11 ?
Te12 Te1 Te7 Te5 -82(8) 2 . . . ?
Te12 Te1 Te7 Te6 101(8) 2 . . . ?
Te12 Te1 Te7 Te6 179(8) 2 . . 12 ?
Te12 Te1 Te7 Te8 91(6) 2 . . . ?
Te12 Te1 Te7 Te9 83(5) 2 . . . ?
Te12 Te1 Te7 Te10 -103(5) 2 . . . ?
Te12 Te1 Te7 Te13 43(7) 2 . . . ?
Te12 Te1 Te7 Te14 -123(13) 2 . . 12 ?
Te12 Te1 Te7 Te14 49(13) 2 . . . ?
Te12 Te1 Te8 Te1 56(4) 2 . . 7 ?
Te12 Te1 Te8 Te2 57(7) 2 . . . ?
Te12 Te1 Te8 Te3 55(5) 2 . . 3_665 ?
Te12 Te1 Te8 Te5 -93(3) 2 . . . ?
Te12 Te1 Te8 Te7 -96(3) 2 . . . ?
Te12 Te1 Te8 Te8 63(2) 2 . . 7 ?
Te12 Te1 Te8 Te9 -71(10) 2 . . . ?
Te12 Te1 Te8 Te11 -17(7) 2 . . . ?
Te12 Te1 Te8 Te12 6(3) 2 . . . ?
Te12 Te1 Te8 Te13 -45(7) 2 . . . ?
Te12 Te1 Te8 Te14 -81(4) 2 . . . ?
Te12 Te2 Te4 Te1 -56(4) . . . 3 ?
Te12 Te2 Te4 Te1 74.3(16) . . . 7 ?
Te12 Te2 Te4 Te2 0.003(3) . . . 8 ?
Te12 Te2 Te4 Te5 64.4(10) . . . 7 ?
Te12 Te2 Te4 Te9 -88.3(14) . . . . ?
Te12 Te2 Te4 Te9 70(5) . . . 8 ?
Te12 Te2 Te4 Te11 66(5) . . . 8 ?
Te12 Te2 Te4 Te11 -72(5) . . . . ?
Te12 Te2 Te4 Te13 -41(4) . . . . ?
Te12 Te2 Te4 Te13 35(4) . . . 8 ?
Te12 Te2 Te8 Te1 -73(7) . . . . ?
Te12 Te2 Te8 Te1 -71(3) . . . 7 ?
Te12 Te2 Te8 Te3 -70(5) . . . 3_665 ?
Te12 Te2 Te8 Te5 40(11) . . . . ?
Te12 Te2 Te8 Te7 77(5) . . . . ?
Te12 Te2 Te8 Te8 -78(3) . . . 7 ?
Te12 Te2 Te8 Te9 86(3) . . . . ?
Te12 Te2 Te8 Te11 49(4) . . . . ?
Te12 Te2 Te8 Te13 40(6) . . . . ?
Te12 Te2 Te8 Te14 72(4) . . . . ?
Te12 Te2 Te9 Te1 29(8) . . . 3 ?
Te12 Te2 Te9 Te4 47(7) . . . . ?
Te12 Te2 Te9 Te5 9(8) . . . 3 ?
Te12 Te2 Te9 Te6 -163(17) . . . . ?
Te12 Te2 Te9 Te6 -128(9) . . . 12 ?
Te12 Te2 Te9 Te7 -83(8) . . . . ?
Te12 Te2 Te9 Te8 -90(8) . . . . ?
Te12 Te2 Te9 Te11 30(8) . . . . ?
Te12 Te2 Te9 Te13 -45(8) . . . . ?
Te12 Te2 Te9 Te14 -57(10) . . . . ?
Te12 Te2 Te11 Te1 27(10) . . . 7 ?
Te12 Te2 Te11 Te1 39(12) . . . 3 ?
Te12 Te2 Te11 Te2 49(10) . . . 8 ?
Te12 Te2 Te11 Te4 66(10) . . . . ?
Te12 Te2 Te11 Te5 -68(15) . . . 3 ?
Te12 Te2 Te11 Te6 -142(10) . . . . ?
Te12 Te2 Te11 Te9 -139(10) . . . . ?
Te12 Te2 Te11 Te11 42(9) . . . 8 ?
Te12 Te2 Te11 Te13 -74(9) . . . . ?
Te12 Te2 Te11 Te14 -109(9) . . . . ?
Te12 Te2 Te13 Te3 -91(9) . . . 3_665 ?
Te12 Te2 Te13 Te4 36(8) . . . . ?
Te12 Te2 Te13 Te5 -130(11) . . . . ?
Te12 Te2 Te13 Te5 60(8) . . . 3 ?
Te12 Te2 Te13 Te6 131(9) . . . . ?
Te12 Te2 Te13 Te7 -176(13) . . . . ?
Te12 Te2 Te13 Te8 -129(10) . . . . ?
Te12 Te2 Te13 Te9 121(9) . . . . ?
Te12 Te2 Te13 Te11 63(8) . . . . ?
Te12 Te2 Te13 Te14 130(12) . . . . ?
Te12 Te4 Te9 Te1 72(2) . . . 3 ?
Te12 Te4 Te9 Te2 -82(3) . . . . ?
Te12 Te4 Te9 Te5 62.6(11) . . . 3 ?
Te12 Te4 Te9 Te6 117(12) . . . . ?
Te12 Te4 Te9 Te7 -5(4) . . . . ?
Te12 Te4 Te9 Te8 -46.6(18) . . . . ?
Te12 Te4 Te9 Te11 61(8) . . . . ?
Te12 Te4 Te9 Te13 2(5) . . . . ?
Te12 Te4 Te9 Te14 40(6) . . . . ?
Te12 Te4 Te11 Te1 -60(5) . . . 7 ?
Te12 Te4 Te11 Te1 80(3) . . . 3 ?
Te12 Te4 Te11 Te2 -84(3) . . . . ?
Te12 Te4 Te11 Te2 74(4) . . . 8 ?
Te12 Te4 Te11 Te5 70(7) . . . 3 ?
Te12 Te4 Te11 Te6 -136(12) . . . . ?
Te12 Te4 Te11 Te9 -112(8) . . . . ?
Te12 Te4 Te11 Te11 -0.005(9) . . . 8 ?
Te12 Te4 Te11 Te13 -33(9) . . . . ?
Te12 Te4 Te11 Te14 -67(26) . . . . ?
Te12 Te4 Te13 Te2 -112(5) . . . . ?
Te12 Te4 Te13 Te3 -71(4) . . . 3_665 ?
Te12 Te4 Te13 Te5 -86(11) . . . . ?
Te12 Te4 Te13 Te5 92(4) . . . 3 ?
Te12 Te4 Te13 Te6 168(6) . . . . ?
Te12 Te4 Te13 Te7 -164(16) . . . . ?
Te12 Te4 Te13 Te8 -99(7) . . . . ?
Te12 Te4 Te13 Te9 -177(7) . . . . ?
Te12 Te4 Te13 Te11 134(12) . . . . ?
Te12 Te4 Te13 Te14 149(10) . . . . ?
Te12 Te5 Te7 Te1 62(5) 2 . . . ?
Te12 Te5 Te7 Te5 -145(4) 2 . . 11 ?
Te12 Te5 Te7 Te6 68(19) 2 . . . ?
Te12 Te5 Te7 Te6 164(6) 2 . . 12 ?
Te12 Te5 Te7 Te7 -106(15) 2 . . 12 ?
Te12 Te5 Te7 Te8 57(5) 2 . . . ?
Te12 Te5 Te7 Te9 44(8) 2 . . . ?
Te12 Te5 Te7 Te10 -143(5) 2 . . . ?
Te12 Te5 Te7 Te13 9(8) 2 . . . ?
Te12 Te5 Te7 Te14 -16(22) 2 . . . ?
Te12 Te5 Te7 Te14 -143(9) 2 . . 12 ?
Te12 Te5 Te8 Te1 -18(10) 2 . . 7 ?
Te12 Te5 Te8 Te1 48(6) 2 . . . ?
Te12 Te5 Te8 Te2 -88(12) 2 . . . ?
Te12 Te5 Te8 Te3 16(8) 2 . . 3_665 ?
Te12 Te5 Te8 Te7 -136(7) 2 . . . ?
Te12 Te5 Te8 Te8 23(7) 2 . . 7 ?
Te12 Te5 Te8 Te9 -124(7) 2 . . . ?
Te12 Te5 Te8 Te11 -94(8) 2 . . . ?
Te12 Te5 Te8 Te12 -57(11) 2 . . . ?
Te12 Te5 Te8 Te13 -87(7) 2 . . . ?
Te12 Te5 Te8 Te14 -121(7) 2 . . . ?
Te12 Te5 Te10 Te1 -139(13) 2 . . 11 ?
Te12 Te5 Te10 Te1 -97(16) 2 . . . ?
Te12 Te5 Te10 Te6 148(13) 2 . . 12 ?
Te12 Te5 Te10 Te6 -28(14) 2 . . 2 ?
Te12 Te5 Te10 Te7 120(14) 2 . . . ?
Te12 Te5 Te10 Te7 -3(16) 2 . . 11 ?
Te12 Te5 Te10 Te14 10(15) 2 . . 11 ?
Te12 Te5 Te10 Te14 108(14) 2 . . . ?
Te12 Te5 Te10 Te14 120(14) 2 . . 12 ?
Te12 Te5 Te10 Te14 0(14) 2 . . 2 ?
Te12 Te5 Te13 Te2 86(6) 2 . . . ?
Te12 Te5 Te13 Te3 54(3) 2 . . 3_665 ?
Te12 Te5 Te13 Te4 69(11) 2 . . . ?
Te12 Te5 Te13 Te5 -108(9) 2 . . 3 ?
Te12 Te5 Te13 Te6 170(6) 2 . . . ?
Te12 Te5 Te13 Te7 -173(7) 2 . . . ?
Te12 Te5 Te13 Te8 85(5) 2 . . . ?
Te12 Te5 Te13 Te9 140(8) 2 . . . ?
Te12 Te5 Te13 Te11 114(24) 2 . . . ?
Te12 Te5 Te13 Te12 22(11) 2 . . . ?
Te12 Te5 Te13 Te14 -162(8) 2 . . . ?
Te12 Te5 Te14 Te5 -24(6) 2 . . 3 ?
Te12 Te5 Te14 Te6 122(9) 2 . . . ?
Te12 Te5 Te14 Te6 166(4) 2 . . 12 ?
Te12 Te5 Te14 Te7 166(20) 2 . . . ?
Te12 Te5 Te14 Te7 -139(7) 2 . . 12 ?
Te12 Te5 Te14 Te8 66(3) 2 . . . ?
Te12 Te5 Te14 Te9 69(5) 2 . . . ?
Te12 Te5 Te14 Te10 -76(7) 2 . . 3 ?
Te12 Te5 Te14 Te11 36(5) 2 . . . ?
Te12 Te5 Te14 Te13 19(8) 2 . . . ?
Te12 Te5 Te14 Te14 -157(3) 2 . . 12 ?
Te12 Te8 Te9 Te1 -15(6) . . . 3 ?
Te12 Te8 Te9 Te2 56(6) . . . . ?
Te12 Te8 Te9 Te4 26(5) . . . . ?
Te12 Te8 Te9 Te5 -52(6) . . . 3 ?
Te12 Te8 Te9 Te6 -145(8) . . . . ?
Te12 Te8 Te9 Te6 -151(6) . . . 12 ?
Te12 Te8 Te9 Te7 -115(6) . . . . ?
Te12 Te8 Te9 Te11 -1(7) . . . . ?
Te12 Te8 Te9 Te13 -56(8) . . . . ?
Te12 Te8 Te9 Te14 -102(7) . . . . ?
Te12 Te8 Te13 Te2 40(10) . . . . ?
Te12 Te8 Te13 Te3 -33(12) . . . 3_665 ?
Te12 Te8 Te13 Te4 31(9) . . . . ?
Te12 Te8 Te13 Te5 -141(11) . . . . ?
Te12 Te8 Te13 Te5 70(25) . . . 3 ?
Te12 Te8 Te13 Te6 116(12) . . . . ?
Te12 Te8 Te13 Te7 176(13) . . . . ?
Te12 Te8 Te13 Te9 85(10) . . . . ?
Te12 Te8 Te13 Te11 49(9) . . . . ?
Te12 Te8 Te13 Te14 141(15) . . . . ?
Te12 Te8 Te14 Te5 -8(8) . . . 3 ?
Te12 Te8 Te14 Te5 -122(8) . . . . ?
Te12 Te8 Te14 Te6 161(8) . . . 12 ?
Te12 Te8 Te14 Te6 102(10) . . . . ?
Te12 Te8 Te14 Te7 -144(11) . . . . ?
Te12 Te8 Te14 Te7 -177(19) . . . 12 ?
Te12 Te8 Te14 Te9 62(8) . . . . ?
Te12 Te8 Te14 Te10 -20(15) . . . 3 ?
Te12 Te8 Te14 Te11 27(7) . . . . ?
Te12 Te8 Te14 Te13 -28(11) . . . . ?
Te12 Te8 Te14 Te14 -168(8) . . . 12 ?
Te12 Te9 Te11 Te1 -130(16) . . . 3 ?
Te12 Te9 Te11 Te1 42(11) . . . 7 ?
Te12 Te9 Te11 Te2 48(11) . . . . ?
Te12 Te9 Te11 Te2 98(39) . . . 8 ?
Te12 Te9 Te11 Te4 75(14) . . . . ?
Te12 Te9 Te11 Te5 -106(11) . . . 3 ?
Te12 Te9 Te11 Te6 -137(13) . . . . ?
Te12 Te9 Te11 Te11 50(12) . . . 8 ?
Te12 Te9 Te11 Te13 -42(12) . . . . ?
Te12 Te9 Te11 Te14 -88(13) . . . . ?
Te12 Te9 Te13 Te2 -45(4) . . . . ?
Te12 Te9 Te13 Te3 -70(5) . . . 3_665 ?
Te12 Te9 Te13 Te4 2(4) . . . . ?
Te12 Te9 Te13 Te5 -141(10) . . . . ?
Te12 Te9 Te13 Te5 78(4) . . . 3 ?
Te12 Te9 Te13 Te6 153(5) . . . . ?
Te12 Te9 Te13 Te7 -171(9) . . . . ?
Te12 Te9 Te13 Te8 -97(7) . . . . ?
Te12 Te9 Te13 Te11 26(5) . . . . ?
Te12 Te9 Te13 Te14 145(8) . . . . ?
Te12 Te9 Te14 Te5 49(5) . . . 3 ?
Te12 Te9 Te14 Te5 -73(5) . . . . ?
Te12 Te9 Te14 Te6 163(8) . . . . ?
Te12 Te9 Te14 Te6 -156(5) . . . 12 ?
Te12 Te9 Te14 Te7 -90(9) . . . . ?
Te12 Te9 Te14 Te7 142(12) . . . 12 ?
Te12 Te9 Te14 Te8 -70(4) . . . . ?
Te12 Te9 Te14 Te10 81(7) . . . 3 ?
Te12 Te9 Te14 Te11 32(5) . . . . ?
Te12 Te9 Te14 Te13 -28(7) . . . . ?
Te12 Te9 Te14 Te14 -158(15) . . . 12 ?
Te12 Te11 Te13 Te2 -75(6) . . . . ?
Te12 Te11 Te13 Te3 -54(6) . . . 3_665 ?
Te12 Te11 Te13 Te4 -30(10) . . . . ?
Te12 Te11 Te13 Te5 -110(24) . . . . ?
Te12 Te11 Te13 Te5 102(6) . . . 3 ?
Te12 Te11 Te13 Te6 -172(7) . . . . ?
Te12 Te11 Te13 Te7 -166(12) . . . . ?
Te12 Te11 Te13 Te8 -86(8) . . . . ?
Te12 Te11 Te13 Te9 -144(8) . . . . ?
Te12 Te11 Te13 Te14 165(9) . . . . ?
Te12 Te11 Te14 Te5 85(6) . . . 3 ?
Te12 Te11 Te14 Te5 -33(7) . . . . ?
Te12 Te11 Te14 Te6 -126(8) . . . 12 ?
Te12 Te11 Te14 Te6 -154(10) . . . . ?
Te12 Te11 Te14 Te7 -47(11) . . . . ?
Te12 Te11 Te14 Te7 141(11) . . . 12 ?
Te12 Te11 Te14 Te8 -55(6) . . . . ?
Te12 Te11 Te14 Te9 -116(9) . . . . ?
Te12 Te11 Te14 Te10 106(7) . . . 3 ?
Te12 Te11 Te14 Te13 -16(9) . . . . ?
Te12 Te11 Te14 Te14 -147(44) . . . 12 ?
Te12 Te13 Te14 Te5 -41(15) . . . 3 ?
Te12 Te13 Te14 Te5 176(17) . . . . ?
Te12 Te13 Te14 Te6 133(13) . . . 12 ?
Te12 Te13 Te14 Te6 62(19) . . . . ?
Te12 Te13 Te14 Te7 -104(36) . . . 12 ?
Te12 Te13 Te14 Te7 166(15) . . . . ?
Te12 Te13 Te14 Te8 121(18) . . . . ?
Te12 Te13 Te14 Te9 53(14) . . . . ?
Te12 Te13 Te14 Te10 -55(18) . . . 3 ?
Te12 Te13 Te14 Te11 16(12) . . . . ?
Te12 Te13 Te14 Te14 -179(11) . . . 12 ?
Te13 Te1 Te5 Te3 95(4) 2 . . 3_665 ?
Te13 Te1 Te5 Te7 119(7) 2 . . . ?
Te13 Te1 Te5 Te8 114(4) 2 . . . ?
Te13 Te1 Te5 Te9 -36(3) 2 . . 2 ?
Te13 Te1 Te5 Te10 -113(9) 2 . . . ?
Te13 Te1 Te5 Te11 -29(4) 2 . . 2 ?
Te13 Te1 Te5 Te12 17(8) 2 . . 2 ?
Te13 Te1 Te5 Te13 83(6) 2 . . . ?
Te13 Te1 Te5 Te14 -29(5) 2 . . 2 ?
Te13 Te1 Te5 Te14 100(5) 2 . . . ?
Te13 Te1 Te7 Te5 -51(6) 2 . . . ?
Te13 Te1 Te7 Te5 -79(4) 2 . . 11 ?
Te13 Te1 Te7 Te6 -150(8) 2 . . 12 ?
Te13 Te1 Te7 Te6 132(8) 2 . . . ?
Te13 Te1 Te7 Te8 122(4) 2 . . . ?
Te13 Te1 Te7 Te9 114(4) 2 . . . ?
Te13 Te1 Te7 Te10 -73(4) 2 . . . ?
Te13 Te1 Te7 Te13 74(7) 2 . . . ?
Te13 Te1 Te7 Te14 80(12) 2 . . . ?
Te13 Te1 Te7 Te14 -92(13) 2 . . 12 ?
Te13 Te1 Te8 Te1 100(4) 2 . . 7 ?
Te13 Te1 Te8 Te2 101(7) 2 . . . ?
Te13 Te1 Te8 Te3 99(5) 2 . . 3_665 ?
Te13 Te1 Te8 Te5 -49(3) 2 . . . ?
Te13 Te1 Te8 Te7 -52(4) 2 . . . ?
Te13 Te1 Te8 Te8 107(3) 2 . . 7 ?
Te13 Te1 Te8 Te9 -27(10) 2 . . . ?
Te13 Te1 Te8 Te11 27(7) 2 . . . ?
Te13 Te1 Te8 Te12 50(5) 2 . . . ?
Te13 Te1 Te8 Te13 -1(5) 2 . . . ?
Te13 Te1 Te8 Te14 -37(4) 2 . . . ?
Te13 Te2 Te4 Te1 116(4) . . . 7 ?
Te13 Te2 Te4 Te1 -14(6) . . . 3 ?
Te13 Te2 Te4 Te2 41(4) . . . 8 ?
Te13 Te2 Te4 Te5 106(4) . . . 7 ?
Te13 Te2 Te4 Te9 -47(4) . . . . ?
Te13 Te2 Te4 Te9 111(6) . . . 8 ?
Te13 Te2 Te4 Te11 -30(6) . . . . ?
Te13 Te2 Te4 Te11 108(6) . . . 8 ?
Te13 Te2 Te4 Te12 41(4) . . . . ?
Te13 Te2 Te4 Te13 76(7) . . . 8 ?
Te13 Te2 Te8 Te1 -110(6) . . . 7 ?
Te13 Te2 Te8 Te1 -112(9) . . . . ?
Te13 Te2 Te8 Te3 -110(7) . . . 3_665 ?
Te13 Te2 Te8 Te5 1(10) . . . . ?
Te13 Te2 Te8 Te7 38(6) . . . . ?
Te13 Te2 Te8 Te8 -117(5) . . . 7 ?
Te13 Te2 Te8 Te9 46(5) . . . . ?
Te13 Te2 Te8 Te11 9(6) . . . . ?
Te13 Te2 Te8 Te12 -40(6) . . . . ?
Te13 Te2 Te8 Te14 32(5) . . . . ?
Te13 Te2 Te9 Te1 75(5) . . . 3 ?
Te13 Te2 Te9 Te4 92(6) . . . . ?
Te13 Te2 Te9 Te5 54(5) . . . 3 ?
Te13 Te2 Te9 Te6 -118(16) . . . . ?
Te13 Te2 Te9 Te6 -83(6) . . . 12 ?
Te13 Te2 Te9 Te7 -38(5) . . . . ?
Te13 Te2 Te9 Te8 -45(5) . . . . ?
Te13 Te2 Te9 Te11 75(5) . . . . ?
Te13 Te2 Te9 Te12 45(8) . . . . ?
Te13 Te2 Te9 Te14 -11(7) . . . . ?
Te13 Te2 Te11 Te1 114(10) . . . 3 ?
Te13 Te2 Te11 Te1 102(6) . . . 7 ?
Te13 Te2 Te11 Te2 124(6) . . . 8 ?
Te13 Te2 Te11 Te4 140(8) . . . . ?
Te13 Te2 Te11 Te5 6(13) . . . 3 ?
Te13 Te2 Te11 Te6 -67(6) . . . . ?
Te13 Te2 Te11 Te9 -65(5) . . . . ?
Te13 Te2 Te11 Te11 117(5) . . . 8 ?
Te13 Te2 Te11 Te12 74(9) . . . . ?
Te13 Te2 Te11 Te14 -35(5) . . . . ?
Te13 Te2 Te12 Te1 140(8) . . . 7 ?
Te13 Te2 Te12 Te1 -84(5) . . . 3 ?
Te13 Te2 Te12 Te2 -127(6) . . . 8 ?
Te13 Te2 Te12 Te3 -92(16) . . . 2_545 ?
Te13 Te2 Te12 Te4 -127(6) . . . . ?
Te13 Te2 Te12 Te9 -39(6) . . . . ?
Te13 Te2 Te12 Te9 -170(11) . . . 8 ?
Te13 Te2 Te12 Te11 -175(12) . . . 8 ?
Te13 Te2 Te12 Te11 -66(6) . . . . ?
Te13 Te2 Te12 Te13 154(22) . . . 8 ?
Te13 Te4 Te9 Te1 73(4) 8 . . 3 ?
Te13 Te4 Te9 Te1 69(5) . . . 3 ?
Te13 Te4 Te9 Te2 -81(4) 8 . . . ?
Te13 Te4 Te9 Te2 -85(5) . . . . ?
Te13 Te4 Te9 Te5 60(5) . . . 3 ?
Te13 Te4 Te9 Te5 64(4) 8 . . 3 ?
Te13 Te4 Te9 Te6 119(12) 8 . . . ?
Te13 Te4 Te9 Te6 115(13) . . . . ?
Te13 Te4 Te9 Te7 -7(6) . . . . ?
Te13 Te4 Te9 Te7 -3(6) 8 . . . ?
Te13 Te4 Te9 Te8 -49(5) . . . . ?
Te13 Te4 Te9 Te8 -45(5) 8 . . . ?
Te13 Te4 Te9 Te11 63(10) 8 . . . ?
Te13 Te4 Te9 Te11 59(9) . . . . ?
Te13 Te4 Te9 Te12 -2(5) . . . . ?
Te13 Te4 Te9 Te12 2(4) 8 . . . ?
Te13 Te4 Te9 Te13 4(8) 8 . . . ?
Te13 Te4 Te9 Te14 38(7) . . . . ?
Te13 Te4 Te9 Te14 42(8) 8 . . . ?
Te13 Te4 Te11 Te1 -27(12) . . . 7 ?
Te13 Te4 Te11 Te1 63(4) 8 . . 3 ?
Te13 Te4 Te11 Te1 -78(5) 8 . . 7 ?
Te13 Te4 Te11 Te1 113(11) . . . 3 ?
Te13 Te4 Te11 Te2 -102(5) 8 . . . ?
Te13 Te4 Te11 Te2 56(4) 8 . . 8 ?
Te13 Te4 Te11 Te2 106(10) . . . 8 ?
Te13 Te4 Te11 Te2 -52(10) . . . . ?
Te13 Te4 Te11 Te5 53(8) 8 . . 3 ?
Te13 Te4 Te11 Te5 103(13) . . . 3 ?
Te13 Te4 Te11 Te6 -104(17) . . . . ?
Te13 Te4 Te11 Te6 -154(10) 8 . . . ?
Te13 Te4 Te11 Te9 -129(7) 8 . . . ?
Te13 Te4 Te11 Te9 -79(12) . . . . ?
Te13 Te4 Te11 Te11 -17(5) 8 . . 8 ?
Te13 Te4 Te11 Te11 33(9) . . . 8 ?
Te13 Te4 Te11 Te12 33(9) . . . . ?
Te13 Te4 Te11 Te12 -17(5) 8 . . . ?
Te13 Te4 Te11 Te13 -50(13) 8 . . . ?
Te13 Te4 Te11 Te14 -34(22) . . . . ?
Te13 Te4 Te11 Te14 -85(28) 8 . . . ?
Te13 Te4 Te12 Te1 96(4) . . . 7 ?
Te13 Te4 Te12 Te1 96(4) 8 . . 3 ?
Te13 Te4 Te12 Te1 -84(4) . . . 3 ?
Te13 Te4 Te12 Te1 -84(4) 8 . . 7 ?
Te13 Te4 Te12 Te2 51(4) 8 . . 8 ?
Te13 Te4 Te12 Te2 51(4) . . . . ?
Te13 Te4 Te12 Te2 -129(4) . . . 8 ?
Te13 Te4 Te12 Te2 -129(4) 8 . . . ?
Te13 Te4 Te12 Te3 64(4) 8 . . 2_545 ?
Te13 Te4 Te12 Te3 -116(4) . . . 2_545 ?
Te13 Te4 Te12 Te9 2(4) . . . . ?
Te13 Te4 Te12 Te9 -178(4) . . . 8 ?
Te13 Te4 Te12 Te9 -178(4) 8 . . . ?
Te13 Te4 Te12 Te9 2(4) 8 . . 8 ?
Te13 Te4 Te12 Te11 156(7) 8 . . . ?
Te13 Te4 Te12 Te11 -24(7) 8 . . 8 ?
Te13 Te4 Te12 Te11 -24(7) . . . . ?
Te13 Te4 Te12 Te11 156(7) . . . 8 ?
Te13 Te4 Te12 Te13 179.998(14) . . . 8 ?
Te13 Te4 Te12 Te13 180.002(7) 8 . . . ?
Te13 Te4 Te13 Te2 -112(5) 8 . . . ?
Te13 Te4 Te13 Te3 -71(4) 8 . . 3_665 ?
Te13 Te4 Te13 Te5 92(4) 8 . . 3 ?
Te13 Te4 Te13 Te5 -86(11) 8 . . . ?
Te13 Te4 Te13 Te6 168(6) 8 . . . ?
Te13 Te4 Te13 Te7 -164(16) 8 . . . ?
Te13 Te4 Te13 Te8 -99(7) 8 . . . ?
Te13 Te4 Te13 Te9 -177(7) 8 . . . ?
Te13 Te4 Te13 Te11 134(12) 8 . . . ?
Te13 Te4 Te13 Te12 0.002(5) 8 . . . ?
Te13 Te4 Te13 Te14 149(10) 8 . . . ?
Te13 Te5 Te7 Te1 54(8) . . . . ?
Te13 Te5 Te7 Te1 111(7) 2 . . . ?
Te13 Te5 Te7 Te5 -153(6) . . . 11 ?
Te13 Te5 Te7 Te5 -96(5) 2 . . 11 ?
Te13 Te5 Te7 Te6 117(18) 2 . . . ?
Te13 Te5 Te7 Te6 156(11) . . . 12 ?
Te13 Te5 Te7 Te6 -147(7) 2 . . 12 ?
Te13 Te5 Te7 Te6 59(18) . . . . ?
Te13 Te5 Te7 Te7 -115(15) . . . 12 ?
Te13 Te5 Te7 Te7 -57(16) 2 . . 12 ?
Te13 Te5 Te7 Te8 48(5) . . . . ?
Te13 Te5 Te7 Te8 106(5) 2 . . . ?
Te13 Te5 Te7 Te9 35(6) . . . . ?
Te13 Te5 Te7 Te9 93(7) 2 . . . ?
Te13 Te5 Te7 Te10 -152(7) . . . . ?
Te13 Te5 Te7 Te10 -94(5) 2 . . . ?
Te13 Te5 Te7 Te13 57(7) 2 . . . ?
Te13 Te5 Te7 Te14 -25(18) . . . . ?
Te13 Te5 Te7 Te14 33(22) 2 . . . ?
Te13 Te5 Te7 Te14 -152(13) . . . 12 ?
Te13 Te5 Te7 Te14 -95(10) 2 . . 12 ?
Te13 Te5 Te8 Te1 69(8) . . . 7 ?
Te13 Te5 Te8 Te1 135(6) . . . . ?
Te13 Te5 Te8 Te1 15(10) 2 . . 7 ?
Te13 Te5 Te8 Te1 81(4) 2 . . . ?
Te13 Te5 Te8 Te2 -1(10) . . . . ?
Te13 Te5 Te8 Te2 -55(12) 2 . . . ?
Te13 Te5 Te8 Te3 103(8) . . . 3_665 ?
Te13 Te5 Te8 Te3 49(7) 2 . . 3_665 ?
Te13 Te5 Te8 Te7 -49(6) . . . . ?
Te13 Te5 Te8 Te7 -103(5) 2 . . . ?
Te13 Te5 Te8 Te8 110(6) . . . 7 ?
Te13 Te5 Te8 Te8 56(5) 2 . . 7 ?
Te13 Te5 Te8 Te9 -36(5) . . . . ?
Te13 Te5 Te8 Te9 -91(5) 2 . . . ?
Te13 Te5 Te8 Te11 -7(5) . . . . ?
Te13 Te5 Te8 Te11 -61(6) 2 . . . ?
Te13 Te5 Te8 Te12 -24(7) 2 . . . ?
Te13 Te5 Te8 Te12 30(7) . . . . ?
Te13 Te5 Te8 Te13 -54(7) 2 . . . ?
Te13 Te5 Te8 Te14 -88(4) 2 . . . ?
Te13 Te5 Te8 Te14 -34(5) . . . . ?
Te13 Te5 Te10 Te1 164(10) . . . . ?
Te13 Te5 Te10 Te1 -110(9) 2 . . . ?
Te13 Te5 Te10 Te1 121(8) . . . 11 ?
Te13 Te5 Te10 Te1 -152(7) 2 . . 11 ?
Te13 Te5 Te10 Te6 135(4) 2 . . 12 ?
Te13 Te5 Te10 Te6 -41(5) 2 . . 2 ?
Te13 Te5 Te10 Te6 -127(4) . . . 2 ?
Te13 Te5 Te10 Te6 48(5) . . . 12 ?
Te13 Te5 Te10 Te7 -16(8) 2 . . 11 ?
Te13 Te5 Te10 Te7 -103(6) . . . 11 ?
Te13 Te5 Te10 Te7 107(5) 2 . . . ?
Te13 Te5 Te10 Te7 20(5) . . . . ?
Te13 Te5 Te10 Te14 -12(5) 2 . . 2 ?
Te13 Te5 Te10 Te14 -3(6) 2 . . 11 ?
Te13 Te5 Te10 Te14 21(7) . . . 12 ?
Te13 Te5 Te10 Te14 107(5) 2 . . 12 ?
Te13 Te5 Te10 Te14 -90(4) . . . 11 ?
Te13 Te5 Te10 Te14 9(5) . . . . ?
Te13 Te5 Te10 Te14 96(4) 2 . . . ?
Te13 Te5 Te10 Te14 -99(5) . . . 2 ?
Te13 Te5 Te13 Te2 131(4) 2 . . . ?
Te13 Te5 Te13 Te3 99(4) 2 . . 3_665 ?
Te13 Te5 Te13 Te4 115(10) 2 . . . ?
Te13 Te5 Te13 Te5 -63(10) 2 . . 3 ?
Te13 Te5 Te13 Te6 -144(4) 2 . . . ?
Te13 Te5 Te13 Te7 -127(6) 2 . . . ?
Te13 Te5 Te13 Te8 131(5) 2 . . . ?
Te13 Te5 Te13 Te9 -175(6) 2 . . . ?
Te13 Te5 Te13 Te11 159(22) 2 . . . ?
Te13 Te5 Te13 Te12 68(14) 2 . . . ?
Te13 Te5 Te13 Te14 -116(7) 2 . . . ?
Te13 Te5 Te14 Te5 21(7) 2 . . 3 ?
Te13 Te5 Te14 Te5 -43(7) . . . 3 ?
Te13 Te5 Te14 Te6 -149(5) 2 . . 12 ?
Te13 Te5 Te14 Te6 166(9) 2 . . . ?
Te13 Te5 Te14 Te6 102(12) . . . . ?
Te13 Te5 Te14 Te6 147(8) . . . 12 ?
Te13 Te5 Te14 Te7 -158(13) . . . 12 ?
Te13 Te5 Te14 Te7 -149(20) 2 . . . ?
Te13 Te5 Te14 Te7 -94(9) 2 . . 12 ?
Te13 Te5 Te14 Te7 147(23) . . . . ?
Te13 Te5 Te14 Te8 46(7) . . . . ?
Te13 Te5 Te14 Te8 111(4) 2 . . . ?
Te13 Te5 Te14 Te9 114(5) 2 . . . ?
Te13 Te5 Te14 Te9 50(7) . . . . ?
Te13 Te5 Te14 Te10 -31(8) 2 . . 3 ?
Te13 Te5 Te14 Te10 -95(10) . . . 3 ?
Te13 Te5 Te14 Te11 16(7) . . . . ?
Te13 Te5 Te14 Te11 80(5) 2 . . . ?
Te13 Te5 Te14 Te13 64(8) 2 . . . ?
Te13 Te5 Te14 Te14 -113(4) 2 . . 12 ?
Te13 Te5 Te14 Te14 -177(8) . . . 12 ?
Te13 Te6 Te7 Te1 -59(7) . . . . ?
Te13 Te6 Te7 Te5 -62(18) . . . . ?
Te13 Te6 Te7 Te5 154(7) . . . 11 ?
Te13 Te6 Te7 Te6 -175(8) . . . 12 ?
Te13 Te6 Te7 Te7 114(7) . . . 12 ?
Te13 Te6 Te7 Te8 -52(5) . . . . ?
Te13 Te6 Te7 Te9 -27(6) . . . . ?
Te13 Te6 Te7 Te10 160(12) . . . . ?
Te13 Te6 Te7 Te14 143(9) . . . 12 ?
Te13 Te6 Te7 Te14 55(11) . . . . ?
Te13 Te6 Te9 Te1 -79(6) . . . 3 ?
Te13 Te6 Te9 Te2 115(16) . . . . ?
Te13 Te6 Te9 Te4 -111(12) . . . . ?
Te13 Te6 Te9 Te5 -58(5) . . . 3 ?
Te13 Te6 Te9 Te6 63(7) . . . 12 ?
Te13 Te6 Te9 Te7 27(6) . . . . ?
Te13 Te6 Te9 Te8 51(5) . . . . ?
Te13 Te6 Te9 Te11 -81(7) . . . . ?
Te13 Te6 Te9 Te12 -40(13) . . . . ?
Te13 Te6 Te9 Te14 -9(9) . . . . ?
Te13 Te6 Te11 Te1 72(6) . . . 7 ?
Te13 Te6 Te11 Te1 -103(7) . . . 3 ?
Te13 Te6 Te11 Te2 78(6) . . . . ?
Te13 Te6 Te11 Te2 -131(14) . . . 8 ?
Te13 Te6 Te11 Te4 123(14) . . . . ?
Te13 Te6 Te11 Te5 -77(6) . . . 3 ?
Te13 Te6 Te11 Te9 72(8) . . . . ?
Te13 Te6 Te11 Te11 86(11) . . . 8 ?
Te13 Te6 Te11 Te12 11(12) . . . . ?
Te13 Te6 Te11 Te14 -28(8) . . . . ?
Te13 Te6 Te14 Te5 -66(10) . . . . ?
Te13 Te6 Te14 Te5 84(10) . . . 3 ?
Te13 Te6 Te14 Te6 -120(10) . . . 12 ?
Te13 Te6 Te14 Te7 -79(13) . . . . ?
Te13 Te6 Te14 Te7 175(14) . . . 12 ?
Te13 Te6 Te14 Te8 -31(8) . . . . ?
Te13 Te6 Te14 Te9 11(10) . . . . ?
Te13 Te6 Te14 Te10 126(12) . . . 3 ?
Te13 Te6 Te14 Te11 36(9) . . . . ?
Te13 Te6 Te14 Te14 -142(15) . . . 12 ?
Te13 Te7 Te8 Te1 115(7) . . . . ?
Te13 Te7 Te8 Te1 -24(9) . . . 7 ?
Te13 Te7 Te8 Te2 -49(7) . . . . ?
Te13 Te7 Te8 Te3 59(12) . . . 3_665 ?
Te13 Te7 Te8 Te5 112(8) . . . . ?
Te13 Te7 Te8 Te8 66(13) . . . 7 ?
Te13 Te7 Te8 Te9 -55(6) . . . . ?
Te13 Te7 Te8 Te11 -31(6) . . . . ?
Te13 Te7 Te8 Te12 -3(10) . . . . ?
Te13 Te7 Te8 Te14 -38(8) . . . . ?
Te13 Te7 Te9 Te1 -36(8) . . . 3 ?
Te13 Te7 Te9 Te2 60(7) . . . . ?
Te13 Te7 Te9 Te4 11(8) . . . . ?
Te13 Te7 Te9 Te5 -55(7) . . . 3 ?
Te13 Te7 Te9 Te6 -142(9) . . . . ?
Te13 Te7 Te9 Te6 -168(9) . . . 12 ?
Te13 Te7 Te9 Te8 67(7) . . . . ?
Te13 Te7 Te9 Te11 -18(9) . . . . ?
Te13 Te7 Te9 Te12 8(7) . . . . ?
Te13 Te7 Te9 Te14 -88(9) . . . . ?
Te13 Te7 Te10 Te1 -57(13) . . . . ?
Te13 Te7 Te10 Te1 156(11) . . . 11 ?
Te13 Te7 Te10 Te5 -47(13) . . . . ?
Te13 Te7 Te10 Te5 137(11) . . . 11 ?
Te13 Te7 Te10 Te6 169(15) . . . 12 ?
Te13 Te7 Te10 Te6 -6(16) . . . 2 ?
Te13 Te7 Te10 Te7 62(12) . . . 11 ?
Te13 Te7 Te10 Te14 96(15) . . . . ?
Te13 Te7 Te10 Te14 133(15) . . . 12 ?
Te13 Te7 Te10 Te14 51(15) . . . 11 ?
Te13 Te7 Te10 Te14 11(13) . . . 2 ?
Te13 Te7 Te14 Te5 -42(12) . . . 3 ?
Te13 Te7 Te14 Te5 -29(21) . . . . ?
Te13 Te7 Te14 Te6 151(7) . . . 12 ?
Te13 Te7 Te14 Te6 112(12) . . . . ?
Te13 Te7 Te14 Te7 -160(12) . . . 12 ?
Te13 Te7 Te14 Te8 35(7) . . . . ?
Te13 Te7 Te14 Te9 57(7) . . . . ?
Te13 Te7 Te14 Te10 -109(16) . . . 3 ?
Te13 Te7 Te14 Te11 26(7) . . . . ?
Te13 Te7 Te14 Te14 -169(6) . . . 12 ?
Te13 Te8 Te9 Te1 41(7) . . . 3 ?
Te13 Te8 Te9 Te2 113(7) . . . . ?
Te13 Te8 Te9 Te4 83(7) . . . . ?
Te13 Te8 Te9 Te5 4(7) . . . 3 ?
Te13 Te8 Te9 Te6 -94(7) . . . 12 ?
Te13 Te8 Te9 Te6 -88(9) . . . . ?
Te13 Te8 Te9 Te7 -59(7) . . . . ?
Te13 Te8 Te9 Te11 55(7) . . . . ?
Te13 Te8 Te9 Te12 56(8) . . . . ?
Te13 Te8 Te9 Te14 -45(7) . . . . ?
Te13 Te8 Te14 Te5 -94(10) . . . . ?
Te13 Te8 Te14 Te5 20(9) . . . 3 ?
Te13 Te8 Te14 Te6 130(12) . . . . ?
Te13 Te8 Te14 Te6 -171(11) . . . 12 ?
Te13 Te8 Te14 Te7 -116(13) . . . . ?
Te13 Te8 Te14 Te7 -149(23) . . . 12 ?
Te13 Te8 Te14 Te9 90(10) . . . . ?
Te13 Te8 Te14 Te10 8(13) . . . 3 ?
Te13 Te8 Te14 Te11 55(9) . . . . ?
Te13 Te8 Te14 Te14 -140(11) . . . 12 ?
Te13 Te9 Te11 Te1 -88(12) . . . 3 ?
Te13 Te9 Te11 Te1 84(5) . . . 7 ?
Te13 Te9 Te11 Te2 140(35) . . . 8 ?
Te13 Te9 Te11 Te2 90(5) . . . . ?
Te13 Te9 Te11 Te4 117(10) . . . . ?
Te13 Te9 Te11 Te5 -65(6) . . . 3 ?
Te13 Te9 Te11 Te6 -96(9) . . . . ?
Te13 Te9 Te11 Te11 92(6) . . . 8 ?
Te13 Te9 Te11 Te12 42(12) . . . . ?
Te13 Te9 Te11 Te14 -46(6) . . . . ?
Te13 Te9 Te12 Te1 116(9) . . . 7 ?
Te13 Te9 Te12 Te1 -107(9) . . . 3 ?
Te13 Te9 Te12 Te2 117(8) . . . . ?
Te13 Te9 Te12 Te2 -138(9) . . . 8 ?
Te13 Te9 Te12 Te3 -84(14) . . . 2_545 ?
Te13 Te9 Te12 Te4 -177(6) . . . . ?
Te13 Te9 Te12 Te9 -177(6) . . . 8 ?
Te13 Te9 Te12 Te11 162(9) . . . 8 ?
Te13 Te9 Te12 Te11 -126(12) . . . . ?
Te13 Te9 Te12 Te13 174(18) . . . 8 ?
Te13 Te9 Te14 Te5 77(7) . . . 3 ?
Te13 Te9 Te14 Te5 -45(6) . . . . ?
Te13 Te9 Te14 Te6 -128(8) . . . 12 ?
Te13 Te9 Te14 Te6 -169(10) . . . . ?
Te13 Te9 Te14 Te7 -62(9) . . . . ?
Te13 Te9 Te14 Te7 170(16) . . . 12 ?
Te13 Te9 Te14 Te8 -42(6) . . . . ?
Te13 Te9 Te14 Te10 108(9) . . . 3 ?
Te13 Te9 Te14 Te11 60(7) . . . . ?
Te13 Te9 Te14 Te14 -130(18) . . . 12 ?
Te13 Te11 Te12 Te1 -119(7) . . . 3 ?
Te13 Te11 Te12 Te1 100(7) . . . 7 ?
Te13 Te11 Te12 Te2 84(6) . . . . ?
Te13 Te11 Te12 Te2 -153(8) . . . 8 ?
Te13 Te11 Te12 Te3 -106(11) . . . 2_545 ?
Te13 Te11 Te12 Te4 153(8) . . . . ?
Te13 Te11 Te12 Te9 177(7) . . . 8 ?
Te13 Te11 Te12 Te9 39(9) . . . . ?
Te13 Te11 Te12 Te11 153(8) . . . 8 ?
Te13 Te11 Te12 Te13 -161(23) . . . 8 ?
Te13 Te11 Te14 Te5 100(9) . . . 3 ?
Te13 Te11 Te14 Te5 -17(7) . . . . ?
Te13 Te11 Te14 Te6 -111(11) . . . 12 ?
Te13 Te11 Te14 Te6 -139(12) . . . . ?
Te13 Te11 Te14 Te7 -31(9) . . . . ?
Te13 Te11 Te14 Te7 156(15) . . . 12 ?
Te13 Te11 Te14 Te8 -39(7) . . . . ?
Te13 Te11 Te14 Te9 -100(9) . . . . ?
Te13 Te11 Te14 Te10 122(10) . . . 3 ?
Te13 Te11 Te14 Te14 -131(47) . . . 12 ?
Te13 Te12 Te13 Te2 -137(5) 8 . . . ?
Te13 Te12 Te13 Te3 -79(4) 8 . . 3_665 ?
Te13 Te12 Te13 Te4 180.005(18) 8 . . . ?
Te13 Te12 Te13 Te5 -48(11) 8 . . . ?
Te13 Te12 Te13 Te5 100(3) 8 . . 3 ?
Te13 Te12 Te13 Te6 167(7) 8 . . . ?
Te13 Te12 Te13 Te7 -117(70) 8 . . . ?
Te13 Te12 Te13 Te8 -97(6) 8 . . . ?
Te13 Te12 Te13 Te9 -177(6) 8 . . . ?
Te13 Te12 Te13 Te11 159(6) 8 . . . ?
Te13 Te12 Te13 Te14 138(15) 8 . . . ?
Te14 Te5 Te7 Te1 150(7) 2 . . . ?
Te14 Te5 Te7 Te1 78(21) . . . . ?
Te14 Te5 Te7 Te5 -57(4) 2 . . 11 ?
Te14 Te5 Te7 Te5 -129(20) . . . 11 ?
Te14 Te5 Te7 Te6 -108(8) 2 . . 12 ?
Te14 Te5 Te7 Te6 156(19) 2 . . . ?
Te14 Te5 Te7 Te6 -180(26) . . . 12 ?
Te14 Te5 Te7 Te6 84(27) . . . . ?
Te14 Te5 Te7 Te7 -90(20) . . . 12 ?
Te14 Te5 Te7 Te7 -18(14) 2 . . 12 ?
Te14 Te5 Te7 Te8 73(20) . . . . ?
Te14 Te5 Te7 Te8 145(4) 2 . . . ?
Te14 Te5 Te7 Te9 60(18) . . . . ?
Te14 Te5 Te7 Te9 132(6) 2 . . . ?
Te14 Te5 Te7 Te10 -55(4) 2 . . . ?
Te14 Te5 Te7 Te10 -127(20) . . . . ?
Te14 Te5 Te7 Te13 96(6) 2 . . . ?
Te14 Te5 Te7 Te13 25(18) . . . . ?
Te14 Te5 Te7 Te14 -56(9) 2 . . 12 ?
Te14 Te5 Te7 Te14 72(19) 2 . . . ?
Te14 Te5 Te7 Te14 -127(26) . . . 12 ?
Te14 Te5 Te8 Te1 37(13) 2 . . 7 ?
Te14 Te5 Te8 Te1 103(8) . . . 7 ?
Te14 Te5 Te8 Te1 169(3) . . . . ?
Te14 Te5 Te8 Te1 103(8) 2 . . . ?
Te14 Te5 Te8 Te2 -33(15) 2 . . . ?
Te14 Te5 Te8 Te2 33(10) . . . . ?
Te14 Te5 Te8 Te3 71(10) 2 . . 3_665 ?
Te14 Te5 Te8 Te3 137(7) . . . 3_665 ?
Te14 Te5 Te8 Te7 -15(5) . . . . ?
Te14 Te5 Te8 Te7 -81(8) 2 . . . ?
Te14 Te5 Te8 Te8 78(8) 2 . . 7 ?
Te14 Te5 Te8 Te8 144(4) . . . 7 ?
Te14 Te5 Te8 Te9 -3(3) . . . . ?
Te14 Te5 Te8 Te9 -69(9) 2 . . . ?
Te14 Te5 Te8 Te11 -39(10) 2 . . . ?
Te14 Te5 Te8 Te11 27(4) . . . . ?
Te14 Te5 Te8 Te12 64(6) . . . . ?
Te14 Te5 Te8 Te12 -2(10) 2 . . . ?
Te14 Te5 Te8 Te13 34(5) . . . . ?
Te14 Te5 Te8 Te13 -32(9) 2 . . . ?
Te14 Te5 Te8 Te14 -66(8) 2 . . . ?
Te14 Te5 Te10 Te1 -97(9) 2 . . . ?
Te14 Te5 Te10 Te1 112(7) . . . 11 ?
Te14 Te5 Te10 Te1 -140(8) 2 . . 11 ?
Te14 Te5 Te10 Te1 155(9) . . . . ?
Te14 Te5 Te10 Te6 -136(4) . . . 2 ?
Te14 Te5 Te10 Te6 -28(3) 2 . . 2 ?
Te14 Te5 Te10 Te6 147(6) 2 . . 12 ?
Te14 Te5 Te10 Te6 39(3) . . . 12 ?
Te14 Te5 Te10 Te7 119(4) 2 . . . ?
Te14 Te5 Te10 Te7 -112(6) . . . 11 ?
Te14 Te5 Te10 Te7 11(4) . . . . ?
Te14 Te5 Te10 Te7 -4(7) 2 . . 11 ?
Te14 Te5 Te10 Te14 108(6) 2 . . . ?
Te14 Te5 Te10 Te14 -99(5) . . . 11 ?
Te14 Te5 Te10 Te14 9(4) 2 . . 11 ?
Te14 Te5 Te10 Te14 -108(6) . . . 2 ?
Te14 Te5 Te10 Te14 120(8) 2 . . 12 ?
Te14 Te5 Te10 Te14 12(4) . . . 12 ?
Te14 Te5 Te13 Te2 162(5) 2 . . . ?
Te14 Te5 Te13 Te2 -112(10) . . . . ?
Te14 Te5 Te13 Te3 -144(9) . . . 3_665 ?
Te14 Te5 Te13 Te3 130(4) 2 . . 3_665 ?
Te14 Te5 Te13 Te4 -129(15) . . . . ?
Te14 Te5 Te13 Te4 146(10) 2 . . . ?
Te14 Te5 Te13 Te5 54(9) . . . 3 ?
Te14 Te5 Te13 Te5 -32(11) 2 . . 3 ?
Te14 Te5 Te13 Te6 -113(5) 2 . . . ?
Te14 Te5 Te13 Te6 -28(5) . . . . ?
Te14 Te5 Te13 Te7 -96(6) 2 . . . ?
Te14 Te5 Te13 Te7 -11(8) . . . . ?
Te14 Te5 Te13 Te8 162(5) 2 . . . ?
Te14 Te5 Te13 Te8 -113(9) . . . . ?
Te14 Te5 Te13 Te9 -59(8) . . . . ?
Te14 Te5 Te13 Te9 -144(7) 2 . . . ?
Te14 Te5 Te13 Te11 -170(23) 2 . . . ?
Te14 Te5 Te13 Te11 -84(24) . . . . ?
Te14 Te5 Te13 Te12 99(14) 2 . . . ?
Te14 Te5 Te13 Te12 -176(18) . . . . ?
Te14 Te5 Te13 Te14 -85(9) 2 . . . ?
Te14 Te5 Te14 Te5 59(7) 2 . . 3 ?
Te14 Te5 Te14 Te6 -111(4) 2 . . 12 ?
Te14 Te5 Te14 Te6 -156(8) 2 . . . ?
Te14 Te5 Te14 Te7 -111(19) 2 . . . ?
Te14 Te5 Te14 Te7 -56(8) 2 . . 12 ?
Te14 Te5 Te14 Te8 148(4) 2 . . . ?
Te14 Te5 Te14 Te9 152(4) 2 . . . ?
Te14 Te5 Te14 Te10 7(9) 2 . . 3 ?
Te14 Te5 Te14 Te11 118(5) 2 . . . ?
Te14 Te5 Te14 Te13 102(8) 2 . . . ?
Te14 Te5 Te14 Te14 -75(2) 2 . . 12 ?
Te14 Te6 Te7 Te1 -114(14) . . . . ?
Te14 Te6 Te7 Te1 158(10) 12 . . . ?
Te14 Te6 Te7 Te5 100(12) . . . 11 ?
Te14 Te6 Te7 Te5 11(4) 12 . . 11 ?
Te14 Te6 Te7 Te5 -117(23) . . . . ?
Te14 Te6 Te7 Te5 155(22) 12 . . . ?
Te14 Te6 Te7 Te6 42(6) 12 . . 12 ?
Te14 Te6 Te7 Te6 130(14) . . . 12 ?
Te14 Te6 Te7 Te7 -29(6) 12 . . 12 ?
Te14 Te6 Te7 Te7 59(11) . . . 12 ?
Te14 Te6 Te7 Te8 165(8) 12 . . . ?
Te14 Te6 Te7 Te8 -107(12) . . . . ?
Te14 Te6 Te7 Te9 -82(11) . . . . ?
Te14 Te6 Te7 Te9 -170(7) 12 . . . ?
Te14 Te6 Te7 Te10 106(15) . . . . ?
Te14 Te6 Te7 Te10 17(7) 12 . . . ?
Te14 Te6 Te7 Te13 -55(11) . . . . ?
Te14 Te6 Te7 Te13 -143(9) 12 . . . ?
Te14 Te6 Te7 Te14 88(13) . . . 12 ?
Te14 Te6 Te7 Te14 -88(13) 12 . . . ?
Te14 Te6 Te9 Te1 -97(7) 12 . . 3 ?
Te14 Te6 Te9 Te1 -70(7) . . . 3 ?
Te14 Te6 Te9 Te2 96(15) 12 . . . ?
Te14 Te6 Te9 Te2 123(15) . . . . ?
Te14 Te6 Te9 Te4 -129(9) 12 . . . ?
Te14 Te6 Te9 Te4 -102(11) . . . . ?
Te14 Te6 Te9 Te5 -76(6) 12 . . 3 ?
Te14 Te6 Te9 Te5 -49(7) . . . 3 ?
Te14 Te6 Te9 Te6 72(7) . . . 12 ?
Te14 Te6 Te9 Te6 45(5) 12 . . 12 ?
Te14 Te6 Te9 Te7 9(7) 12 . . . ?
Te14 Te6 Te9 Te7 36(5) . . . . ?
Te14 Te6 Te9 Te8 60(8) . . . . ?
Te14 Te6 Te9 Te8 33(9) 12 . . . ?
Te14 Te6 Te9 Te11 -99(9) 12 . . . ?
Te14 Te6 Te9 Te11 -72(9) . . . . ?
Te14 Te6 Te9 Te12 -59(16) 12 . . . ?
Te14 Te6 Te9 Te12 -32(16) . . . . ?
Te14 Te6 Te9 Te13 -18(9) 12 . . . ?
Te14 Te6 Te9 Te13 9(9) . . . . ?
Te14 Te6 Te9 Te14 -27(8) 12 . . . ?
Te14 Te6 Te11 Te1 -77(8) 12 . . 3 ?
Te14 Te6 Te11 Te1 98(7) 12 . . 7 ?
Te14 Te6 Te11 Te1 -76(9) . . . 3 ?
Te14 Te6 Te11 Te1 99(8) . . . 7 ?
Te14 Te6 Te11 Te2 103(7) 12 . . . ?
Te14 Te6 Te11 Te2 -105(12) 12 . . 8 ?
Te14 Te6 Te11 Te2 -103(13) . . . 8 ?
Te14 Te6 Te11 Te2 105(7) . . . . ?
Te14 Te6 Te11 Te4 150(12) . . . . ?
Te14 Te6 Te11 Te4 149(10) 12 . . . ?
Te14 Te6 Te11 Te5 -49(8) . . . 3 ?
Te14 Te6 Te11 Te5 -51(7) 12 . . 3 ?
Te14 Te6 Te11 Te9 98(11) 12 . . . ?
Te14 Te6 Te11 Te9 100(10) . . . . ?
Te14 Te6 Te11 Te11 112(8) 12 . . 8 ?
Te14 Te6 Te11 Te11 114(10) . . . 8 ?
Te14 Te6 Te11 Te12 37(15) 12 . . . ?
Te14 Te6 Te11 Te12 39(15) . . . . ?
Te14 Te6 Te11 Te13 28(8) . . . . ?
Te14 Te6 Te11 Te13 26(9) 12 . . . ?
Te14 Te6 Te11 Te14 -2(9) 12 . . . ?
Te14 Te6 Te13 Te2 -178(13) . . . . ?
Te14 Te6 Te13 Te2 151(5) 12 . . . ?
Te14 Te6 Te13 Te3 114(7) 12 . . 3_665 ?
Te14 Te6 Te13 Te3 144(13) . . . 3_665 ?
Te14 Te6 Te13 Te4 -142(12) . . . . ?
Te14 Te6 Te13 Te4 -172(5) 12 . . . ?
Te14 Te6 Te13 Te5 39(5) 12 . . . ?
Te14 Te6 Te13 Te5 70(11) . . . . ?
Te14 Te6 Te13 Te5 -67(11) . . . 3 ?
Te14 Te6 Te13 Te5 -97(5) 12 . . 3 ?
Te14 Te6 Te13 Te7 27(6) 12 . . . ?
Te14 Te6 Te13 Te7 57(9) . . . . ?
Te14 Te6 Te13 Te8 127(13) . . . . ?
Te14 Te6 Te13 Te8 96(6) 12 . . . ?
Te14 Te6 Te13 Te9 -165(15) . . . . ?
Te14 Te6 Te13 Te9 165(8) 12 . . . ?
Te14 Te6 Te13 Te11 -128(13) . . . . ?
Te14 Te6 Te13 Te11 -159(7) 12 . . . ?
Te14 Te6 Te13 Te12 -135(14) . . . . ?
Te14 Te6 Te13 Te12 -165(8) 12 . . . ?
Te14 Te6 Te13 Te14 -30(12) 12 . . . ?
Te14 Te6 Te14 Te5 76(9) 12 . . . ?
Te14 Te6 Te14 Te5 -134(11) 12 . . 3 ?
Te14 Te6 Te14 Te6 22(9) 12 . . 12 ?
Te14 Te6 Te14 Te7 -42(5) 12 . . 12 ?
Te14 Te6 Te14 Te7 64(10) 12 . . . ?
Te14 Te6 Te14 Te8 111(9) 12 . . . ?
Te14 Te6 Te14 Te9 153(9) 12 . . . ?
Te14 Te6 Te14 Te10 -91(9) 12 . . 3 ?
Te14 Te6 Te14 Te11 178(9) 12 . . . ?
Te14 Te6 Te14 Te13 142(15) 12 . . . ?
Te14 Te7 Te8 Te1 14(11) . . . 7 ?
Te14 Te7 Te8 Te1 -139(24) 12 . . . ?
Te14 Te7 Te8 Te1 153(8) . . . . ?
Te14 Te7 Te8 Te1 82(24) 12 . . 7 ?
Te14 Te7 Te8 Te2 -11(9) . . . . ?
Te14 Te7 Te8 Te2 57(25) 12 . . . ?
Te14 Te7 Te8 Te3 165(19) 12 . . 3_665 ?
Te14 Te7 Te8 Te3 97(14) . . . 3_665 ?
Te14 Te7 Te8 Te5 -142(26) 12 . . . ?
Te14 Te7 Te8 Te5 150(9) . . . . ?
Te14 Te7 Te8 Te8 104(14) . . . 7 ?
Te14 Te7 Te8 Te8 172(18) 12 . . 7 ?
Te14 Te7 Te8 Te9 -18(7) . . . . ?
Te14 Te7 Te8 Te9 51(24) 12 . . . ?
Te14 Te7 Te8 Te11 7(7) . . . . ?
Te14 Te7 Te8 Te11 75(24) 12 . . . ?
Te14 Te7 Te8 Te12 35(11) . . . . ?
Te14 Te7 Te8 Te12 103(25) 12 . . . ?
Te14 Te7 Te8 Te13 106(26) 12 . . . ?
Te14 Te7 Te8 Te13 38(8) . . . . ?
Te14 Te7 Te8 Te14 68(25) 12 . . . ?
Te14 Te7 Te9 Te1 52(9) . . . 3 ?
Te14 Te7 Te9 Te1 97(6) 12 . . 3 ?
Te14 Te7 Te9 Te2 147(9) . . . . ?
Te14 Te7 Te9 Te2 -168(6) 12 . . . ?
Te14 Te7 Te9 Te4 98(10) . . . . ?
Te14 Te7 Te9 Te4 143(5) 12 . . . ?
Te14 Te7 Te9 Te5 33(8) . . . 3 ?
Te14 Te7 Te9 Te5 78(7) 12 . . 3 ?
Te14 Te7 Te9 Te6 -9(7) 12 . . . ?
Te14 Te7 Te9 Te6 -80(9) . . . 12 ?
Te14 Te7 Te9 Te6 -54(9) . . . . ?
Te14 Te7 Te9 Te6 -35(5) 12 . . 12 ?
Te14 Te7 Te9 Te8 -160(8) 12 . . . ?
Te14 Te7 Te9 Te8 155(10) . . . . ?
Te14 Te7 Te9 Te11 69(11) . . . . ?
Te14 Te7 Te9 Te11 114(8) 12 . . . ?
Te14 Te7 Te9 Te12 140(6) 12 . . . ?
Te14 Te7 Te9 Te12 95(9) . . . . ?
Te14 Te7 Te9 Te13 88(9) . . . . ?
Te14 Te7 Te9 Te13 133(10) 12 . . . ?
Te14 Te7 Te9 Te14 45(8) 12 . . . ?
Te14 Te7 Te10 Te1 170(6) 12 . . . ?
Te14 Te7 Te10 Te1 60(14) . . . 11 ?
Te14 Te7 Te10 Te1 23(7) 12 . . 11 ?
Te14 Te7 Te10 Te1 -153(13) . . . . ?
Te14 Te7 Te10 Te5 -143(14) . . . . ?
Te14 Te7 Te10 Te5 180(8) 12 . . . ?
Te14 Te7 Te10 Te5 41(14) . . . 11 ?
Te14 Te7 Te10 Te5 4(8) 12 . . 11 ?
Te14 Te7 Te10 Te6 -102(14) . . . 2 ?
Te14 Te7 Te10 Te6 -139(6) 12 . . 2 ?
Te14 Te7 Te10 Te6 74(13) . . . 12 ?
Te14 Te7 Te10 Te6 37(4) 12 . . 12 ?
Te14 Te7 Te10 Te7 -71(6) 12 . . 11 ?
Te14 Te7 Te10 Te7 -34(12) . . . 11 ?
Te14 Te7 Te10 Te14 -37(11) 12 . . . ?
Te14 Te7 Te10 Te14 37(11) . . . 12 ?
Te14 Te7 Te10 Te14 -122(8) 12 . . 2 ?
Te14 Te7 Te10 Te14 -45(16) . . . 11 ?
Te14 Te7 Te10 Te14 -82(7) 12 . . 11 ?
Te14 Te7 Te10 Te14 -85(13) . . . 2 ?
Te14 Te7 Te13 Te2 -109(9) 12 . . . ?
Te14 Te7 Te13 Te2 -96(10) . . . . ?
Te14 Te7 Te13 Te3 -163(8) 12 . . 3_665 ?
Te14 Te7 Te13 Te3 -150(10) . . . 3_665 ?
Te14 Te7 Te13 Te4 -78(15) 12 . . . ?
Te14 Te7 Te13 Te4 -65(14) . . . . ?
Te14 Te7 Te13 Te5 166(10) . . . . ?
Te14 Te7 Te13 Te5 13(12) 12 . . 3 ?
Te14 Te7 Te13 Te5 152(12) 12 . . . ?
Te14 Te7 Te13 Te5 26(8) . . . 3 ?
Te14 Te7 Te13 Te6 -33(7) . . . . ?
Te14 Te7 Te13 Te6 -46(9) 12 . . . ?
Te14 Te7 Te13 Te8 -135(10) . . . . ?
Te14 Te7 Te13 Te8 -148(10) 12 . . . ?
Te14 Te7 Te13 Te9 -54(8) . . . . ?
Te14 Te7 Te13 Te9 -68(10) 12 . . . ?
Te14 Te7 Te13 Te11 -53(15) 12 . . . ?
Te14 Te7 Te13 Te11 -39(11) . . . . ?
Te14 Te7 Te13 Te12 -128(67) 12 . . . ?
Te14 Te7 Te13 Te12 -115(71) . . . . ?
Te14 Te7 Te13 Te14 -13(7) 12 . . . ?
Te14 Te7 Te14 Te5 128(11) 12 . . 3 ?
Te14 Te7 Te14 Te5 140(21) 12 . . . ?
Te14 Te7 Te14 Te6 -40(3) 12 . . 12 ?
Te14 Te7 Te14 Te6 -79(10) 12 . . . ?
Te14 Te7 Te14 Te7 9(11) 12 . . 12 ?
Te14 Te7 Te14 Te8 -155(7) 12 . . . ?
Te14 Te7 Te14 Te9 -133(4) 12 . . . ?
Te14 Te7 Te14 Te10 60(16) 12 . . 3 ?
Te14 Te7 Te14 Te11 -165(4) 12 . . . ?
Te14 Te7 Te14 Te13 169(6) 12 . . . ?
Te14 Te8 Te9 Te1 86(4) . . . 3 ?
Te14 Te8 Te9 Te2 158(5) . . . . ?
Te14 Te8 Te9 Te4 128(5) . . . . ?
Te14 Te8 Te9 Te5 50(4) . . . 3 ?
Te14 Te8 Te9 Te6 -49(4) . . . 12 ?
Te14 Te8 Te9 Te6 -43(6) . . . . ?
Te14 Te8 Te9 Te7 -14(5) . . . . ?
Te14 Te8 Te9 Te11 101(6) . . . . ?
Te14 Te8 Te9 Te12 102(7) . . . . ?
Te14 Te8 Te9 Te13 45(7) . . . . ?
Te14 Te8 Te13 Te2 -102(9) . . . . ?
Te14 Te8 Te13 Te3 -174(8) . . . 3_665 ?
Te14 Te8 Te13 Te4 -110(10) . . . . ?
Te14 Te8 Te13 Te5 78(9) . . . . ?
Te14 Te8 Te13 Te5 -72(26) . . . 3 ?
Te14 Te8 Te13 Te6 -25(7) . . . . ?
Te14 Te8 Te13 Te7 35(8) . . . . ?
Te14 Te8 Te13 Te9 -56(8) . . . . ?
Te14 Te8 Te13 Te11 -92(11) . . . . ?
Te14 Te8 Te13 Te12 -141(15) . . . . ?
Te14 Te9 Te11 Te1 130(5) . . . 7 ?
Te14 Te9 Te11 Te1 -42(13) . . . 3 ?
Te14 Te9 Te11 Te2 136(5) . . . . ?
Te14 Te9 Te11 Te2 -174(32) . . . 8 ?
Te14 Te9 Te11 Te4 163(8) . . . . ?
Te14 Te9 Te11 Te5 -19(7) . . . 3 ?
Te14 Te9 Te11 Te6 -50(7) . . . . ?
Te14 Te9 Te11 Te11 138(5) . . . 8 ?
Te14 Te9 Te11 Te12 88(13) . . . . ?
Te14 Te9 Te11 Te13 46(6) . . . . ?
Te14 Te9 Te12 Te1 144(8) . . . 7 ?
Te14 Te9 Te12 Te1 -80(8) . . . 3 ?
Te14 Te9 Te12 Te2 145(7) . . . . ?
Te14 Te9 Te12 Te2 -110(8) . . . 8 ?
Te14 Te9 Te12 Te3 -56(14) . . . 2_545 ?
Te14 Te9 Te12 Te4 -149(5) . . . . ?
Te14 Te9 Te12 Te9 -149(5) . . . 8 ?
Te14 Te9 Te12 Te11 -98(12) . . . . ?
Te14 Te9 Te12 Te11 -170(7) . . . 8 ?
Te14 Te9 Te12 Te13 28(7) . . . . ?
Te14 Te9 Te12 Te13 -158(22) . . . 8 ?
Te14 Te9 Te13 Te2 170(6) . . . . ?
Te14 Te9 Te13 Te3 145(8) . . . 3_665 ?
Te14 Te9 Te13 Te4 -143(6) . . . . ?
Te14 Te9 Te13 Te5 74(8) . . . . ?
Te14 Te9 Te13 Te5 -67(6) . . . 3 ?
Te14 Te9 Te13 Te6 9(8) . . . . ?
Te14 Te9 Te13 Te7 45(5) . . . . ?
Te14 Te9 Te13 Te8 118(8) . . . . ?
Te14 Te9 Te13 Te11 -118(8) . . . . ?
Te14 Te9 Te13 Te12 -145(8) . . . . ?
Te14 Te11 Te12 Te1 -108(6) . . . 3 ?
Te14 Te11 Te12 Te1 111(9) . . . 7 ?
Te14 Te11 Te12 Te2 -143(7) . . . 8 ?
Te14 Te11 Te12 Te2 95(7) . . . . ?
Te14 Te11 Te12 Te3 -96(9) . . . 2_545 ?
Te14 Te11 Te12 Te4 163(8) . . . . ?
Te14 Te11 Te12 Te9 49(7) . . . . ?
Te14 Te11 Te12 Te9 -172(5) . . . 8 ?
Te14 Te11 Te12 Te11 163(8) . . . 8 ?
Te14 Te11 Te12 Te13 11(6) . . . . ?
Te14 Te11 Te12 Te13 -151(21) . . . 8 ?
Te14 Te11 Te13 Te2 120(7) . . . . ?
Te14 Te11 Te13 Te3 141(9) . . . 3_665 ?
Te14 Te11 Te13 Te4 165(10) . . . . ?
Te14 Te11 Te13 Te5 -63(7) . . . 3 ?
Te14 Te11 Te13 Te5 85(24) . . . . ?
Te14 Te11 Te13 Te6 23(6) . . . . ?
Te14 Te11 Te13 Te7 29(8) . . . . ?
Te14 Te11 Te13 Te8 110(10) . . . . ?
Te14 Te11 Te13 Te9 51(7) . . . . ?
Te14 Te11 Te13 Te12 -165(9) . . . . ?

loop_
_twin_individual_id
_twin_individual_mass_fraction_refined
1 0.052(15)
2 0.948(15)
